data_7017268
loop_
_publ_author_name
'Ritchie, Chris'
'Miller, Chlo\"e E'
'Boskovic, Colette'

_publ_section_title
;
 The generation of a novel polyoxometalate-based 3D framework following
 picolinate-chelation of tungsten and potassium centres.
;
_journal_issue 45
_journal_name_full 'Dalton transactions (Cambridge, England : 2003)'
_journal_page_first 12037
_journal_page_last 12039
_journal_paper_doi 10.1039/c1dt10866b
_journal_volume 40
_journal_year 2011
_chemical_formula_sum 'C12 H74 As2 Dy2 K7 N2 Na O109 W21'
_chemical_formula_weight 6623.11
_chemical_name_systematic
;
?
;
_space_group_IT_number 9
_symmetry_cell_setting monoclinic
_symmetry_space_group_name_Hall 'C -2yc'
_symmetry_space_group_name_H-M 'C 1 c 1'
_atom_sites_solution_hydrogens geom
_atom_sites_solution_primary direct
_atom_sites_solution_secondary difmap
_audit_creation_method SHELXL-97
_cell_angle_alpha 90.00
_cell_angle_beta 127.581(2)
_cell_angle_gamma 90.00
_cell_formula_units_Z 8
_cell_length_a 33.4649(8)
_cell_length_b 33.4755(8)
_cell_length_c 26.6222(6)
_cell_measurement_reflns_used 13354
_cell_measurement_temperature 130(2)
_cell_measurement_theta_max 89.3655
_cell_measurement_theta_min 2.6382
_cell_volume 23635.0(12)
_computing_cell_refinement
;
CrysAlisPro, Oxford Diffraction Ltd.,
Version 1.171.33.55 (release 05-01-2010 CrysAlis171 .NET)
(compiled Jan 5 2010,16:28:46)
;
_computing_data_collection
;
CrysAlisPro, Oxford Diffraction Ltd.,
Version 1.171.33.55 (release 05-01-2010 CrysAlis171 .NET)
(compiled Jan 5 2010,16:28:46)
;
_computing_data_reduction
;
CrysAlisPro, Oxford Diffraction Ltd.,
Version 1.171.33.55 (release 05-01-2010 CrysAlis171 .NET)
(compiled Jan 5 2010,16:28:46)
;
_computing_structure_refinement 'SHELXL-97 (Sheldrick, 1997)'
_computing_structure_solution 'SHELXs-97 (Sheldrick, 1997)'
_diffrn_ambient_temperature 130(2)
_diffrn_measured_fraction_theta_full 0.992
_diffrn_measured_fraction_theta_max 0.992
_diffrn_measurement_device_type 'Xcalibur, Sapphire3'
_diffrn_measurement_method '\w & \p scans'
_diffrn_radiation_monochromator graphite
_diffrn_radiation_source 'fine-focus sealed tube'
_diffrn_radiation_type CuK\a
_diffrn_radiation_wavelength 1.54184
_diffrn_reflns_av_R_equivalents 0.0866
_diffrn_reflns_av_sigmaI/netI 0.1046
_diffrn_reflns_limit_h_max 38
_diffrn_reflns_limit_h_min -36
_diffrn_reflns_limit_k_max 30
_diffrn_reflns_limit_k_min -38
_diffrn_reflns_limit_l_max 30
_diffrn_reflns_limit_l_min -30
_diffrn_reflns_number 68129
_diffrn_reflns_theta_full 61.66
_diffrn_reflns_theta_max 61.66
_diffrn_reflns_theta_min 3.33
_diffrn_standards_decay_% none
_exptl_absorpt_coefficient_mu 47.145
_exptl_absorpt_correction_type sphere
_exptl_absorpt_process_details Abspack
_exptl_crystal_colour colourless
_exptl_crystal_density_diffrn 3.723
_exptl_crystal_density_meas ?
_exptl_crystal_density_method 'not measured'
_exptl_crystal_description tetrahedron
_exptl_crystal_F_000 23424
_exptl_crystal_size_max 0.12
_exptl_crystal_size_mid 0.12
_exptl_crystal_size_min 0.12
_refine_diff_density_max 3.031
_refine_diff_density_min -1.814
_refine_diff_density_rms 0.388
_refine_ls_abs_structure_details 'Flack H D (1983), Acta Cryst. A39, 876-881'
_refine_ls_abs_structure_Flack 0.024(8)
_refine_ls_extinction_coef none
_refine_ls_extinction_method none
_refine_ls_goodness_of_fit_ref 0.921
_refine_ls_hydrogen_treatment constr
_refine_ls_matrix_type full
_refine_ls_number_parameters 2116
_refine_ls_number_reflns 31902
_refine_ls_number_restraints 74
_refine_ls_restrained_S_all 0.920
_refine_ls_R_factor_all 0.0786
_refine_ls_R_factor_gt 0.0657
_refine_ls_shift/su_max 0.001
_refine_ls_shift/su_mean 0.000
_refine_ls_structure_factor_coef Fsqd
_refine_ls_weighting_details 'calc w=1/[\s^2^(Fo^2^)+(0.1084P)^2^+0.0000P] where P=(Fo^2^+2Fc^2^)/3'
_refine_ls_weighting_scheme calc
_refine_ls_wR_factor_gt 0.1586
_refine_ls_wR_factor_ref 0.1636
_reflns_number_gt 25133
_reflns_number_total 31902
_reflns_threshold_expression >2sigma(I)
_cod_data_source_file c1dt10866b.txt
_cod_data_source_block platonabs
_cod_depositor_comments
;
The following automatic conversions were performed:

'_symmetry_cell_setting' value 'Monoclinic' changed to 'monoclinic'
according to /home/saulius/struct/CIF-dictionaries/cif_core.dic
dictionary named 'cif_core.dic' version 2.4.1 from
2010-06-29.

'_exptl_absorpt_correction_type' value 'Sphere' changed
to 'sphere' according to
/home/saulius/struct/CIF-dictionaries/cif_core.dic dictionary named
'cif_core.dic' version 2.4.1 from 2010-06-29.

Automatic conversion script
Id: cif_fix_values 1715 2011-07-08 13:25:40Z adriana 

The following automatic conversions were performed:

'_exptl_crystal_density_meas' value 'none' was changed to '?' - the
value is perceived as not measured.

Automatic conversion script
Id: cif_fix_values 3008 2015-01-20 13:52:24Z robertas 

2024-03-11
Z value and formula fixed to values more according to usual
chemical conventions.                 miguel
;
_cod_original_formula_sum 'C48 H296 As8 Dy8 K28 N8 Na4 O436 W84'
_cod_original_formula_weight 26492.45
_cod_original_formula_units_Z 2
_cod_original_cell_volume 23635.0(10)
_cod_original_sg_symbol_H-M Cc
_cod_database_code 7017268

loop_
_symmetry_equiv_pos_as_xyz
'x, y, z'
'x, -y, z+1/2'
'x+1/2, y+1/2, z'
'x+1/2, -y+1/2, z+1/2'

loop_
_atom_site_label
_atom_site_type_symbol
_atom_site_fract_x
_atom_site_fract_y
_atom_site_fract_z
_atom_site_U_iso_or_equiv
_atom_site_adp_type
_atom_site_occupancy
_atom_site_symmetry_multiplicity
_atom_site_calc_flag
_atom_site_refinement_flags
As1 As 0.36191(12) 0.87278(11) 0.51968(17) 0.0267(8) Uani 1 1 d .
As2 As 0.19808(12) 0.86890(11) 0.16285(17) 0.0281(8) Uani 1 1 d .
As3 As 0.38266(13) 0.36785(10) 0.52096(17) 0.0263(8) Uani 1 1 d .
As4 As 0.19396(12) 0.61145(11) 0.66583(17) 0.0280(8) Uani 1 1 d .
C1 C 0.4406(12) 0.5440(10) 0.4770(15) 0.025(7) Uiso 1 1 d .
C2 C 0.3875(12) 0.5742(10) 0.6860(15) 0.024(7) Uiso 1 1 d .
C3 C 0.4006(15) 0.4636(12) 0.7704(18) 0.040(9) Uiso 1 1 d .
H3 H 0.4024 0.4398 0.7898 0.048 Uiso 1 1 calc R
C4 C 0.3923(12) 0.5343(9) 0.7145(14) 0.022(7) Uiso 1 1 d .
C5 C 0.0434(11) 0.7937(9) 0.2074(15) 0.024(7) Uani 1 1 d U
C6 C 0.4128(15) 0.5520(12) 0.5043(18) 0.041(9) Uiso 1 1 d .
C7 C 0.1677(11) 0.7120(10) 0.4210(14) 0.027(8) Uani 1 1 d U
H7 H 0.1348 0.7183 0.4050 0.033 Uiso 1 1 calc R
C8 C 0.2629(13) 0.6951(10) 0.4695(15) 0.027(7) Uiso 1 1 d .
C9 C 0.0376(14) 0.7262(12) 0.234(2) 0.052(12) Uani 1 1 d U
H9 H 0.0204 0.7061 0.2377 0.062 Uiso 1 1 calc R
C10 C 0.1967(13) 0.7412(11) 0.4148(16) 0.031(8) Uiso 1 1 d .
H10 H 0.1824 0.7653 0.3941 0.038 Uiso 1 1 calc R
C11 C 0.3175(13) 0.6893(10) 0.4989(15) 0.026(7) Uiso 1 1 d .
C12 C 0.0129(14) 0.7636(11) 0.2008(18) 0.041(10) Uani 1 1 d U
H12 H -0.0218 0.7668 0.1765 0.049 Uiso 1 1 calc R
C13 C 0.4757(15) 0.5692(11) 0.480(2) 0.046(11) Uani 1 1 d U
H13 H 0.4847 0.5940 0.5003 0.056 Uiso 1 1 calc R
C14 C 0.3748(14) 0.4999(11) 0.773(2) 0.050(11) Uani 1 1 d U
H14 H 0.3604 0.4985 0.7941 0.060 Uiso 1 1 calc R
C15 C 0.4216(18) 0.4663(14) 0.7382(18) 0.053(12) Uani 1 1 d U
H15 H 0.4385 0.4448 0.7366 0.064 Uiso 1 1 calc R
C16 C 0.4955(15) 0.5547(11) 0.452(2) 0.044(10) Uani 1 1 d U
H16 H 0.5201 0.5700 0.4547 0.052 Uiso 1 1 calc R
C17 C 0.4835(15) 0.5229(12) 0.4223(18) 0.039(9) Uiso 1 1 d .
H17 H 0.4960 0.5160 0.4005 0.046 Uiso 1 1 calc R
C18 C 0.4490(14) 0.4961(12) 0.4228(17) 0.042(10) Uani 1 1 d U
H18 H 0.4419 0.4711 0.4040 0.050 Uiso 1 1 calc R
C19 C 0.4162(13) 0.5023(10) 0.7089(16) 0.031(8) Uiso 1 1 d .
H19 H 0.4283 0.5051 0.6856 0.037 Uiso 1 1 calc R
C20 C 0.1855(16) 0.6786(13) 0.4472(19) 0.045(10) Uiso 1 1 d .
H20 H 0.1649 0.6607 0.4487 0.053 Uiso 1 1 calc R
C21 C 0.2348(14) 0.6676(12) 0.4740(18) 0.040(9) Uani 1 1 d U
H21 H 0.2480 0.6430 0.4938 0.049 Uiso 1 1 calc R
C22 C 0.1131(14) 0.7544(11) 0.2596(17) 0.035(8) Uiso 1 1 d .
H22 H 0.1468 0.7510 0.2772 0.042 Uiso 1 1 calc R
C23 C 0.0861(16) 0.7223(15) 0.2582(16) 0.051(11) Uani 1 1 d U
H23 H 0.1020 0.6978 0.2745 0.061 Uiso 1 1 calc R
C24 C 0.0244(13) 0.8348(11) 0.1820(16) 0.031(8) Uiso 1 1 d .
Dy1 Dy 0.21826(7) 0.87556(6) 0.41516(10) 0.0275(5) Uani 1 1 d .
Dy2 Dy 0.24942(7) 0.77404(6) 0.26428(10) 0.0297(5) Uani 1 1 d .
Dy3 Dy 0.42043(7) 0.36723(6) 0.41212(10) 0.0291(5) Uani 1 1 d .
Dy4 Dy 0.24719(7) 0.47753(6) 0.27691(10) 0.0288(5) Uani 1 1 d .
K1 K 0.2776(2) 0.87023(17) 0.7204(3) 0.0129(12) Uani 1 1 d .
K2 K 0.3291(3) 0.5763(2) 0.5196(4) 0.0388(19) Uani 1 1 d .
K3 K 0.4164(3) 0.6660(2) 0.5128(4) 0.0402(19) Uani 1 1 d .
K4 K 0.4038(3) 0.6643(3) 0.6682(4) 0.0414(19) Uani 1 1 d .
K5 K -0.0066(3) 0.9256(2) 0.1680(4) 0.0379(19) Uani 1 1 d .
K6 K 0.0933(6) 0.4256(5) 0.4657(9) 0.123(7) Uani 1 1 d .
K7 K 0.4092(4) 0.8797(3) 0.0911(6) 0.065(3) Uani 1 1 d .
N1 N 0.4275(10) 0.5069(8) 0.4494(12) 0.024(6) Uiso 1 1 d .
N2 N 0.3730(11) 0.5346(8) 0.7451(13) 0.030(6) Uiso 1 1 d .
N3 N 0.2456(10) 0.7324(8) 0.4399(12) 0.025(6) Uiso 1 1 d .
N4 N 0.0915(9) 0.7898(8) 0.2361(12) 0.024(6) Uani 1 1 d U
O1 O 0.4886(9) 0.9912(8) 0.6779(13) 0.042(6) Uani 1 1 d .
O2 O 0.5667(12) 0.8721(8) 0.6708(14) 0.050(7) Uani 1 1 d .
O3 O 0.4868(8) 0.9237(6) 0.6170(9) 0.021(4) Uiso 1 1 d .
O4 O 0.4428(8) 0.9227(8) 0.6695(12) 0.042(7) Uani 1 1 d .
O5 O 0.4869(9) 0.8579(7) 0.6723(11) 0.033(5) Uiso 1 1 d .
O6 O 0.3846(11) 0.9844(8) 0.6013(13) 0.046(7) Uiso 1 1 d .
O7 O 0.4910(9) 0.8755(8) 0.7813(13) 0.050(7) Uani 1 1 d .
O8 O 0.3881(10) 0.8802(9) 0.6940(11) 0.048(7) Uani 1 1 d .
O9 O 0.4328(8) 0.8129(7) 0.6945(12) 0.037(6) Uani 1 1 d .
O10 O 0.4306(9) 0.9850(7) 0.5509(13) 0.044(7) Uani 1 1 d .
O11 O 0.4968(10) 0.8771(8) 0.5412(12) 0.040(6) Uiso 1 1 d .
O12 O 0.4452(10) 0.8784(8) 0.4120(14) 0.049(7) Uani 1 1 d .
O13 O 0.4219(7) 0.9303(6) 0.4714(11) 0.025(5) Uani 1 1 d .
O14 O 0.3802(9) 1.0066(8) 0.4236(13) 0.040(6) Uani 1 1 d .
O15 O 0.3318(8) 0.9922(6) 0.4778(12) 0.032(6) Uani 1 1 d .
O16 O 0.3747(8) 0.9251(6) 0.5348(10) 0.029(5) Uani 1 1 d .
O17 O 0.2821(9) 1.0003(6) 0.5325(11) 0.028(5) Uani 1 1 d .
O18 O 0.3271(8) 0.9267(6) 0.5939(10) 0.023(5) Uani 1 1 d .
O19 O 0.2819(9) 0.8795(7) 0.6371(12) 0.039(6) Uani 1 1 d .
O20 O 0.4217(9) 0.8597(7) 0.5388(11) 0.033(6) Uiso 1 1 d .
O21 O 0.3763(9) 0.8575(8) 0.5941(12) 0.039(6) Uani 1 1 d .
O22 O 0.3321(8) 0.8155(7) 0.6301(11) 0.034(6) Uani 1 1 d .
O23 O 0.3839(9) 0.7419(9) 0.6496(13) 0.054(8) Uani 1 1 d .
O24 O 0.3228(8) 0.7788(6) 0.5347(10) 0.024(5) Uiso 1 1 d .
O25 O 0.4211(9) 0.7862(7) 0.5916(10) 0.028(5) Uiso 1 1 d .
O26 O 0.2698(8) 0.8635(8) 0.5215(10) 0.034(6) Uani 1 1 d .
O27 O 0.2698(8) 0.9321(6) 0.4660(10) 0.023(5) Uiso 1 1 d .
O28 O 0.4974(9) 0.8118(7) 0.5958(11) 0.033(5) Uiso 1 1 d .
O29 O 0.4356(9) 0.8173(7) 0.4721(14) 0.048(7) Uani 1 1 d .
O30 O 0.4489(10) 0.7438(8) 0.5291(12) 0.041(6) Uani 1 1 d .
O31 O 0.3575(9) 0.7920(7) 0.4678(11) 0.030(5) Uiso 1 1 d .
O32 O 0.3253(9) 0.9397(7) 0.3913(10) 0.041(7) Uani 1 1 d .
O33 O 0.3582(9) 0.8690(7) 0.4093(14) 0.043(7) Uani 1 1 d .
O34 O 0.0616(9) 0.9518(7) 0.1502(11) 0.035(6) Uiso 1 1 d .
O35 O 0.1627(9) 0.6950(7) 0.7129(10) 0.029(5) Uiso 1 1 d .
O36 O 0.2034(8) 0.9493(7) 0.0692(11) 0.034(6) Uani 1 1 d .
O37 O 0.2794(8) 0.9535(6) 0.2163(10) 0.023(5) Uiso 1 1 d .
O38 O 0.2448(9) 0.8752(7) 0.1505(11) 0.030(5) Uiso 1 1 d .
O39 O 0.3740(8) 0.3162(7) 0.3259(12) 0.036(6) Uani 1 1 d .
O40 O 0.1975(9) 0.6598(7) 0.6416(10) 0.028(5) Uiso 1 1 d .
O41 O 0.0928(8) 0.6865(6) 0.5661(10) 0.025(5) Uiso 1 1 d .
O42 O 0.1014(8) 0.9684(7) 0.0869(10) 0.026(5) Uiso 1 1 d .
O43 O 0.3875(8) 0.6036(6) 0.8137(10) 0.025(5) Uiso 1 1 d .
O44 O 0.3435(9) 0.7735(7) 0.3460(11) 0.031(5) Uiso 1 1 d .
O45 O 0.2626(8) 0.8837(6) 0.3800(10) 0.026(5) Uiso 1 1 d .
O46 O 0.1791(8) 0.8783(6) 0.0174(10) 0.024(5) Uiso 1 1 d .
O407 O 0.3543(8) 0.3151(6) 0.6189(10) 0.024(5) Uani 1 1 d .
O48 O 0.1640(9) 0.9647(7) 0.2118(11) 0.032(5) Uiso 1 1 d .
O49 O 0.1935(8) 0.6414(7) 0.7938(12) 0.031(5) Uani 1 1 d .
O50 O 0.1793(9) 0.9311(7) 0.3385(11) 0.033(5) Uiso 1 1 d .
O51 O 0.3377(8) 0.3640(6) 0.3764(10) 0.024(5) Uiso 1 1 d .
O52 O 0.2589(8) 0.4133(6) 0.3087(9) 0.022(5) Uani 1 1 d .
O53 O 0.0697(8) 0.6670(7) 0.6404(10) 0.027(5) Uiso 1 1 d .
O54 O 0.3406(9) 0.4504(7) 0.4784(11) 0.030(5) Uiso 1 1 d .
O55 O 0.3682(8) 0.6010(6) 0.6976(9) 0.022(5) Uiso 1 1 d .
O56 O 0.4189(8) 0.3111(7) 0.4595(10) 0.028(5) Uiso 1 1 d .
O57 O 0.4762(8) 0.3750(6) 0.5197(10) 0.024(5) Uiso 1 1 d .
O58 O 0.2706(8) 0.7108(6) 0.7018(10) 0.026(5) Uiso 1 1 d .
O59 O 0.4073(10) 0.2426(8) 0.6727(12) 0.041(6) Uani 1 1 d .
O60 O 0.1749(8) 0.9207(6) 0.1448(10) 0.026(5) Uani 1 1 d .
O61 O 0.3041(8) 0.5557(6) 0.7658(10) 0.030(5) Uani 1 1 d .
O62 O 0.2755(9) 0.3770(6) 0.4123(12) 0.039(6) Uani 1 1 d .
O63 O 0.4013(10) 0.4519(8) 0.5999(12) 0.040(6) Uiso 1 1 d .
O64 O 0.1844(8) 0.8083(7) 0.2572(12) 0.036(6) Uani 1 1 d .
O65 O 0.2555(8) 0.8142(7) 0.4206(11) 0.031(6) Uani 1 1 d .
O66 O 0.2403(8) 0.6304(7) 0.5881(11) 0.030(5) Uani 1 1 d .
O67 O 0.1071(9) 0.4620(8) 0.1026(14) 0.051(8) Uani 1 1 d .
O68 O 0.1638(8) 0.4539(7) 0.2257(12) 0.034(6) Uani 1 1 d .
O69 O 0.2352(10) 0.4738(8) 0.3581(12) 0.041(6) Uani 1 1 d .
O70 O 0.2740(10) 0.8542(6) 0.0831(10) 0.034(6) Uani 1 1 d .
O71 O 0.2038(8) 0.5178(7) 0.6687(10) 0.026(5) Uiso 1 1 d .
O72 O 0.3259(8) 0.8947(7) 0.2907(12) 0.039(7) Uani 1 1 d .
O73 O 0.2714(10) 0.3650(7) 0.5474(12) 0.037(6) Uiso 1 1 d .
O74 O 0.1403(9) 0.8900(7) 0.2124(11) 0.033(5) Uiso 1 1 d .
O75 O 0.1934(8) 0.9936(6) 0.1444(10) 0.025(5) Uiso 1 1 d .
O76 O 0.2654(9) 0.4277(7) 0.4827(12) 0.038(6) Uani 1 1 d .
O77 O 0.4382(9) 0.4614(7) 0.5398(11) 0.038(6) Uani 1 1 d .
O78 O 0.2745(9) 0.3154(7) 0.4722(11) 0.032(5) Uiso 1 1 d .
O79 O 0.4862(10) 0.4185(7) 0.6993(11) 0.038(6) Uani 1 1 d .
O80 O 0.0694(8) 0.6148(6) 0.5187(10) 0.025(5) Uiso 1 1 d .
O81 O 0.2820(10) 0.7185(8) 0.2490(14) 0.045(7) Uani 1 1 d .
O82 O 0.2821(9) 0.5657(7) 0.6528(11) 0.031(5) Uiso 1 1 d .
O83 O 0.3930(8) 0.4309(9) 0.4262(10) 0.040(7) Uani 1 1 d .
O84 O 0.1620(10) 0.5915(7) 0.4891(13) 0.047(7) Uani 1 1 d .
O85 O 0.0571(9) 0.8575(8) -0.0139(14) 0.053(8) Uani 1 1 d .
O86 O 0.3214(11) 0.7820(7) 0.1527(14) 0.045(7) Uani 1 1 d .
O87 O 0.4770(9) 0.6603(8) 0.6465(13) 0.041(6) Uani 1 1 d .
O88 O 0.3435(8) 0.3814(6) 0.5426(10) 0.024(5) Uiso 1 1 d .
O89 O -0.0053(9) 0.6570(7) 0.5118(12) 0.039(6) Uani 1 1 d .
O90 O 0.4852(9) 0.3112(7) 0.5849(11) 0.030(5) Uiso 1 1 d .
O91 O 0.2521(12) 0.5644(8) 0.5323(14) 0.066(10) Uani 1 1 d .
O92 O -0.0783(8) 0.9159(7) 0.0354(11) 0.032(5) Uani 1 1 d .
O93 O 0.3803(8) 0.5263(6) 0.4936(10) 0.024(5) Uiso 1 1 d .
O94 O 0.3361(9) 0.2569(7) 0.5410(10) 0.030(5) Uiso 1 1 d .
O95 O 0.1339(10) 0.4712(8) 0.5639(14) 0.052(8) Uani 1 1 d .
O96 O 0.1746(9) 0.8301(8) 0.4332(15) 0.049(7) Uani 1 1 d .
O97 O 0.4036(8) 0.5799(7) 0.6548(12) 0.033(6) Uani 1 1 d .
O98 O 0.0954(10) 0.8236(8) 0.1457(12) 0.044(7) Uani 1 1 d .
O99 O 0.2727(9) 0.8370(7) 0.3018(10) 0.029(5) Uiso 1 1 d .
O100 O 0.1467(9) 0.8481(7) 0.0866(10) 0.028(5) Uiso 1 1 d .
O101 O 0.1528(9) 0.8536(7) 0.3149(14) 0.041(7) Uani 1 1 d .
O102 O 0.1281(8) 0.6555(7) 0.5055(11) 0.031(5) Uani 1 1 d .
O103 O 0.4337(9) 0.2517(7) 0.5903(11) 0.035(6) Uiso 1 1 d .
O104 O 0.3366(9) 0.7174(6) 0.4830(12) 0.033(5) Uani 1 1 d .
O105 O 0.3301(8) 0.4275(7) 0.6098(13) 0.040(7) Uani 1 1 d .
O106 O 0.2729(8) 0.7553(7) 0.3651(12) 0.035(6) Uani 1 1 d .
O107 O 0.1715(8) 0.5865(7) 0.5923(10) 0.030(5) Uani 1 1 d .
O108 O 0.0641(9) 0.4742(7) 0.1645(13) 0.042(7) Uani 1 1 d .
O109 O 0.1118(8) 0.9239(9) 0.0125(12) 0.045(7) Uani 1 1 d .
O110 O 0.0741(8) 0.8923(7) 0.0862(10) 0.028(5) Uiso 1 1 d .
O111 O 0.5721(11) 0.3550(7) 0.6286(12) 0.045(7) Uani 1 1 d .
O112 O 0.5279(9) 0.3534(7) 0.6908(11) 0.030(5) Uiso 1 1 d .
O113 O 0.3799(9) 0.3155(7) 0.5278(10) 0.027(5) Uiso 1 1 d .
O114 O 0.2810(9) 0.8001(8) 0.2136(12) 0.044(7) Uani 1 1 d .
O115 O 0.1368(8) 0.6184(7) 0.6560(11) 0.030(5) Uani 1 1 d .
O116 O 0.4670(10) 0.2380(8) 0.5209(12) 0.041(6) Uani 1 1 d .
O117 O 0.1001(9) 0.5458(8) 0.4974(11) 0.039(6) Uani 1 1 d .
O118 O 0.3424(10) 0.6602(8) 0.5337(12) 0.043(6) Uiso 1 1 d .
O119 O 0.1866(9) 0.7740(7) 0.1554(10) 0.033(6) Uani 1 1 d .
O120 O 0.2985(9) 0.9254(8) 0.1390(11) 0.038(6) Uani 1 1 d .
O121 O 0.4807(10) 0.3257(8) 0.4190(12) 0.043(6) Uani 1 1 d .
O122 O 0.1023(8) 0.6026(8) 0.7153(11) 0.035(6) Uani 1 1 d .
O123 O 0.4422(9) 0.3795(7) 0.5950(10) 0.028(5) Uiso 1 1 d .
O124 O 0.2460(11) 0.9202(8) 0.0076(16) 0.058(8) Uani 1 1 d .
O125 O 0.2987(9) 0.6347(7) 0.7113(11) 0.034(6) Uani 1 1 d .
O126 O 0.3151(11) 0.4985(8) 0.5458(13) 0.047(7) Uani 1 1 d .
O127 O 0.1960(9) 0.5244(7) 0.5585(10) 0.028(5) Uiso 1 1 d .
O128 O 0.0438(9) 0.5937(9) 0.5909(14) 0.052(8) Uani 1 1 d .
O129 O 0.0872(8) 0.7874(7) 0.0496(11) 0.032(5) Uani 1 1 d .
O130 O 0.1103(9) 0.6805(8) 0.7643(14) 0.049(7) Uani 1 1 d .
O131 O 0.3305(11) 0.3650(10) 0.6794(12) 0.061(9) Uani 1 1 d .
O132 O 0.0046(11) 0.8290(8) 0.0265(12) 0.042(6) Uani 1 1 d .
O133 O 0.2452(8) 0.9186(6) 0.2755(10) 0.023(5) Uiso 1 1 d .
O366 O 0.2101(8) 0.7052(7) 0.5755(11) 0.034(6) Uani 1 1 d .
O135 O 0.2894(11) 0.3084(7) 0.3887(13) 0.046(7) Uani 1 1 d .
O136 O 0.4976(10) 0.4924(8) 0.6621(12) 0.042(6) Uani 1 1 d .
O137 O 0.3817(9) 0.9324(8) 0.2677(12) 0.043(6) Uani 1 1 d .
O138 O 0.0569(7) 0.8593(7) 0.1961(10) 0.028(5) Uani 1 1 d .
O139 O 0.1230(9) 0.8114(7) -0.0124(11) 0.030(5) Uiso 1 1 d .
O140 O 0.1740(9) 0.7341(7) 0.6319(11) 0.030(5) Uiso 1 1 d .
O141 O 0.4869(10) 0.4078(8) 0.4328(14) 0.043(6) Uani 1 1 d .
O142 O 0.4102(11) 0.3763(8) 0.6762(12) 0.045(7) Uani 1 1 d .
O143 O 0.3380(9) 0.8573(8) 0.2081(13) 0.040(6) Uani 1 1 d .
O144 O 0.0785(10) 0.8761(8) -0.0968(13) 0.044(6) Uani 1 1 d .
O145 O 0.3114(9) 0.6913(9) 0.6405(13) 0.055(8) Uani 1 1 d .
O146 O 0.3234(9) 0.4892(7) 0.3756(10) 0.028(5) Uiso 1 1 d .
O147 O 0.1104(10) 0.7375(9) 0.4999(11) 0.046(7) Uani 1 1 d .
O148 O 0.5124(12) 0.3544(8) 0.7820(13) 0.047(7) Uani 1 1 d .
O149 O 0.5224(9) 0.4194(6) 0.6315(12) 0.037(6) Uani 1 1 d .
O150 O 0.2633(10) 0.2388(8) 0.4172(12) 0.038(6) Uani 1 1 d .
O151 O 0.2383(11) 0.7531(9) 0.7625(13) 0.050(7) Uiso 1 1 d .
O152 O 0.1963(11) 0.3680(8) 0.4219(14) 0.045(7) Uani 1 1 d .
O153 O 0.2170(11) 0.7989(8) 0.0896(13) 0.047(7) Uiso 1 1 d .
O154 O 0.2540(9) 0.3320(7) 0.2724(11) 0.035(6) Uani 1 1 d .
O155 O 0.1948(9) 0.7207(8) 0.2418(13) 0.046(7) Uani 1 1 d .
O156 O 0.1705(10) 0.9151(8) 0.4335(13) 0.047(7) Uani 1 1 d .
O157 O 0.5134(13) 0.6281(10) 0.7841(15) 0.069(10) Uani 1 1 d .
O158 O 0.3646(10) 0.2515(8) 0.4694(11) 0.037(6) Uiso 1 1 d .
O159 O 0.4476(9) 0.3133(8) 0.6671(12) 0.044(7) Uani 1 1 d .
O160 O 0.2033(10) 0.5357(8) 0.2677(12) 0.050(7) Uani 1 1 d .
O161 O 0.2815(11) 0.5323(8) 0.2588(13) 0.047(7) Uani 1 1 d .
O162 O 0.0573(9) 0.6035(8) 0.4035(11) 0.043(7) Uani 1 1 d .
O163 O 0.1249(10) 1.0039(8) 0.0108(13) 0.048(7) Uani 1 1 d .
O164 O 0.1500(10) 0.7346(9) 0.0449(14) 0.057(8) Uani 1 1 d .
O165 O 0.2568(8) 1.0039(7) 0.2767(12) 0.033(6) Uani 1 1 d .
O166 O 0.3054(19) 0.6297(17) 0.398(3) 0.13(2) Uani 1 1 d .
O167 O 0.2430(13) 0.5528(15) 0.4026(17) 0.093(14) Uani 1 1 d .
O168 O 0.0773(19) 0.9372(14) 0.295(2) 0.101(14) Uiso 1 1 d .
W1 W 0.44414(6) 0.87007(5) 0.69992(8) 0.0354(4) Uani 1 1 d .
W2 W 0.44431(6) 0.96269(5) 0.62051(8) 0.0328(4) Uani 1 1 d .
W3 W 0.50478(5) 0.87050(5) 0.62131(8) 0.0342(4) Uani 1 1 d .
W4 W 0.31708(6) 0.87259(5) 0.60651(8) 0.0318(4) Uani 1 1 d .
W5 W 0.37563(5) 0.78867(5) 0.61535(7) 0.0306(4) Uani 1 1 d .
W6 W 0.43476(5) 0.79190(5) 0.53451(8) 0.0304(4) Uani 1 1 d .
W7 W 0.43230(5) 0.87469(5) 0.46271(8) 0.0303(4) Uani 1 1 d .
W8 W 0.37367(6) 0.96818(5) 0.45874(8) 0.0300(4) Uani 1 1 d .
W9 W 0.31685(6) 0.96208(5) 0.52965(8) 0.0305(4) Uani 1 1 d .
W10 W 0.29689(5) 0.77201(5) 0.44030(7) 0.0274(3) Uani 1 1 d .
W11 W 0.29356(5) 0.88423(4) 0.34187(7) 0.0261(3) Uani 1 1 d .
W12 W 0.13311(5) 0.84066(5) 0.23762(7) 0.0285(4) Uani 1 1 d .
W13 W 0.22724(5) 0.96569(5) 0.22294(7) 0.0289(4) Uani 1 1 d .
W14 W 0.32388(5) 0.90930(5) 0.22827(8) 0.0304(4) Uani 1 1 d .
W15 W 0.28347(6) 0.81899(5) 0.15436(8) 0.0323(4) Uani 1 1 d .
W16 W 0.15578(6) 0.78236(5) 0.07305(8) 0.0325(4) Uani 1 1 d .
W17 W 0.06636(5) 0.83639(5) 0.06257(8) 0.0319(4) Uani 1 1 d .
W18 W 0.10876(5) 0.93379(5) 0.14618(8) 0.0299(4) Uani 1 1 d .
W19 W 0.14884(6) 0.96347(5) 0.06377(8) 0.0311(4) Uani 1 1 d .
W20 W 0.11113(6) 0.86559(5) -0.01653(8) 0.0343(4) Uani 1 1 d .
W21 W 0.24261(6) 0.90347(5) 0.06643(8) 0.0323(4) Uani 1 1 d .
W22 W 0.34329(6) 0.36799(5) 0.62775(8) 0.0322(4) Uani 1 1 d .
W23 W 0.39577(6) 0.27501(5) 0.61471(8) 0.0329(4) Uani 1 1 d .
W24 W 0.47865(6) 0.36381(5) 0.69966(8) 0.0334(4) Uani 1 1 d .
W25 W 0.33260(6) 0.44946(5) 0.54772(7) 0.0292(4) Uani 1 1 d .
W26 W 0.25866(5) 0.37011(5) 0.46938(8) 0.0295(4) Uani 1 1 d .
W27 W 0.30643(6) 0.27617(5) 0.45354(8) 0.0320(4) Uani 1 1 d .
W28 W 0.43143(6) 0.27744(5) 0.52032(8) 0.0323(4) Uani 1 1 d .
W29 W 0.51206(5) 0.36355(5) 0.60316(8) 0.0320(4) Uani 1 1 d .
W30 W 0.46934(6) 0.44814(5) 0.62316(7) 0.0303(4) Uani 1 1 d .
W31 W 0.27389(5) 0.36421(4) 0.34255(7) 0.0263(3) Uani 1 1 d .
W32 W 0.37514(5) 0.47039(4) 0.44961(7) 0.0271(3) Uani 1 1 d .
W33 W 0.33314(5) 0.58626(5) 0.74116(7) 0.0274(3) Uani 1 1 d .
W34 W 0.13141(6) 0.65491(5) 0.72880(8) 0.0323(4) Uani 1 1 d .
W35 W 0.10359(5) 0.43842(5) 0.16515(8) 0.0336(4) Uani 1 1 d .
W36 W 0.15254(5) 0.52089(5) 0.58614(8) 0.0319(4) Uani 1 1 d .
W37 W 0.22808(6) 0.57416(5) 0.56802(8) 0.0313(4) Uani 1 1 d .
W38 W 0.26270(5) 0.67504(5) 0.63994(8) 0.0301(4) Uani 1 1 d .
W39 W 0.21759(5) 0.71123(5) 0.71364(7) 0.0300(4) Uani 1 1 d .
W40 W 0.05448(5) 0.64181(5) 0.56777(8) 0.0345(4) Uani 1 1 d .
W41 W 0.14121(6) 0.70099(5) 0.55567(8) 0.0325(4) Uani 1 1 d .
W42 W 0.10513(6) 0.59957(5) 0.48640(8) 0.0345(4) Uani 1 1 d .
O300 O 0.1679(8) 0.9408(6) 0.8688(10) 0.024(5) Uiso 1 1 d .
O301 O 0.2485(11) 0.2743(8) 0.5476(13) 0.046(7) Uiso 1 1 d .
O302 O 0.0818(14) 0.7582(10) 0.6346(16) 0.067(9) Uiso 1 1 d .
O303 O 0.3853(13) 0.9404(10) 0.1454(16) 0.063(8) Uiso 1 1 d .
O304 O 0.5227(14) 0.9716(10) 0.5502(16) 0.066(9) Uiso 1 1 d .
O305 O 0.3195(12) 0.8280(9) 0.0318(14) 0.055(8) Uiso 1 1 d .
O306 O 0.4836(13) 0.8215(10) 0.1388(16) 0.063(8) Uiso 1 1 d .
O307 O 0.2270(12) 0.7860(9) 0.5506(14) 0.055(8) Uiso 1 1 d .
O308 O 0.4448(13) 0.9327(10) 0.0430(16) 0.062(8) Uiso 1 1 d .
O309 O 0.2285(11) 0.0032(8) 0.3653(13) 0.046(7) Uiso 1 1 d .
O310 O 0.2845(12) 0.0140(9) 0.1429(14) 0.051(7) Uiso 1 1 d .
O311 O 0.0911(11) 0.6843(9) 0.9596(14) 0.050(7) Uiso 1 1 d .
O312 O 0.4593(11) 0.2530(8) 0.8205(13) 0.046(7) Uiso 1 1 d .
O313 O 0.1783(13) 0.9969(10) 0.4471(15) 0.060(8) Uiso 1 1 d .
O314 O 0.5903(13) 0.7798(10) 0.6238(15) 0.062(8) Uiso 1 1 d .
O315 O 0.4035(11) 0.8092(8) 0.3208(13) 0.047(7) Uiso 1 1 d .
O316 O 0.3911(15) 0.9684(11) 0.7217(18) 0.076(10) Uiso 1 1 d .
O317 O 0.5503(13) 0.4529(10) 0.5545(15) 0.061(8) Uiso 1 1 d .
O318 O 0.0633(14) 0.0127(10) 0.8727(16) 0.064(8) Uiso 1 1 d .
O319 O 0.3833(15) 0.3589(11) 0.8161(17) 0.071(9) Uiso 1 1 d .
O320 O 0.1492(15) 0.4389(11) 0.3330(17) 0.071(9) Uiso 1 1 d .
O321 O 0.3486(17) 0.5817(12) 0.3547(19) 0.084(11) Uiso 1 1 d .
O322 O 0.6262(16) 0.3115(12) 0.5998(18) 0.078(10) Uiso 1 1 d .
O323 O 0.1528(17) 0.5648(12) 0.3810(19) 0.083(11) Uiso 1 1 d .
O324 O 0.4901(18) 0.4299(13) 0.338(2) 0.090(12) Uiso 1 1 d .
O325 O 0.4107(17) 0.8429(12) 0.1873(19) 0.083(11) Uiso 1 1 d .
O326 O 0.3574(16) 0.7220(12) 0.2380(18) 0.078(10) Uiso 1 1 d .
O327 O 0.3535(16) 0.2427(12) 0.3527(19) 0.082(11) Uiso 1 1 d .
O328 O 0.3978(14) 0.8335(11) -0.0104(17) 0.017(8) Uiso 0.50 1 d P
O329 O 0.5799(19) 0.3430(14) 0.478(2) 0.100(14) Uiso 1 1 d .
O330 O 0.3238(17) 0.9265(13) -0.015(2) 0.086(11) Uiso 1 1 d .
O331 O 0.2684(16) 0.5420(12) 0.1414(19) 0.078(10) Uiso 1 1 d .
O332 O 0.4975(19) 0.0388(13) 0.467(2) 0.095(13) Uiso 1 1 d .
O333 O 0.504(2) 0.2446(16) 0.452(2) 0.111(15) Uiso 1 1 d .
O334 O 0.086(2) 0.5031(16) 0.310(2) 0.043(13) Uiso 0.50 1 d P
O335 O 0.4302(19) 0.6960(14) 0.782(2) 0.098(13) Uiso 1 1 d .
O336 O 0.3762(18) 0.6915(13) 0.392(2) 0.093(12) Uiso 1 1 d .
O337 O 0.184(2) 0.6036(16) 0.199(3) 0.117(16) Uiso 1 1 d .
O338 O 0.094(2) 0.4085(17) 0.584(3) 0.049(14) Uiso 0.50 1 d P
O339 O 0.1365(15) 0.3993(12) 0.5466(19) 0.020(9) Uiso 0.50 1 d P
O340 O 0.6113(15) 0.3055(11) 0.7480(18) 0.074(10) Uiso 1 1 d .
O341 O 0.189(2) 0.4819(17) 0.456(3) 0.122(17) Uiso 1 1 d .
O342 O 0.431(2) 0.1931(15) 0.374(2) 0.107(14) Uiso 1 1 d .
O343 O 0.231(2) 0.9294(15) 0.657(2) 0.111(15) Uiso 1 1 d .
O344 O 0.383(2) 0.9050(16) 0.924(2) 0.111(15) Uiso 1 1 d .
O345 O 0.298(2) 0.9164(16) 0.802(3) 0.117(16) Uiso 1 1 d .
O346 O 0.120(3) 0.978(2) 0.752(3) 0.069(18) Uiso 0.50 1 d P
O347 O 0.131(2) 0.6273(16) 0.308(3) 0.046(13) Uiso 0.50 1 d P
O348 O 0.107(2) 0.5418(15) 0.243(2) 0.039(12) Uiso 0.50 1 d P
O349 O 0.5095(17) 0.9133(13) 0.200(2) 0.087(11) Uiso 1 1 d .
O350 O 0.1412(16) 0.7506(12) 0.9290(19) 0.083(11) Uiso 1 1 d .
O351 O 0.194(3) 0.652(2) 0.304(3) 0.066(17) Uiso 0.50 1 d P
O352 O 0.448(2) 0.9718(17) 0.387(3) 0.126(18) Uiso 1 1 d .

loop_
_atom_site_aniso_label
_atom_site_aniso_U_11
_atom_site_aniso_U_22
_atom_site_aniso_U_33
_atom_site_aniso_U_23
_atom_site_aniso_U_13
_atom_site_aniso_U_12
As1 0.0110(16) 0.0222(19) 0.0320(19) -0.0014(15) 0.0055(14) -0.0019(13)
As2 0.0093(16) 0.028(2) 0.0314(19) 0.0020(15) 0.0043(14) 0.0024(14)
As3 0.0109(16) 0.0234(19) 0.0320(19) -0.0015(15) 0.0065(14) -0.0005(13)
As4 0.0095(16) 0.0270(19) 0.0336(19) 0.0008(15) 0.0060(14) -0.0004(14)
C5 0.007(14) 0.023(17) 0.029(16) -0.006(13) 0.004(12) -0.003(12)
C7 0.009(14) 0.028(18) 0.028(17) -0.005(13) 0.002(13) -0.014(12)
C9 0.016(18) 0.04(2) 0.07(3) 0.01(2) 0.011(18) 0.009(16)
C12 0.028(19) 0.04(2) 0.05(2) -0.032(18) 0.018(17) -0.014(16)
C13 0.04(2) 0.022(19) 0.07(3) 0.028(18) 0.03(2) 0.015(16)
C14 0.021(18) 0.025(19) 0.08(3) 0.014(19) 0.017(19) -0.004(15)
C15 0.06(3) 0.05(3) 0.028(19) -0.011(18) 0.018(19) -0.03(2)
C16 0.03(2) 0.03(2) 0.07(3) 0.023(18) 0.026(19) 0.002(16)
C18 0.03(2) 0.04(2) 0.029(19) -0.014(16) 0.007(16) -0.013(16)
C21 0.025(18) 0.05(2) 0.04(2) 0.019(17) 0.016(16) 0.013(16)
C23 0.04(2) 0.08(3) 0.015(17) 0.009(18) 0.007(16) 0.02(2)
Dy1 0.0098(9) 0.0265(11) 0.0352(11) 0.0000(9) 0.0080(8) 0.0008(8)
Dy2 0.0141(9) 0.0247(11) 0.0388(12) 0.0006(9) 0.0102(9) 0.0008(8)
Dy3 0.0105(9) 0.0266(11) 0.0380(11) -0.0005(9) 0.0085(8) 0.0016(8)
Dy4 0.0121(9) 0.0256(11) 0.0346(11) -0.0008(9) 0.0070(8) 0.0012(8)
K1 0.007(3) 0.016(3) 0.012(3) 0.007(2) 0.004(2) 0.009(2)
K2 0.026(4) 0.027(4) 0.062(5) -0.012(4) 0.027(4) -0.005(3)
K3 0.020(4) 0.034(4) 0.058(5) 0.003(4) 0.019(4) 0.004(3)
K4 0.034(4) 0.036(5) 0.054(5) 0.003(4) 0.027(4) 0.001(3)
K5 0.016(3) 0.029(4) 0.054(5) 0.003(3) 0.014(3) 0.001(3)
K6 0.058(8) 0.083(10) 0.136(13) -0.016(9) 0.011(8) -0.004(7)
K7 0.054(6) 0.053(6) 0.095(8) 0.012(6) 0.049(6) 0.004(5)
N4 0.011(12) 0.033(16) 0.022(13) 0.010(11) 0.007(11) -0.004(11)
O1 0.027(13) 0.037(15) 0.059(17) 0.003(12) 0.025(13) -0.004(11)
O2 0.06(2) 0.040(16) 0.058(18) 0.002(13) 0.042(16) 0.009(14)
O4 0.011(11) 0.042(15) 0.052(15) -0.027(12) 0.008(11) -0.011(10)
O7 0.019(13) 0.047(17) 0.050(16) -0.023(13) 0.003(12) -0.012(11)
O8 0.026(14) 0.063(19) 0.022(12) -0.011(12) -0.002(11) -0.010(13)
O9 0.010(11) 0.032(14) 0.047(14) 0.005(11) 0.006(10) 0.005(10)
O10 0.027(13) 0.021(13) 0.055(16) -0.006(11) 0.010(12) 0.005(10)
O12 0.023(13) 0.028(14) 0.060(17) 0.001(12) 0.007(12) 0.003(11)
O13 0.007(10) 0.015(11) 0.044(13) 0.003(9) 0.011(9) -0.004(8)
O14 0.028(13) 0.037(15) 0.055(16) -0.027(12) 0.025(12) -0.019(11)
O15 0.019(12) 0.020(12) 0.054(15) -0.008(11) 0.020(11) -0.002(9)
O16 0.013(10) 0.009(10) 0.035(12) -0.003(9) -0.001(9) 0.003(8)
O17 0.030(12) 0.013(11) 0.043(13) -0.010(9) 0.023(11) -0.002(9)
O18 0.020(11) 0.016(11) 0.023(11) 0.003(8) 0.008(9) -0.004(8)
O19 0.021(12) 0.034(14) 0.040(14) -0.006(11) 0.008(11) -0.004(10)
O21 0.023(13) 0.043(15) 0.033(13) 0.008(11) 0.007(11) -0.004(11)
O22 0.018(11) 0.043(15) 0.044(14) -0.032(12) 0.020(11) -0.013(10)
O23 0.014(12) 0.058(18) 0.040(15) 0.000(13) -0.010(11) -0.003(12)
O26 0.018(12) 0.055(16) 0.014(11) -0.016(10) 0.001(9) -0.009(10)
O29 0.016(12) 0.026(14) 0.071(18) -0.022(13) 0.011(12) -0.001(10)
O30 0.032(14) 0.032(14) 0.047(15) 0.003(11) 0.018(12) 0.009(11)
O32 0.031(14) 0.035(14) 0.021(12) -0.003(10) -0.003(10) -0.015(11)
O33 0.018(12) 0.018(12) 0.076(19) 0.006(12) 0.021(13) -0.008(10)
O36 0.009(10) 0.023(12) 0.045(14) 0.015(10) 0.004(10) 0.000(9)
O39 0.014(11) 0.024(13) 0.055(15) -0.001(11) 0.013(11) 0.002(9)
O407 0.019(11) 0.018(11) 0.027(11) 0.002(9) 0.009(9) 0.002(9)
O49 0.020(12) 0.020(12) 0.055(15) 0.005(10) 0.024(11) 0.005(9)
O52 0.016(10) 0.025(12) 0.017(10) -0.006(9) 0.006(9) -0.009(9)
O59 0.037(14) 0.031(14) 0.046(15) 0.003(11) 0.020(12) 0.002(11)
O60 0.016(11) 0.020(12) 0.034(12) 0.005(9) 0.011(10) 0.008(9)
O61 0.022(11) 0.019(12) 0.029(12) 0.018(9) 0.005(10) 0.005(9)
O62 0.025(13) 0.012(12) 0.055(16) -0.003(10) 0.012(12) -0.006(9)
O64 0.013(11) 0.026(13) 0.049(14) 0.021(11) 0.008(10) 0.014(9)
O65 0.006(10) 0.033(13) 0.038(13) 0.018(10) 0.005(9) 0.009(9)
O66 0.006(10) 0.032(13) 0.042(13) -0.001(10) 0.008(9) 0.002(9)
O67 0.009(11) 0.049(17) 0.064(18) 0.002(14) 0.006(12) 0.000(11)
O68 0.018(12) 0.020(12) 0.050(14) -0.001(10) 0.014(11) 0.003(9)
O69 0.035(14) 0.046(16) 0.041(14) 0.009(12) 0.023(12) 0.014(12)
O70 0.043(15) 0.014(11) 0.022(11) -0.001(9) 0.008(11) 0.001(10)
O72 0.001(9) 0.020(12) 0.062(16) -0.006(11) 0.001(10) 0.001(8)
O76 0.018(12) 0.022(13) 0.055(16) -0.004(11) 0.012(11) 0.002(9)
O77 0.031(14) 0.037(14) 0.030(13) 0.013(10) 0.010(11) 0.028(11)
O79 0.055(17) 0.026(13) 0.027(12) 0.010(10) 0.022(12) 0.013(11)
O81 0.032(14) 0.050(17) 0.064(18) 0.025(14) 0.035(14) 0.022(12)
O83 0.008(10) 0.09(2) 0.024(12) 0.016(12) 0.011(10) 0.004(12)
O84 0.034(14) 0.007(11) 0.056(16) 0.006(11) 0.005(12) -0.004(10)
O85 0.010(12) 0.045(17) 0.070(19) 0.002(14) 0.007(12) 0.007(11)
O86 0.051(17) 0.027(14) 0.063(17) -0.028(12) 0.038(15) -0.011(12)
O87 0.014(11) 0.045(16) 0.062(17) -0.007(13) 0.021(12) 0.004(10)
O89 0.031(14) 0.024(13) 0.041(14) 0.003(11) 0.011(12) 0.005(10)
O91 0.055(19) 0.021(14) 0.046(16) -0.003(12) -0.007(14) 0.002(13)
O92 0.018(11) 0.034(14) 0.040(13) 0.004(11) 0.015(10) 0.004(10)
O95 0.024(13) 0.040(16) 0.066(19) 0.010(14) 0.014(13) -0.004(12)
O96 0.019(12) 0.039(15) 0.08(2) -0.008(14) 0.026(13) 0.012(11)
O97 0.013(11) 0.025(13) 0.054(15) -0.003(11) 0.017(11) -0.004(9)
O98 0.039(15) 0.043(16) 0.032(13) -0.014(12) 0.012(12) -0.025(12)
O101 0.015(11) 0.023(13) 0.082(19) 0.007(12) 0.028(13) 0.000(9)
O102 0.016(11) 0.040(14) 0.036(13) 0.008(11) 0.016(10) 0.009(10)
O104 0.028(13) 0.010(11) 0.052(15) 0.004(10) 0.021(12) 0.004(9)
O105 0.008(11) 0.020(12) 0.065(17) -0.007(11) 0.008(11) -0.003(9)
O106 0.014(11) 0.029(13) 0.051(15) 0.004(11) 0.015(11) 0.005(9)
O107 0.021(11) 0.039(14) 0.024(11) -0.013(10) 0.011(10) -0.015(10)
O108 0.020(12) 0.024(13) 0.055(16) 0.000(11) 0.009(11) 0.009(10)
O109 0.009(11) 0.065(19) 0.040(14) 0.015(13) 0.004(10) 0.007(11)
O111 0.056(17) 0.018(12) 0.036(14) -0.016(10) 0.016(13) -0.009(11)
O114 0.019(12) 0.034(14) 0.040(14) -0.011(11) -0.002(11) 0.000(10)
O115 0.007(10) 0.032(13) 0.038(13) 0.007(10) 0.008(9) -0.003(9)
O116 0.040(15) 0.034(14) 0.041(14) -0.007(11) 0.021(12) 0.003(12)
O117 0.021(12) 0.049(16) 0.028(12) 0.007(11) 0.005(10) 0.013(11)
O119 0.028(13) 0.023(12) 0.022(11) 0.006(9) 0.002(10) -0.005(10)
O120 0.017(12) 0.038(15) 0.038(13) -0.006(11) 0.006(10) -0.011(10)
O121 0.031(14) 0.050(17) 0.042(14) -0.009(12) 0.018(12) 0.007(12)
O122 0.008(10) 0.044(15) 0.033(13) 0.005(11) 0.002(9) -0.006(10)
O124 0.048(18) 0.018(13) 0.08(2) -0.002(13) 0.027(16) 0.019(12)
O125 0.021(12) 0.044(15) 0.026(12) 0.013(10) 0.009(10) 0.006(10)
O126 0.053(18) 0.030(14) 0.047(16) 0.008(12) 0.025(14) 0.006(12)
O128 0.004(11) 0.054(18) 0.060(17) -0.017(14) 0.001(11) -0.004(11)
O129 0.021(12) 0.037(14) 0.038(13) -0.006(11) 0.018(11) 0.002(10)
O130 0.015(12) 0.041(16) 0.065(18) 0.000(13) 0.011(12) -0.004(11)
O131 0.028(15) 0.07(2) 0.032(14) 0.009(13) -0.010(11) -0.007(14)
O132 0.051(17) 0.036(15) 0.035(13) 0.000(11) 0.024(13) 0.007(12)
O366 0.017(11) 0.022(12) 0.041(13) 0.015(10) 0.007(10) 0.005(9)
O135 0.047(16) 0.018(13) 0.055(16) 0.011(11) 0.022(14) 0.012(11)
O136 0.027(13) 0.049(16) 0.034(13) -0.010(12) 0.012(11) -0.011(12)
O137 0.022(13) 0.046(16) 0.044(15) 0.001(12) 0.012(11) 0.010(11)
O138 0.006(10) 0.034(13) 0.030(12) 0.003(10) 0.003(9) 0.001(9)
O141 0.035(14) 0.042(16) 0.062(17) 0.001(13) 0.035(14) 0.001(12)
O142 0.060(18) 0.040(16) 0.038(14) 0.010(12) 0.032(14) -0.007(13)
O143 0.024(13) 0.034(14) 0.056(16) 0.010(12) 0.022(12) 0.018(11)
O144 0.040(16) 0.037(15) 0.054(16) 0.010(12) 0.028(14) 0.006(12)
O145 0.016(13) 0.051(18) 0.054(17) -0.006(14) -0.002(12) 0.016(12)
O147 0.035(15) 0.060(18) 0.024(12) 0.006(12) 0.008(11) 0.024(13)
O148 0.057(18) 0.029(14) 0.053(17) 0.013(12) 0.032(15) 0.005(13)
O149 0.021(12) 0.012(11) 0.063(17) -0.006(11) 0.018(12) -0.008(9)
O150 0.037(14) 0.045(16) 0.040(14) -0.010(12) 0.027(12) -0.002(12)
O152 0.048(17) 0.037(15) 0.056(17) 0.009(13) 0.035(15) -0.001(12)
O154 0.034(14) 0.028(13) 0.035(13) 0.000(10) 0.016(11) 0.009(11)
O155 0.023(13) 0.031(14) 0.064(17) 0.010(12) 0.016(12) 0.008(11)
O156 0.025(13) 0.045(16) 0.048(15) -0.006(13) 0.011(12) 0.004(11)
O157 0.05(2) 0.07(2) 0.048(18) 0.017(15) 0.009(15) 0.000(16)
O159 0.016(12) 0.054(17) 0.043(14) 0.008(13) 0.008(11) 0.007(11)
O160 0.034(15) 0.038(16) 0.035(14) 0.004(11) 0.000(11) 0.017(12)
O161 0.044(16) 0.037(15) 0.048(16) -0.010(12) 0.022(13) -0.011(12)
O162 0.015(12) 0.054(17) 0.031(13) 0.019(12) -0.002(10) 0.012(11)
O163 0.031(14) 0.046(17) 0.050(16) -0.003(13) 0.016(13) 0.009(12)
O164 0.020(13) 0.051(18) 0.061(18) 0.019(14) 0.005(13) 0.023(12)
O165 0.019(11) 0.022(12) 0.053(15) -0.003(11) 0.021(11) -0.009(9)
O166 0.07(3) 0.16(5) 0.13(4) -0.08(4) 0.04(3) 0.00(3)
O167 0.039(19) 0.16(4) 0.06(2) -0.01(2) 0.018(16) 0.04(2)
W1 0.0186(8) 0.0314(9) 0.0342(9) -0.0013(7) 0.0048(7) -0.0036(6)
W2 0.0157(7) 0.0272(9) 0.0383(9) -0.0038(7) 0.0077(7) -0.0038(6)
W3 0.0103(7) 0.0298(9) 0.0403(9) -0.0016(7) 0.0041(6) -0.0009(6)
W4 0.0199(8) 0.0299(9) 0.0355(9) 0.0001(7) 0.0117(7) 0.0005(6)
W5 0.0144(7) 0.0258(8) 0.0358(8) 0.0015(7) 0.0071(6) 0.0005(6)
W6 0.0088(6) 0.0255(8) 0.0407(9) -0.0001(7) 0.0067(6) 0.0017(6)
W7 0.0096(7) 0.0284(9) 0.0404(9) -0.0026(7) 0.0089(6) -0.0035(6)
W8 0.0152(7) 0.0241(8) 0.0366(9) -0.0024(7) 0.0086(6) -0.0040(6)
W9 0.0157(7) 0.0245(8) 0.0384(9) -0.0024(7) 0.0098(6) 0.0002(6)
W10 0.0097(7) 0.0231(8) 0.0350(8) 0.0011(6) 0.0062(6) 0.0003(6)
W11 0.0090(6) 0.0237(8) 0.0334(8) -0.0003(6) 0.0067(6) -0.0003(5)
W12 0.0083(6) 0.0251(8) 0.0368(8) 0.0013(6) 0.0059(6) 0.0001(6)
W13 0.0136(7) 0.0247(8) 0.0378(9) 0.0002(7) 0.0102(6) 0.0001(6)
W14 0.0147(7) 0.0308(9) 0.0392(9) 0.0007(7) 0.0131(7) -0.0006(6)
W15 0.0195(7) 0.0296(9) 0.0412(9) -0.0001(7) 0.0151(7) 0.0014(6)
W16 0.0202(8) 0.0274(9) 0.0355(9) -0.0023(7) 0.0096(7) -0.0010(6)
W17 0.0113(7) 0.0285(9) 0.0367(9) -0.0002(7) 0.0047(6) -0.0017(6)
W18 0.0113(7) 0.0264(8) 0.0386(9) 0.0026(7) 0.0084(6) 0.0018(6)
W19 0.0162(7) 0.0272(8) 0.0368(9) 0.0026(7) 0.0093(6) 0.0007(6)
W20 0.0214(8) 0.0315(9) 0.0321(8) 0.0003(7) 0.0071(7) -0.0016(6)
W21 0.0223(8) 0.0297(9) 0.0398(9) -0.0001(7) 0.0164(7) -0.0010(6)
W22 0.0243(8) 0.0270(9) 0.0365(9) 0.0015(7) 0.0141(7) 0.0006(6)
W23 0.0208(8) 0.0245(8) 0.0393(9) 0.0023(7) 0.0110(7) -0.0004(6)
W24 0.0192(8) 0.0286(9) 0.0325(8) 0.0005(7) 0.0054(7) -0.0001(6)
W25 0.0199(7) 0.0223(8) 0.0365(8) 0.0002(6) 0.0126(7) 0.0011(6)
W26 0.0144(7) 0.0269(8) 0.0378(9) -0.0008(7) 0.0111(6) -0.0014(6)
W27 0.0190(7) 0.0235(8) 0.0398(9) 0.0007(7) 0.0110(7) -0.0020(6)
W28 0.0189(7) 0.0237(8) 0.0415(9) 0.0016(7) 0.0119(7) 0.0031(6)
W29 0.0125(7) 0.0276(9) 0.0365(9) 0.0014(7) 0.0050(6) 0.0016(6)
W30 0.0163(7) 0.0256(8) 0.0327(8) -0.0017(7) 0.0066(6) -0.0025(6)
W31 0.0102(6) 0.0231(8) 0.0334(8) -0.0008(6) 0.0070(6) -0.0002(6)
W32 0.0127(7) 0.0221(8) 0.0343(8) -0.0028(6) 0.0080(6) -0.0026(6)
W33 0.0104(7) 0.0266(8) 0.0338(8) 0.0018(6) 0.0076(6) 0.0018(6)
W34 0.0115(7) 0.0327(9) 0.0408(9) 0.0017(7) 0.0099(6) 0.0036(6)
W35 0.0090(7) 0.0324(9) 0.0441(9) -0.0023(7) 0.0082(7) 0.0011(6)
W36 0.0144(7) 0.0268(8) 0.0360(9) -0.0011(7) 0.0059(6) -0.0010(6)
W37 0.0157(7) 0.0312(9) 0.0339(8) 0.0008(7) 0.0084(6) 0.0025(6)
W38 0.0145(7) 0.0272(9) 0.0371(8) 0.0034(7) 0.0099(6) 0.0007(6)
W39 0.0149(7) 0.0242(8) 0.0374(9) 0.0027(7) 0.0090(7) 0.0014(6)
W40 0.0092(7) 0.0337(9) 0.0427(9) 0.0021(7) 0.0066(7) 0.0029(6)
W41 0.0152(7) 0.0286(9) 0.0370(9) 0.0058(7) 0.0073(7) 0.0041(6)
W42 0.0146(7) 0.0340(9) 0.0336(9) 0.0018(7) 0.0037(6) 0.0031(6)

loop_
_atom_type_symbol
_atom_type_description
_atom_type_scat_dispersion_real
_atom_type_scat_dispersion_imag
_atom_type_scat_source
As As -0.9300 1.0051 'International Tables Vol C Tables 4.2.6.8 and 6.1.1.4'
Dy Dy -9.8046 9.8477 'International Tables Vol C Tables 4.2.6.8 and 6.1.1.4'
W W -5.4734 5.5774 'International Tables Vol C Tables 4.2.6.8 and 6.1.1.4'
O O 0.0492 0.0322 'International Tables Vol C Tables 4.2.6.8 and 6.1.1.4'
K K 0.3868 1.0657 'International Tables Vol C Tables 4.2.6.8 and 6.1.1.4'
N N 0.0311 0.0180 'International Tables Vol C Tables 4.2.6.8 and 6.1.1.4'
C C 0.0181 0.0091 'International Tables Vol C Tables 4.2.6.8 and 6.1.1.4'
H H 0.0000 0.0000 'International Tables Vol C Tables 4.2.6.8 and 6.1.1.4'
Na Na 0.1353 0.1239 'International Tables Vol C Tables 4.2.6.8 and 6.1.1.4'

loop_
_geom_angle_atom_site_label_1
_geom_angle_atom_site_label_2
_geom_angle_atom_site_label_3
_geom_angle
_geom_angle_site_symmetry_1
_geom_angle_site_symmetry_3
O16 As1 O21 99.4(12) . .
O16 As1 O20 95.9(11) . .
O21 As1 O20 96.6(11) . .
O38 As2 O100 100.2(10) . .
O38 As2 O60 96.7(10) . .
O100 As2 O60 96.2(10) . .
O113 As3 O88 97.1(10) . .
O113 As3 O123 101.2(10) . .
O88 As3 O123 97.6(10) . .
O40 As4 O115 97.6(10) . .
O40 As4 O107 95.9(11) . .
O115 As4 O107 101.6(11) . .
N1 C1 C13 124(3) . .
N1 C1 C6 109(3) . .
C13 C1 C6 127(3) . .
O97 C2 O55 123(3) . .
O97 C2 C4 121(3) . .
O55 C2 C4 115(3) . .
O97 C2 K4 64.5(17) . .
O55 C2 K4 60.8(16) . .
C4 C2 K4 163(2) . .
C15 C3 C14 119(4) . .
C15 C3 H3 120.3 . .
C14 C3 H3 120.3 . .
N2 C4 C19 127(3) . .
N2 C4 C2 111(3) . .
C19 C4 C2 121(3) . .
N4 C5 C12 124(3) . .
N4 C5 C24 113(3) . .
C12 C5 C24 123(3) . .
O92 C6 O93 123(3) 4_565 .
O92 C6 C1 119(3) 4_565 .
O93 C6 C1 118(3) . .
O92 C6 K2 65.0(19) 4_565 .
O93 C6 K2 60.2(19) . .
C1 C6 K2 163(3) . .
O92 C6 K5 47.2(18) 4_565 4_565
O93 C6 K5 109(2) . 4_565
C1 C6 K5 113(2) . 4_565
K2 C6 K5 81.8(9) . 4_565
C20 C7 C10 122(3) . .
C20 C7 H7 118.8 . .
C10 C7 H7 118.8 . .
C21 C8 N3 125(3) . .
C21 C8 C11 123(3) . .
N3 C8 C11 111(3) . .
C23 C9 C12 117(4) . .
C23 C9 H9 121.7 . .
C12 C9 H9 121.7 . .
N3 C10 C7 119(3) . .
N3 C10 H10 120.6 . .
C7 C10 H10 120.6 . .
O118 C11 O104 123(3) . .
O118 C11 C8 123(3) . .
O104 C11 C8 114(3) . .
O118 C11 K3 63.1(19) . .
O104 C11 K3 63.1(16) . .
C8 C11 K3 160(2) . .
C5 C12 C9 117(3) . .
C5 C12 H12 121.6 . .
C9 C12 H12 121.6 . .
C16 C13 C1 115(4) . .
C16 C13 H13 122.5 . .
C1 C13 H13 122.5 . .
N2 C14 C3 119(4) . .
N2 C14 H14 120.4 . .
C3 C14 H14 120.4 . .
C19 C15 C3 117(5) . .
C19 C15 H15 121.5 . .
C3 C15 H15 121.5 . .
C17 C16 C13 125(4) . .
C17 C16 H16 117.4 . .
C13 C16 H16 117.4 . .
C16 C17 C18 118(4) . .
C16 C17 H17 120.8 . .
C18 C17 H17 120.8 . .
N1 C18 C17 122(3) . .
N1 C18 H18 119.2 . .
C17 C18 H18 119.2 . .
C15 C19 C4 120(4) . .
C15 C19 H19 120.2 . .
C4 C19 H19 120.2 . .
C7 C20 C21 122(4) . .
C7 C20 H20 118.9 . .
C21 C20 H20 118.9 . .
C8 C21 C20 116(4) . .
C8 C21 H21 122.0 . .
C20 C21 H21 122.0 . .
N4 C22 C23 121(4) . .
N4 C22 H22 119.4 . .
C23 C22 H22 119.4 . .
C9 C23 C22 121(4) . .
C9 C23 H23 119.5 . .
C22 C23 H23 119.5 . .
O138 C24 O87 128(3) . 4_464
O138 C24 C5 115(3) . .
O87 C24 C5 117(3) 4_464 .
O138 C24 K5 63.8(18) . .
O87 C24 K5 67.4(19) 4_464 .
C5 C24 K5 163(2) . .
O45 Dy1 O26 110.8(8) . .
O45 Dy1 O101 87.6(8) . .
O26 Dy1 O101 147.7(9) . .
O45 Dy1 O156 137.7(9) . .
O26 Dy1 O156 86.5(9) . .
O101 Dy1 O156 97.7(9) . .
O45 Dy1 O96 146.1(8) . .
O26 Dy1 O96 74.1(10) . .
O101 Dy1 O96 76.1(10) . .
O156 Dy1 O96 74.7(9) . .
O45 Dy1 O65 70.6(8) . .
O26 Dy1 O65 78.3(9) . .
O101 Dy1 O65 83.5(8) . .
O156 Dy1 O65 151.7(9) . .
O96 Dy1 O65 78.1(8) . .
O45 Dy1 O50 72.9(8) . .
O26 Dy1 O50 141.2(8) . .
O101 Dy1 O50 68.5(8) . .
O156 Dy1 O50 70.3(9) . .
O96 Dy1 O50 125.2(9) . .
O65 Dy1 O50 134.4(8) . .
O99 Dy2 O81 139.1(9) . .
O99 Dy2 O119 111.0(8) . .
O81 Dy2 O119 86.8(9) . .
O99 Dy2 O114 75.6(8) . .
O81 Dy2 O114 76.7(9) . .
O119 Dy2 O114 70.2(8) . .
O99 Dy2 O155 145.5(9) . .
O81 Dy2 O155 73.9(9) . .
O119 Dy2 O155 73.2(9) . .
O114 Dy2 O155 133.8(10) . .
O99 Dy2 O106 87.6(8) . .
O81 Dy2 O106 96.9(9) . .
O119 Dy2 O106 146.6(8) . .
O114 Dy2 O106 142.9(8) . .
O155 Dy2 O106 76.0(9) . .
O99 Dy2 O64 68.6(8) . .
O81 Dy2 O64 152.3(9) . .
O119 Dy2 O64 79.2(9) . .
O114 Dy2 O64 119.5(8) . .
O155 Dy2 O64 79.3(9) . .
O106 Dy2 O64 82.7(8) . .
O99 Dy2 O44 73.2(8) . .
O81 Dy2 O44 70.7(9) . .
O119 Dy2 O44 141.7(8) . .
O114 Dy2 O44 74.5(8) . .
O155 Dy2 O44 125.7(8) . .
O106 Dy2 O44 69.0(7) . .
O64 Dy2 O44 132.9(8) . .
O56 Dy3 O57 71.2(8) . .
O56 Dy3 O51 76.4(8) . .
O57 Dy3 O51 112.2(7) . .
O56 Dy3 O43 143.8(8) . 2_564
O57 Dy3 O43 145.0(8) . 2_564
O51 Dy3 O43 86.0(8) . 2_564
O56 Dy3 O121 77.2(9) . .
O57 Dy3 O121 87.9(8) . .
O51 Dy3 O121 139.0(9) . .
O43 Dy3 O121 97.4(9) 2_564 .
O56 Dy3 O141 132.8(9) . .
O57 Dy3 O141 73.1(9) . .
O51 Dy3 O141 147.1(8) . .
O43 Dy3 O141 75.9(9) 2_564 .
O121 Dy3 O141 71.5(9) . .
O56 Dy3 O83 119.8(8) . .
O57 Dy3 O83 78.7(7) . .
O51 Dy3 O83 68.6(7) . .
O43 Dy3 O83 81.0(7) 2_564 .
O121 Dy3 O83 152.4(9) . .
O141 Dy3 O83 81.5(8) . .
O56 Dy3 O39 74.5(8) . .
O57 Dy3 O39 143.4(8) . .
O51 Dy3 O39 71.0(7) . .
O43 Dy3 O39 69.8(8) 2_564 .
O121 Dy3 O39 72.1(8) . .
O141 Dy3 O39 125.1(9) . .
O83 Dy3 O39 131.1(7) . .
O52 Dy4 O146 85.2(7) . .
O52 Dy4 O71 111.5(7) . 2_564
O146 Dy4 O71 145.3(8) . 2_564
O52 Dy4 O160 141.3(10) . .
O146 Dy4 O160 99.4(8) . .
O71 Dy4 O160 86.3(8) 2_564 .
O52 Dy4 O161 145.2(9) . .
O146 Dy4 O161 76.4(9) . .
O71 Dy4 O161 73.0(8) 2_564 .
O160 Dy4 O161 71.8(11) . .
O52 Dy4 O61 68.4(8) . 2_564
O146 Dy4 O61 79.0(7) . 2_564
O71 Dy4 O61 79.5(8) 2_564 2_564
O160 Dy4 O61 150.3(10) . 2_564
O161 Dy4 O61 79.1(9) . 2_564
O52 Dy4 O68 76.8(7) . .
O146 Dy4 O68 143.3(8) . .
O71 Dy4 O68 71.5(8) 2_564 .
O160 Dy4 O68 77.1(9) . .
O161 Dy4 O68 133.6(9) . .
O61 Dy4 O68 121.6(7) 2_564 .
O52 Dy4 O69 72.7(8) . .
O146 Dy4 O69 70.4(8) . .
O71 Dy4 O69 142.6(8) 2_564 .
O160 Dy4 O69 72.8(10) . .
O161 Dy4 O69 125.8(9) . .
O61 Dy4 O69 131.8(8) 2_564 .
O68 Dy4 O69 73.7(9) . .
O19 K1 O345 129.2(14) . .
O19 K1 O343 67.5(13) . .
O345 K1 O343 79.2(18) . .
O19 K1 W4 14.0(6) . .
O345 K1 W4 129.7(13) . .
O343 K1 W4 79.8(12) . .
O93 K2 O167 85.7(9) . .
O93 K2 O126 74.0(8) . .
O167 K2 O126 78.4(12) . .
O93 K2 O91 133.9(8) . .
O167 K2 O91 72.3(11) . .
O126 K2 O91 62.4(8) . .
O93 K2 O118 124.2(8) . .
O167 K2 O118 113.8(12) . .
O126 K2 O118 157.3(9) . .
O91 K2 O118 101.8(8) . .
O93 K2 O97 98.2(7) . .
O167 K2 O97 159.0(12) . .
O126 K2 O97 82.9(8) . .
O91 K2 O97 90.7(8) . .
O118 K2 O97 81.1(7) . .
O93 K2 O92 46.8(7) . 4_565
O167 K2 O92 118.7(10) . 4_565
O126 K2 O92 112.2(8) . 4_565
O91 K2 O92 167.5(8) . 4_565
O118 K2 O92 79.7(8) . 4_565
O97 K2 O92 77.2(7) . 4_565
O93 K2 C6 23.6(9) . .
O167 K2 C6 100.2(11) . .
O126 K2 C6 95.1(10) . .
O91 K2 C6 157.0(10) . .
O118 K2 C6 101.1(10) . .
O97 K2 C6 90.7(9) . .
O92 K2 C6 23.7(9) 4_565 .
O93 K2 O166 84.4(9) . .
O167 K2 O166 66.0(14) . .
O126 K2 O166 139.5(10) . .
O91 K2 O166 119.7(11) . .
O118 K2 O166 61.4(10) . .
O97 K2 O166 134.7(10) . .
O92 K2 O166 72.1(10) 4_565 .
C6 K2 O166 73.8(11) . .
O93 K2 K3 82.6(5) . .
O167 K2 K3 115.0(11) . .
O126 K2 K3 152.3(7) . .
O91 K2 K3 143.3(6) . .
O118 K2 K3 41.6(6) . .
O97 K2 K3 86.0(5) . .
O92 K2 K3 40.3(5) 4_565 .
C6 K2 K3 59.6(8) . .
O166 K2 K3 49.3(9) . .
O93 K2 K4 122.9(5) . .
O167 K2 K4 148.3(9) . .
O126 K2 K4 119.9(6) . .
O91 K2 K4 92.7(6) . .
O118 K2 K4 40.8(6) . .
O97 K2 K4 41.0(5) . .
O92 K2 K4 80.4(5) 4_565 .
C6 K2 K4 103.3(8) . .
O166 K2 K4 100.6(8) . .
K3 K2 K4 61.85(19) . .
O93 K2 K5 65.8(5) . 4_565
O167 K2 K5 151.5(8) . 4_565
O126 K2 K5 94.0(6) . 4_565
O91 K2 K5 128.4(6) . 4_565
O118 K2 K5 83.5(6) . 4_565
O97 K2 K5 38.8(5) . 4_565
O92 K2 K5 39.1(5) 4_565 4_565
C6 K2 K5 52.7(7) . 4_565
O166 K2 K5 107.9(9) . 4_565
K3 K2 K5 62.33(18) . 4_565
K4 K2 K5 58.47(18) . 4_565
O336 K3 O30 75.9(11) . .
O336 K3 O132 81.8(11) . 4_565
O30 K3 O132 68.5(8) . 4_565
O336 K3 O92 118.5(11) . 4_565
O30 K3 O92 158.3(8) . 4_565
O132 K3 O92 96.2(7) 4_565 4_565
O336 K3 O87 162.5(11) . .
O30 K3 O87 87.4(8) . .
O132 K3 O87 87.2(7) 4_565 .
O92 K3 O87 76.1(7) 4_565 .
O336 K3 O104 77.2(11) . .
O30 K3 O104 71.7(7) . .
O132 K3 O104 138.4(8) 4_565 .
O92 K3 O104 125.3(7) 4_565 .
O87 K3 O104 102.8(7) . .
O336 K3 O118 112.5(12) . .
O30 K3 O118 109.9(8) . .
O132 K3 O118 165.1(8) 4_565 .
O92 K3 O118 80.8(7) 4_565 .
O87 K3 O118 78.0(7) . .
O104 K3 O118 47.2(7) . .
O336 K3 C11 93.1(12) . .
O30 K3 C11 93.9(8) . .
O132 K3 C11 162.4(9) 4_565 .
O92 K3 C11 101.0(8) 4_565 .
O87 K3 C11 93.4(8) . .
O104 K3 C11 24.8(8) . .
O118 K3 C11 23.0(8) . .
O336 K3 O166 63.9(16) . .
O30 K3 O166 127.7(13) . .
O132 K3 O166 131.4(11) 4_565 .
O92 K3 O166 73.9(12) 4_565 .
O87 K3 O166 132.8(14) . .
O104 K3 O166 68.0(9) . .
O118 K3 O166 61.9(11) . .
C11 K3 O166 58.4(10) . .
O336 K3 K2 113.9(10) . .
O30 K3 K2 150.8(6) . .
O132 K3 K2 138.1(6) 4_565 .
O92 K3 K2 41.8(5) 4_565 .
O87 K3 K2 83.2(6) . .
O104 K3 K2 83.5(5) . .
O118 K3 K2 41.1(6) . .
C11 K3 K2 59.3(6) . .
O166 K3 K2 50.3(13) . .
O336 K3 K4 147.1(10) . .
O30 K3 K4 96.8(6) . .
O132 K3 K4 125.9(6) 4_565 .
O92 K3 K4 79.4(5) 4_565 .
O87 K3 K4 39.1(5) . .
O104 K3 K4 70.1(5) . .
O118 K3 K4 39.3(6) . .
C11 K3 K4 55.0(6) . .
O166 K3 K4 99.4(11) . .
K2 K3 K4 59.5(2) . .
O336 K3 K5 152.1(10) . 4_565
O30 K3 K5 123.5(6) . 4_565
O132 K3 K5 87.3(6) 4_565 4_565
O92 K3 K5 37.3(5) 4_565 4_565
O87 K3 K5 39.4(5) . 4_565
O104 K3 K5 125.7(6) . 4_565
O118 K3 K5 81.5(6) . 4_565
C11 K3 K5 104.2(6) . 4_565
O166 K3 K5 106.9(12) . 4_565
K2 K3 K5 60.24(18) . 4_565
K4 K3 K5 57.10(19) . 4_565
O23 K4 O55 134.4(9) . .
O23 K4 O335 73.1(12) . .
O55 K4 O335 83.6(11) . .
O23 K4 O87 99.2(9) . .
O55 K4 O87 126.4(8) . .
O335 K4 O87 119.8(12) . .
O23 K4 O97 165.3(8) . .
O55 K4 O97 46.1(7) . .
O335 K4 O97 119.1(11) . .
O87 K4 O97 82.2(7) . .
O23 K4 O118 84.7(8) . .
O55 K4 O118 102.3(7) . .
O335 K4 O118 153.0(12) . .
O87 K4 O118 78.0(8) . .
O97 K4 O118 81.3(8) . .
O23 K4 O145 62.1(9) . .
O55 K4 O145 74.4(8) . .
O335 K4 O145 74.7(12) . .
O87 K4 O145 153.6(9) . .
O97 K4 O145 111.2(8) . .
O118 K4 O145 81.6(8) . .
O23 K4 C2 156.7(10) . .
O55 K4 C2 23.2(7) . .
O335 K4 C2 99.7(12) . .
O87 K4 C2 103.6(8) . .
O97 K4 C2 23.3(8) . .
O118 K4 C2 94.8(8) . .
O145 K4 C2 94.7(9) . .
O23 K4 O157 123.4(8) . .
O55 K4 O157 82.9(8) . .
O335 K4 O157 71.7(12) . .
O87 K4 O157 64.1(9) . .
O97 K4 O157 70.4(8) . .
O118 K4 O157 134.9(9) . .
O145 K4 O157 141.0(10) . .
C2 K4 O157 72.5(8) . .
O23 K4 K5 142.3(8) . 4_565
O55 K4 K5 83.3(5) . 4_565
O335 K4 K5 120.9(10) . 4_565
O87 K4 K5 43.1(6) . 4_565
O97 K4 K5 41.0(5) . 4_565
O118 K4 K5 86.1(6) . 4_565
O145 K4 K5 151.4(7) . 4_565
C2 K4 K5 60.6(6) . 4_565
O157 K4 K5 49.6(7) . 4_565
O23 K4 K2 124.0(6) . .
O55 K4 K2 68.1(5) . .
O335 K4 K2 151.4(10) . .
O87 K4 K2 82.5(6) . .
O97 K4 K2 41.4(5) . .
O118 K4 K2 40.6(6) . .
O145 K4 K2 92.8(6) . .
C2 K4 K2 55.0(6) . .
O157 K4 K2 107.6(7) . .
K5 K4 K2 61.87(19) 4_565 .
O23 K4 K3 88.3(8) . .
O55 K4 K3 125.4(5) . .
O335 K4 K3 149.8(10) . .
O87 K4 K3 38.9(6) . .
O97 K4 K3 83.7(6) . .
O118 K4 K3 39.5(6) . .
O145 K4 K3 117.6(7) . .
C2 K4 K3 106.2(6) . .
O157 K4 K3 101.4(7) . .
K5 K4 K3 62.4(2) 4_565 .
K2 K4 K3 58.69(19) . .
O34 K5 O136 66.1(8) . 4_464
O34 K5 O168 80.5(11) . .
O136 K5 O168 83.3(11) 4_464 .
O34 K5 O97 159.8(8) . 4_464
O136 K5 O97 98.4(8) 4_464 4_464
O168 K5 O97 111.7(11) . 4_464
O34 K5 O92 89.0(7) . .
O136 K5 O92 94.4(7) 4_464 .
O168 K5 O92 169.3(11) . .
O97 K5 O92 79.0(7) 4_464 .
O34 K5 O138 74.2(7) . .
O136 K5 O138 137.5(8) 4_464 .
O168 K5 O138 75.6(11) . .
O97 K5 O138 123.6(7) 4_464 .
O92 K5 O138 99.6(7) . .
O34 K5 O87 111.0(7) . 4_464
O136 K5 O87 168.4(8) 4_464 4_464
O168 K5 O87 107.6(11) . 4_464
O97 K5 O87 81.5(7) 4_464 4_464
O92 K5 O87 74.1(7) . 4_464
O138 K5 O87 45.8(6) . 4_464
O34 K5 C24 94.6(9) . .
O136 K5 C24 160.0(9) 4_464 .
O168 K5 C24 88.6(12) . .
O97 K5 C24 101.6(8) 4_464 .
O92 K5 C24 90.2(8) . .
O138 K5 C24 22.8(8) . .
O87 K5 C24 23.7(8) 4_464 .
O34 K5 O157 128.8(9) . 4_464
O136 K5 O157 127.7(8) 4_464 4_464
O168 K5 O157 57.4(11) . 4_464
O97 K5 O157 70.7(8) 4_464 4_464
O92 K5 O157 130.2(8) . 4_464
O138 K5 O157 68.5(8) . 4_464
O87 K5 O157 63.2(8) 4_464 4_464
C24 K5 O157 59.8(9) . 4_464
O34 K5 C6 79.0(9) . 4_464
O136 K5 C6 75.3(8) 4_464 4_464
O168 K5 C6 154.9(12) . 4_464
O97 K5 C6 84.6(8) 4_464 4_464
O92 K5 C6 19.3(8) . 4_464
O138 K5 C6 112.1(8) . 4_464
O87 K5 C6 93.2(9) 4_464 4_464
C24 K5 C6 107.3(9) . 4_464
O157 K5 C6 147.5(9) 4_464 4_464
O34 K5 K4 152.7(6) . 4_464
O136 K5 K4 139.9(6) 4_464 4_464
O168 K5 K4 106.6(10) . 4_464
O97 K5 K4 41.6(5) 4_464 4_464
O92 K5 K4 81.8(5) . 4_464
O138 K5 K4 82.0(5) . 4_464
O87 K5 K4 41.7(5) 4_464 4_464
C24 K5 K4 60.0(7) . 4_464
O157 K5 K4 49.3(6) 4_464 4_464
C6 K5 K4 98.2(7) 4_464 4_464
O34 K5 K2 124.4(6) . 4_464
O136 K5 K2 92.4(6) 4_464 4_464
O168 K5 K2 150.4(10) . 4_464
O97 K5 K2 39.8(5) 4_464 4_464
O92 K5 K2 39.9(5) . 4_464
O138 K5 K2 123.4(5) . 4_464
O87 K5 K2 80.0(5) 4_464 4_464
C24 K5 K2 103.4(7) . 4_464
O157 K5 K2 105.3(7) 4_464 4_464
C6 K5 K2 45.5(7) 4_464 4_464
K4 K5 K2 59.66(18) 4_464 4_464
O339 K6 O95 64.3(14) . .
O339 K6 O338 42.7(17) . .
O95 K6 O338 54.8(13) . .
O339 K6 W36 78.8(13) . .
O95 K6 W36 16.1(6) . .
O338 K6 W36 69.9(11) . .
O306 K7 O325 76.3(12) . .
O306 K7 O308 97.9(11) . .
O325 K7 O308 154.7(12) . .
O306 K7 O303 135.3(11) . .
O325 K7 O303 73.1(11) . .
O308 K7 O303 96.1(10) . .
O306 K7 O328 68.2(10) . .
O325 K7 O328 121.9(12) . .
O308 K7 O328 76.5(10) . .
O303 K7 O328 156.5(11) . .
O306 K7 O305 99.8(10) . .
O325 K7 O305 71.2(11) . .
O308 K7 O305 134.0(10) . .
O303 K7 O305 100.3(10) . .
O328 K7 O305 71.4(10) . .
O306 K7 O330 151.6(11) . .
O325 K7 O330 125.0(13) . .
O308 K7 O330 70.4(11) . .
O303 K7 O330 72.8(11) . .
O328 K7 O330 83.7(11) . .
O305 K7 O330 74.0(11) . .
O306 K7 O349 70.1(11) . .
O325 K7 O349 84.3(12) . .
O308 K7 O349 70.7(11) . .
O303 K7 O349 75.1(11) . .
O328 K7 O349 121.5(12) . .
O305 K7 O349 155.3(11) . .
O330 K7 O349 125.5(12) . .
C18 N1 C1 115(3) . .
C18 N1 W32 124(2) . .
C1 N1 W32 121(2) . .
C4 N2 C14 118(3) . .
C4 N2 W33 120(2) . .
C14 N2 W33 122(3) . .
C10 N3 C8 115(3) . .
C10 N3 W10 125(2) . .
C8 N3 W10 119(2) . .
C5 N4 C22 119(3) . .
C5 N4 W12 119(2) . .
C22 N4 W12 122(2) . .
W3 O3 W2 147.7(12) . .
W2 O4 W1 158.8(15) . .
W3 O5 W1 148.2(14) . .
W2 O6 W9 120.6(14) . .
W1 O8 W4 119.0(14) . .
W1 O9 W5 120.4(12) . .
W2 O10 W8 126.0(14) . .
W7 O11 W3 120.0(14) . .
W8 O13 W7 144.2(11) . .
W8 O15 W9 119.8(11) . .
As1 O16 W9 116.7(12) . .
As1 O16 W2 133.6(10) . .
W9 O16 W2 94.1(8) . .
As1 O16 W8 120.3(12) . .
W9 O16 W8 92.8(7) . .
W2 O16 W8 89.7(7) . .
W4 O18 W9 141.4(12) . .
W4 O19 K1 147.9(13) . .
As1 O20 W3 136.6(13) . .
As1 O20 W7 116.0(12) . .
W3 O20 W7 93.5(9) . .
As1 O20 W6 115.8(12) . .
W3 O20 W6 92.7(9) . .
W7 O20 W6 92.0(8) . .
As1 O21 W4 115.3(12) . .
As1 O21 W1 133.3(13) . .
W4 O21 W1 94.4(10) . .
As1 O21 W5 120.1(13) . .
W4 O21 W5 92.6(9) . .
W1 O21 W5 91.7(8) . .
W5 O22 W4 117.2(13) . .
W5 O23 K4 156.5(18) . .
W5 O24 W10 146.5(12) . .
W6 O25 W5 152.4(13) . .
W4 O26 Dy1 159.1(14) . .
W6 O28 W3 119.2(13) . .
W6 O29 W7 122.3(14) . .
W6 O30 K3 143.4(14) . .
W10 O31 W6 148.7(13) . .
W8 O32 W11 151.9(14) . .
W11 O33 W7 152.0(14) . .
W18 O34 K5 140.9(13) . .
W34 O35 W39 149.1(13) . .
W19 O36 W21 146.3(12) . .
W13 O37 W14 141.9(12) . .
As2 O38 W15 115.7(11) . .
As2 O38 W21 133.3(12) . .
W15 O38 W21 93.6(8) . .
As2 O38 W14 121.1(11) . .
W15 O38 W14 93.2(8) . .
W21 O38 W14 90.4(8) . .
As4 O40 W38 119.4(11) . .
As4 O40 W41 134.7(12) . .
W38 O40 W41 93.5(8) . .
As4 O40 W39 114.8(11) . .
W38 O40 W39 93.0(8) . .
W41 O40 W39 91.5(8) . .
W41 O41 W40 146.0(12) . .
W18 O42 W19 119.1(11) . .
W33 O43 Dy3 146.2(12) . 2_565
W11 O45 Dy1 171.0(12) . .
W21 O46 W20 160.1(12) . .
W22 O407 W23 148.7(13) . .
W18 O48 W13 120.5(12) . .
W34 O49 W31 153.6(14) . 2_565
W31 O51 Dy3 174.1(12) . .
W31 O52 Dy4 173.7(11) . .
W40 O53 W34 123.7(12) . .
W32 O54 W25 147.7(13) . .
C2 O55 W33 120(2) . .
C2 O55 K4 96.0(19) . .
W33 O55 K4 143.0(9) . .
W28 O56 Dy3 160.4(12) . .
W29 O57 Dy3 159.6(12) . .
W38 O58 W39 118.2(11) . .
As2 O60 W18 115.8(11) . .
As2 O60 W19 134.3(12) . .
W18 O60 W19 94.6(7) . .
As2 O60 W13 114.6(10) . .
W18 O60 W13 94.1(8) . .
W19 O60 W13 95.0(8) . .
W33 O61 Dy4 166.0(11) . 2_565
W31 O62 W26 155.2(13) . .
W25 O63 W30 156.5(15) . .
W12 O64 Dy2 167.2(14) . .
W10 O65 Dy1 167.1(13) . .
W38 O66 W37 155.9(14) . .
W36 O67 W35 143.6(14) 2_564 .
W35 O68 Dy4 158.8(15) . .
W21 O70 W15 118.0(13) . .
W36 O71 Dy4 159.0(12) . 2_565
W14 O72 W11 154.6(12) . .
W26 O73 W22 119.5(13) . .
W12 O74 W18 147.9(14) . .
W13 O75 W19 119.2(11) . .
W26 O76 W25 118.2(11) . .
W30 O77 W32 151.3(16) . .
W26 O78 W27 145.9(13) . .
W24 O79 W30 122.7(12) . .
W40 O80 W42 159.5(13) . .
W37 O82 W33 150.7(13) . .
W32 O83 Dy3 167.5(13) . .
W42 O84 W37 121.9(16) . .
W20 O85 W17 122.6(13) . .
C24 O87 K3 123(2) 4_565 .
C24 O87 K4 133(2) 4_565 .
K3 O87 K4 102.0(8) . .
C24 O87 K5 89(2) 4_565 4_565
K3 O87 K5 102.6(8) . 4_565
K4 O87 K5 95.2(8) . 4_565
As3 O88 W26 117.2(10) . .
As3 O88 W22 135.2(11) . .
W26 O88 W22 93.4(8) . .
As3 O88 W25 116.1(10) . .
W26 O88 W25 93.1(8) . .
W22 O88 W25 92.2(8) . .
W29 O90 W28 144.3(13) . .
W37 O91 K2 149.7(15) . .
C6 O92 K3 137(2) 4_464 4_464
C6 O92 K5 113(2) 4_464 .
K3 O92 K5 106.0(8) 4_464 .
C6 O92 K2 91(2) 4_464 4_464
K3 O92 K2 97.9(7) 4_464 4_464
K5 O92 K2 100.9(8) . 4_464
C6 O93 W32 119(2) . .
C6 O93 K2 96(2) . .
W32 O93 K2 143.5(10) . .
W23 O94 W27 125.2(12) . .
W36 O95 K6 139.7(16) . .
C2 O97 K5 140(2) . 4_565
C2 O97 K4 92.2(19) . .
K5 O97 K4 97.4(7) 4_565 .
C2 O97 K2 115.5(19) . .
K5 O97 K2 101.4(8) 4_565 .
K4 O97 K2 97.6(8) . .
W17 O98 W12 149.8(15) . .
W11 O99 Dy2 172.0(13) . .
As2 O100 W16 114.8(11) . .
As2 O100 W20 133.1(12) . .
W16 O100 W20 94.5(8) . .
As2 O100 W17 120.4(11) . .
W16 O100 W17 92.0(8) . .
W20 O100 W17 92.5(8) . .
W12 O101 Dy1 146.2(12) . .
W41 O102 W42 146.5(13) . .
W23 O103 W28 118.8(12) . .
C11 O104 W10 120(2) . .
C11 O104 K3 92.1(18) . .
W10 O104 K3 146.9(11) . .
W25 O105 W22 118.4(14) . .
W10 O106 Dy2 145.2(13) . .
As4 O107 W36 116.0(11) . .
As4 O107 W42 132.9(13) . .
W36 O107 W42 94.4(8) . .
As4 O107 W37 119.8(10) . .
W36 O107 W37 92.6(9) . .
W42 O107 W37 91.9(8) . .
W19 O109 W20 146.3(13) . .
W18 O110 W17 151.1(13) . .
W24 O112 W29 118.6(12) . .
As3 O113 W28 117.5(11) . .
As3 O113 W27 123.4(11) . .
W28 O113 W27 94.1(8) . .
As3 O113 W23 130.7(11) . .
W28 O113 W23 91.9(8) . .
W27 O113 W23 89.8(7) . .
W15 O114 Dy2 160.9(13) . .
As4 O115 W35 115.0(11) . 2_565
As4 O115 W34 123.7(11) . .
W35 O115 W34 93.3(8) 2_565 .
As4 O115 W40 132.1(12) . .
W35 O115 W40 91.9(7) 2_565 .
W34 O115 W40 91.0(8) . .
W42 O117 W36 118.5(13) . .
C11 O118 K2 134(2) . .
C11 O118 K3 94(2) . .
K2 O118 K3 97.3(8) . .
C11 O118 K4 122(2) . .
K2 O118 K4 98.6(8) . .
K3 O118 K4 101.2(9) . .
W16 O119 Dy2 159.8(14) . .
W21 O120 W14 123.5(13) . .
W34 O122 W35 123.4(13) . 2_565
As3 O123 W29 116.3(11) . .
As3 O123 W24 133.6(12) . .
W29 O123 W24 94.3(8) . .
As3 O123 W30 120.2(11) . .
W29 O123 W30 91.3(8) . .
W24 O123 W30 91.1(8) . .
W33 O125 W38 147.3(14) . .
W25 O126 K2 141.4(15) . .
W37 O127 W36 118.7(11) . .
W40 O128 W35 120.4(12) . 2_565
W17 O129 W16 119.9(12) . .
W17 O132 K3 155.7(13) . 4_464
W11 O133 W13 151.4(12) . .
W38 O366 W41 119.6(12) . .
W27 O135 W31 154.6(16) . .
W30 O136 K5 149.5(14) . 4_565
C24 O138 W12 121(2) . .
C24 O138 K5 93(2) . .
W12 O138 K5 145.1(10) . .
W20 O139 W16 118.6(11) . .
W39 O140 W41 120.9(12) . .
W22 O142 W24 150.7(16) . .
W15 O143 W14 120.6(12) . .
W38 O145 K4 141.1(15) . .
W32 O146 Dy4 148.9(12) . .
W30 O149 W29 120.1(11) . .
W16 O153 W15 143.7(16) . .
W31 O154 W39 153.9(15) . 2_564
K4 O157 K5 81.1(7) . 4_565
W27 O158 W28 122.4(13) . .
W24 O159 W23 158.9(15) . .
K3 O166 K2 80.4(13) . .
O7 W1 O8 100.8(12) . .
O7 W1 O4 101.5(12) . .
O8 W1 O4 92.0(12) . .
O7 W1 O9 100.4(12) . .
O8 W1 O9 91.9(12) . .
O4 W1 O9 156.6(11) . .
O7 W1 O5 100.0(12) . .
O8 W1 O5 159.2(10) . .
O4 W1 O5 82.7(10) . .
O9 W1 O5 85.6(10) . .
O7 W1 O21 172.9(12) . .
O8 W1 O21 74.8(10) . .
O4 W1 O21 84.3(9) . .
O9 W1 O21 74.4(9) . .
O5 W1 O21 84.7(10) . .
O1 W2 O10 103.8(12) . .
O1 W2 O4 99.2(11) . .
O10 W2 O4 156.5(10) . .
O1 W2 O6 103.6(12) . .
O10 W2 O6 89.8(12) . .
O4 W2 O6 89.4(11) . .
O1 W2 O3 99.3(11) . .
O10 W2 O3 88.0(10) . .
O4 W2 O3 83.6(9) . .
O6 W2 O3 156.8(11) . .
O1 W2 O16 175.3(10) . .
O10 W2 O16 75.2(10) . .
O4 W2 O16 82.3(9) . .
O6 W2 O16 71.9(10) . .
O3 W2 O16 85.3(8) . .
O2 W3 O5 103.6(12) . .
O2 W3 O3 102.7(12) . .
O5 W3 O3 91.6(10) . .
O2 W3 O11 97.8(13) . .
O5 W3 O11 157.6(11) . .
O3 W3 O11 90.0(10) . .
O2 W3 O28 97.8(12) . .
O5 W3 O28 89.8(10) . .
O3 W3 O28 158.5(9) . .
O11 W3 O28 80.8(10) . .
O2 W3 O20 166.9(11) . .
O5 W3 O20 85.4(10) . .
O3 W3 O20 86.2(9) . .
O11 W3 O20 72.4(10) . .
O28 W3 O20 72.5(9) . .
O19 W4 O26 105.6(11) . .
O19 W4 O18 101.0(10) . .
O26 W4 O18 93.1(10) . .
O19 W4 O22 95.1(10) . .
O26 W4 O22 95.3(11) . .
O18 W4 O22 159.3(9) . .
O19 W4 O8 95.2(11) . .
O26 W4 O8 159.1(11) . .
O18 W4 O8 83.0(10) . .
O22 W4 O8 82.4(10) . .
O19 W4 O21 164.9(10) . .
O26 W4 O21 87.4(10) . .
O18 W4 O21 85.6(9) . .
O22 W4 O21 75.9(9) . .
O8 W4 O21 71.9(10) . .
O19 W4 K1 18.1(8) . .
O26 W4 K1 120.1(8) . .
O18 W4 K1 109.1(7) . .
O22 W4 K1 82.9(7) . .
O8 W4 K1 80.4(8) . .
O21 W4 K1 146.8(6) . .
O23 W5 O24 100.7(11) . .
O23 W5 O22 102.0(14) . .
O24 W5 O22 90.7(10) . .
O23 W5 O9 94.0(11) . .
O24 W5 O9 165.2(10) . .
O22 W5 O9 87.2(10) . .
O23 W5 O25 102.9(13) . .
O24 W5 O25 90.0(9) . .
O22 W5 O25 154.5(10) . .
O9 W5 O25 85.7(10) . .
O23 W5 O21 166.5(11) . .
O24 W5 O21 92.2(9) . .
O22 W5 O21 73.6(10) . .
O9 W5 O21 73.1(9) . .
O25 W5 O21 80.9(9) . .
O30 W6 O28 101.1(12) . .
O30 W6 O25 101.1(12) . .
O28 W6 O25 91.6(10) . .
O30 W6 O29 101.5(12) . .
O28 W6 O29 89.8(10) . .
O25 W6 O29 156.7(10) . .
O30 W6 O31 101.3(11) . .
O28 W6 O31 157.6(10) . .
O25 W6 O31 84.2(9) . .
O29 W6 O31 85.7(10) . .
O30 W6 O20 173.2(11) . .
O28 W6 O20 75.4(10) . .
O25 W6 O20 85.0(9) . .
O29 W6 O20 72.9(9) . .
O31 W6 O20 82.3(9) . .
O12 W7 O11 102.2(12) . .
O12 W7 O13 100.5(11) . .
O11 W7 O13 89.7(10) . .
O12 W7 O29 99.1(13) . .
O11 W7 O29 87.8(11) . .
O13 W7 O29 160.4(12) . .
O12 W7 O33 104.8(13) . .
O11 W7 O33 152.9(12) . .
O13 W7 O33 86.6(9) . .
O29 W7 O33 86.8(10) . .
O12 W7 O20 170.5(11) . .
O11 W7 O20 73.7(10) . .
O13 W7 O20 88.2(9) . .
O29 W7 O20 72.4(11) . .
O33 W7 O20 79.4(11) . .
O14 W8 O32 101.1(11) . .
O14 W8 O13 102.8(11) . .
O32 W8 O13 88.4(11) . .
O14 W8 O15 101.0(11) . .
O32 W8 O15 97.4(12) . .
O13 W8 O15 153.9(10) . .
O14 W8 O10 96.5(11) . .
O32 W8 O10 162.0(11) . .
O13 W8 O10 84.5(9) . .
O15 W8 O10 82.2(10) . .
O14 W8 O16 164.1(9) . .
O32 W8 O16 93.7(9) . .
O13 W8 O16 83.1(8) . .
O15 W8 O16 71.2(9) . .
O10 W8 O16 69.1(9) . .
O27 W9 O17 103.2(10) . .
O27 W9 O18 94.3(9) . .
O17 W9 O18 99.9(10) . .
O27 W9 O15 94.4(9) . .
O17 W9 O15 96.5(10) . .
O18 W9 O15 159.2(9) . .
O27 W9 O6 162.0(11) . .
O17 W9 O6 94.6(11) . .
O18 W9 O6 84.3(10) . .
O15 W9 O6 81.7(10) . .
O27 W9 O16 88.7(9) . .
O17 W9 O16 166.2(9) . .
O18 W9 O16 85.8(9) . .
O15 W9 O16 75.5(9) . .
O6 W9 O16 73.4(10) . .
O106 W10 O65 100.5(11) . .
O106 W10 O31 101.6(10) . .
O65 W10 O31 107.3(10) . .
O106 W10 O24 166.9(10) . .
O65 W10 O24 86.9(10) . .
O31 W10 O24 86.2(9) . .
O106 W10 O104 92.1(10) . .
O65 W10 O104 159.5(10) . .
O31 W10 O104 85.5(10) . .
O24 W10 O104 77.8(9) . .
O106 W10 N3 89.4(10) . .
O65 W10 N3 90.7(10) . .
O31 W10 N3 156.5(10) . .
O24 W10 N3 79.7(9) . .
O104 W10 N3 73.3(9) . .
O99 W11 O45 100.0(10) . .
O99 W11 O33 97.7(11) . .
O45 W11 O33 100.5(11) . .
O99 W11 O133 100.4(10) . .
O45 W11 O133 94.1(9) . .
O33 W11 O133 154.4(10) . .
O99 W11 O32 174.4(11) . .
O45 W11 O32 84.5(10) . .
O33 W11 O32 78.2(10) . .
O133 W11 O32 82.4(9) . .
O99 W11 O72 86.2(9) . .
O45 W11 O72 170.7(9) . .
O33 W11 O72 85.4(10) . .
O133 W11 O72 77.9(8) . .
O32 W11 O72 89.7(9) . .
O101 W12 O64 101.1(11) . .
O101 W12 O74 99.4(10) . .
O64 W12 O74 109.1(11) . .
O101 W12 O98 167.0(11) . .
O64 W12 O98 87.8(12) . .
O74 W12 O98 86.4(10) . .
O101 W12 O138 90.6(9) . .
O64 W12 O138 158.8(10) . .
O74 W12 O138 86.0(10) . .
O98 W12 O138 78.1(11) . .
O101 W12 N4 89.6(10) . .
O64 W12 N4 91.2(10) . .
O74 W12 N4 155.5(10) . .
O98 W12 N4 80.7(10) . .
O138 W12 N4 71.0(9) . .
O165 W13 O75 101.8(10) . .
O165 W13 O37 98.3(10) . .
O75 W13 O37 88.2(9) . .
O165 W13 O48 99.2(10) . .
O75 W13 O48 88.7(9) . .
O37 W13 O48 162.5(9) . .
O165 W13 O133 103.7(10) . .
O75 W13 O133 154.5(9) . .
O37 W13 O133 89.7(9) . .
O48 W13 O133 85.8(9) . .
O165 W13 O60 169.7(9) . .
O75 W13 O60 73.2(8) . .
O37 W13 O60 90.7(8) . .
O48 W13 O60 72.0(9) . .
O133 W13 O60 81.4(8) . .
O72 W14 O137 100.1(12) . .
O72 W14 O143 98.0(11) . .
O137 W14 O143 101.3(11) . .
O72 W14 O37 87.1(9) . .
O137 W14 O37 102.6(10) . .
O143 W14 O37 154.2(10) . .
O72 W14 O120 162.6(10) . .
O137 W14 O120 96.1(11) . .
O143 W14 O120 85.1(11) . .
O37 W14 O120 82.9(9) . .
O72 W14 O38 94.0(9) . .
O137 W14 O38 164.7(11) . .
O143 W14 O38 70.7(9) . .
O37 W14 O38 83.8(8) . .
O120 W14 O38 70.7(8) . .
O114 W15 O86 101.3(13) . .
O114 W15 O153 91.0(11) . .
O86 W15 O153 100.7(12) . .
O114 W15 O143 96.5(11) . .
O86 W15 O143 96.5(11) . .
O153 W15 O143 159.6(11) . .
O114 W15 O70 163.8(11) . .
O86 W15 O70 94.8(12) . .
O153 W15 O70 86.0(11) . .
O143 W15 O70 81.5(10) . .
O114 W15 O38 90.1(10) . .
O86 W15 O38 166.5(11) . .
O153 W15 O38 86.1(10) . .
O143 W15 O38 74.9(9) . .
O70 W15 O38 73.9(9) . .
O164 W16 O119 102.4(12) . .
O164 W16 O153 101.0(13) . .
O119 W16 O153 91.5(12) . .
O164 W16 O129 98.0(12) . .
O119 W16 O129 95.2(11) . .
O153 W16 O129 157.9(11) . .
O164 W16 O139 96.6(12) . .
O119 W16 O139 161.0(10) . .
O153 W16 O139 83.8(11) . .
O129 W16 O139 83.1(10) . .
O164 W16 O100 166.5(10) . .
O119 W16 O100 89.5(9) . .
O153 W16 O100 84.9(10) . .
O129 W16 O100 74.2(9) . .
O139 W16 O100 71.8(8) . .
O132 W17 O98 102.5(12) . .
O132 W17 O129 103.2(11) . .
O98 W17 O129 91.9(12) . .
O132 W17 O110 101.7(11) . .
O98 W17 O110 88.1(10) . .
O129 W17 O110 154.5(10) . .
O132 W17 O85 95.6(11) . .
O98 W17 O85 161.4(11) . .
O129 W17 O85 88.1(11) . .
O110 W17 O85 84.0(10) . .
O132 W17 O100 165.3(10) . .
O98 W17 O100 91.9(10) . .
O129 W17 O100 73.3(9) . .
O110 W17 O100 81.2(9) . .
O85 W17 O100 70.3(9) . .
O34 W18 O42 100.4(11) . .
O34 W18 O110 101.2(11) . .
O42 W18 O110 92.6(9) . .
O34 W18 O48 99.5(11) . .
O42 W18 O48 89.5(10) . .
O110 W18 O48 158.5(10) . .
O34 W18 O74 101.9(11) . .
O42 W18 O74 157.6(10) . .
O110 W18 O74 85.9(9) . .
O48 W18 O74 84.0(10) . .
O34 W18 O60 170.7(10) . .
O42 W18 O60 74.4(9) . .
O110 W18 O60 86.9(9) . .
O48 W18 O60 73.1(9) . .
O74 W18 O60 83.1(9) . .
O163 W19 O109 101.3(12) . .
O163 W19 O36 102.2(12) . .
O109 W19 O36 93.7(11) . .
O163 W19 O75 98.7(11) . .
O109 W19 O75 158.6(11) . .
O36 W19 O75 89.5(10) . .
O163 W19 O42 97.0(11) . .
O109 W19 O42 89.1(11) . .
O36 W19 O42 159.6(10) . .
O75 W19 O42 80.9(9) . .
O163 W19 O60 166.0(11) . .
O109 W19 O60 86.7(10) . .
O36 W19 O60 88.6(9) . .
O75 W19 O60 72.2(8) . .
O42 W19 O60 71.4(8) . .
O144 W20 O139 102.9(11) . .
O144 W20 O85 100.2(13) . .
O139 W20 O85 91.9(11) . .
O144 W20 O46 102.1(11) . .
O139 W20 O46 92.3(10) . .
O85 W20 O46 155.7(11) . .
O144 W20 O109 97.0(11) . .
O139 W20 O109 160.1(10) . .
O85 W20 O109 85.1(11) . .
O46 W20 O109 82.9(9) . .
O144 W20 O100 173.9(11) . .
O139 W20 O100 75.2(9) . .
O85 W20 O100 74.2(10) . .
O46 W20 O100 83.8(8) . .
O109 W20 O100 85.1(9) . .
O124 W21 O120 103.7(13) . .
O124 W21 O70 99.5(11) . .
O120 W21 O70 92.3(11) . .
O124 W21 O46 100.8(12) . .
O120 W21 O46 154.7(10) . .
O70 W21 O46 90.1(10) . .
O124 W21 O36 100.7(10) . .
O120 W21 O36 85.7(10) . .
O70 W21 O36 159.6(11) . .
O46 W21 O36 83.3(9) . .
O124 W21 O38 173.8(10) . .
O120 W21 O38 75.1(10) . .
O70 W21 O38 74.6(10) . .
O46 W21 O38 81.3(9) . .
O36 W21 O38 85.3(9) . .
O131 W22 O142 104.5(12) . .
O131 W22 O407 102.5(13) . .
O142 W22 O407 89.0(11) . .
O131 W22 O73 97.5(11) . .
O142 W22 O73 157.4(11) . .
O407 W22 O73 91.1(10) . .
O131 W22 O105 97.2(14) . .
O142 W22 O105 90.8(10) . .
O407 W22 O105 159.7(11) . .
O73 W22 O105 81.5(9) . .
O131 W22 O88 166.2(11) . .
O142 W22 O88 85.8(10) . .
O407 W22 O88 86.6(9) . .
O73 W22 O88 71.7(9) . .
O105 W22 O88 73.1(10) . .
O59 W23 O94 104.5(11) . .
O59 W23 O159 99.3(12) . .
O94 W23 O159 155.0(11) . .
O59 W23 O103 102.5(12) . .
O94 W23 O103 90.9(10) . .
O159 W23 O103 91.5(11) . .
O59 W23 O407 99.0(11) . .
O94 W23 O407 86.7(9) . .
O159 W23 O407 82.0(10) . .
O103 W23 O407 158.3(10) . .
O59 W23 O113 174.7(10) . .
O94 W23 O113 73.0(9) . .
O159 W23 O113 84.0(10) . .
O103 W23 O113 73.2(9) . .
O407 W23 O113 85.6(8) . .
O148 W24 O112 100.3(12) . .
O148 W24 O79 101.2(11) . .
O112 W24 O79 92.9(11) . .
O148 W24 O159 99.5(12) . .
O112 W24 O159 93.2(11) . .
O79 W24 O159 156.9(11) . .
O148 W24 O142 99.6(12) . .
O112 W24 O142 159.9(10) . .
O79 W24 O142 85.7(11) . .
O159 W24 O142 80.9(11) . .
O148 W24 O123 173.9(11) . .
O112 W24 O123 75.2(9) . .
O79 W24 O123 75.2(9) . .
O159 W24 O123 84.9(10) . .
O142 W24 O123 85.1(9) . .
O126 W25 O63 103.1(13) . .
O126 W25 O105 101.8(12) . .
O63 W25 O105 93.4(10) . .
O126 W25 O76 98.1(12) . .
O63 W25 O76 157.6(11) . .
O105 W25 O76 89.4(11) . .
O126 W25 O54 100.9(11) . .
O63 W25 O54 83.5(10) . .
O105 W25 O54 157.2(10) . .
O76 W25 O54 85.3(11) . .
O126 W25 O88 171.4(11) . .
O63 W25 O88 85.4(10) . .
O105 W25 O88 76.0(9) . .
O76 W25 O88 73.8(8) . .
O54 W25 O88 81.3(8) . .
O152 W26 O73 99.9(12) . .
O152 W26 O78 100.5(12) . .
O73 W26 O78 89.9(10) . .
O152 W26 O62 104.0(12) . .
O73 W26 O62 156.1(11) . .
O78 W26 O62 86.4(10) . .
O152 W26 O76 97.6(11) . .
O73 W26 O76 88.0(11) . .
O78 W26 O76 161.9(10) . .
O62 W26 O76 88.2(11) . .
O152 W26 O88 170.8(11) . .
O73 W26 O88 75.1(9) . .
O78 W26 O88 87.4(9) . .
O62 W26 O88 81.1(9) . .
O76 W26 O88 74.7(9) . .
O150 W27 O135 103.5(12) . .
O150 W27 O158 101.9(11) . .
O135 W27 O158 98.9(12) . .
O150 W27 O78 103.5(11) . .
O135 W27 O78 86.4(11) . .
O158 W27 O78 152.0(10) . .
O150 W27 O94 94.1(11) . .
O135 W27 O94 161.3(11) . .
O158 W27 O94 83.5(10) . .
O78 W27 O94 83.2(9) . .
O150 W27 O113 164.2(10) . .
O135 W27 O113 91.5(10) . .
O158 W27 O113 70.2(9) . .
O78 W27 O113 82.3(9) . .
O94 W27 O113 71.8(8) . .
O116 W28 O56 105.1(11) . .
O116 W28 O90 100.0(11) . .
O56 W28 O90 90.8(10) . .
O116 W28 O158 98.7(11) . .
O56 W28 O158 96.5(10) . .
O90 W28 O158 157.4(10) . .
O116 W28 O103 91.5(11) . .
O56 W28 O103 163.4(10) . .
O90 W28 O103 86.4(10) . .
O158 W28 O103 80.5(10) . .
O116 W28 O113 165.7(11) . .
O56 W28 O113 87.4(9) . .
O90 W28 O113 86.4(9) . .
O158 W28 O113 72.6(9) . .
O103 W28 O113 76.1(9) . .
O111 W29 O57 105.1(11) . .
O111 W29 O90 101.9(11) . .
O57 W29 O90 91.5(9) . .
O111 W29 O149 96.8(10) . .
O57 W29 O149 95.7(10) . .
O90 W29 O149 157.5(10) . .
O111 W29 O112 95.5(11) . .
O57 W29 O112 159.4(10) . .
O90 W29 O112 83.8(9) . .
O149 W29 O112 81.9(10) . .
O111 W29 O123 165.7(10) . .
O57 W29 O123 87.7(9) . .
O90 W29 O123 83.8(9) . .
O149 W29 O123 75.2(9) . .
O112 W29 O123 71.9(8) . .
O136 W30 O77 102.5(12) . .
O136 W30 O149 103.5(11) . .
O77 W30 O149 93.7(11) . .
O136 W30 O63 103.8(12) . .
O77 W30 O63 84.7(11) . .
O149 W30 O63 152.3(10) . .
O136 W30 O79 96.0(11) . .
O77 W30 O79 160.4(12) . .
O149 W30 O79 88.0(11) . .
O63 W30 O79 84.7(11) . .
O136 W30 O123 165.8(10) . .
O77 W30 O123 91.5(10) . .
O149 W30 O123 72.8(8) . .
O63 W30 O123 79.6(9) . .
O79 W30 O123 70.3(9) . .
O51 W31 O52 98.2(9) . .
O51 W31 O62 101.8(10) . .
O52 W31 O62 96.8(9) . .
O51 W31 O154 95.2(10) . .
O52 W31 O154 101.8(9) . .
O62 W31 O154 152.7(10) . .
O51 W31 O135 84.7(10) . .
O52 W31 O135 173.8(11) . .
O62 W31 O135 77.1(10) . .
O154 W31 O135 83.4(10) . .
O51 W31 O49 173.4(9) . 2_564
O52 W31 O49 85.1(9) . 2_564
O62 W31 O49 83.5(10) . 2_564
O154 W31 O49 78.4(10) . 2_564
O135 W31 O49 92.7(10) . 2_564
O83 W32 O146 101.0(10) . .
O83 W32 O54 108.2(11) . .
O146 W32 O54 99.0(10) . .
O83 W32 O77 88.6(10) . .
O146 W32 O77 167.6(11) . .
O54 W32 O77 85.2(11) . .
O83 W32 N1 88.4(11) . .
O146 W32 N1 92.4(10) . .
O54 W32 N1 157.4(10) . .
O77 W32 N1 80.0(11) . .
O83 W32 O93 159.2(10) . .
O146 W32 O93 89.8(9) . .
O54 W32 O93 87.3(9) . .
O77 W32 O93 78.7(9) . .
N1 W32 O93 73.2(9) . .
O43 W33 O61 102.4(10) . .
O43 W33 O125 98.0(10) . .
O61 W33 O125 108.8(10) . .
O43 W33 O82 166.4(10) . .
O61 W33 O82 88.2(10) . .
O125 W33 O82 86.3(10) . .
O43 W33 N2 90.9(10) . .
O61 W33 N2 89.0(11) . .
O125 W33 N2 157.8(10) . .
O82 W33 N2 80.8(10) . .
O43 W33 O55 88.8(9) . .
O61 W33 O55 157.8(10) . .
O125 W33 O55 88.2(9) . .
O82 W33 O55 78.5(9) . .
N2 W33 O55 71.6(9) . .
O130 W34 O49 102.8(12) . .
O130 W34 O35 103.7(11) . .
O49 W34 O35 85.5(10) . .
O130 W34 O122 103.0(12) . .
O49 W34 O122 96.2(10) . .
O35 W34 O122 152.1(10) . .
O130 W34 O53 93.9(11) . .
O49 W34 O53 162.2(10) . .
O35 W34 O53 84.8(9) . .
O122 W34 O53 85.6(9) . .
O130 W34 O115 164.3(10) . .
O49 W34 O115 92.2(9) . .
O35 W34 O115 81.7(9) . .
O122 W34 O115 70.4(9) . .
O53 W34 O115 71.7(8) . .
O68 W35 O108 104.2(11) . .
O68 W35 O67 91.9(11) . .
O108 W35 O67 98.9(12) . .
O68 W35 O122 94.2(10) . 2_564
O108 W35 O122 98.9(12) . 2_564
O67 W35 O122 159.2(11) . 2_564
O68 W35 O128 162.3(11) . 2_564
O108 W35 O128 93.5(11) . 2_564
O67 W35 O128 85.4(11) . 2_564
O122 W35 O128 82.7(10) 2_564 2_564
O68 W35 O115 89.0(9) . 2_564
O108 W35 O115 164.9(10) . 2_564
O67 W35 O115 87.7(11) . 2_564
O122 W35 O115 72.6(9) 2_564 2_564
O128 W35 O115 73.4(9) 2_564 2_564
O95 W36 O71 103.8(12) . .
O95 W36 O67 101.1(13) . 2_565
O71 W36 O67 92.1(11) . 2_565
O95 W36 O127 97.0(12) . .
O71 W36 O127 95.1(10) . .
O67 W36 O127 158.4(11) 2_565 .
O95 W36 O117 96.8(12) . .
O71 W36 O117 159.5(10) . .
O67 W36 O117 84.4(11) 2_565 .
O127 W36 O117 81.8(10) . .
O95 W36 O107 166.9(12) . .
O71 W36 O107 87.2(9) . .
O67 W36 O107 85.4(10) 2_565 .
O127 W36 O107 74.6(9) . .
O117 W36 O107 72.4(9) . .
O95 W36 K6 24.2(11) . .
O71 W36 K6 124.3(7) . .
O67 W36 K6 109.9(9) 2_565 .
O127 W36 K6 82.5(7) . .
O117 W36 K6 75.6(8) . .
O107 W36 K6 142.8(6) . .
O91 W37 O82 102.7(12) . .
O91 W37 O127 100.9(12) . .
O82 W37 O127 94.6(10) . .
O91 W37 O66 105.3(12) . .
O82 W37 O66 85.9(10) . .
O127 W37 O66 153.1(10) . .
O91 W37 O84 94.0(13) . .
O82 W37 O84 162.7(12) . .
O127 W37 O84 86.7(9) . .
O66 W37 O84 85.3(9) . .
O91 W37 O107 164.3(11) . .
O82 W37 O107 92.5(9) . .
O127 W37 O107 73.2(9) . .
O66 W37 O107 79.9(9) . .
O84 W37 O107 71.4(11) . .
O145 W38 O366 101.4(12) . .
O145 W38 O66 102.4(12) . .
O366 W38 O66 91.4(10) . .
O145 W38 O58 99.3(12) . .
O366 W38 O58 90.6(10) . .
O66 W38 O58 157.4(10) . .
O145 W38 O125 100.7(11) . .
O366 W38 O125 157.8(10) . .
O66 W38 O125 84.2(10) . .
O58 W38 O125 85.4(10) . .
O145 W38 O40 174.2(11) . .
O366 W38 O40 75.9(10) . .
O66 W38 O40 82.9(9) . .
O58 W38 O40 75.8(9) . .
O125 W38 O40 82.0(9) . .
O151 W39 O140 102.0(12) . .
O151 W39 O35 100.4(12) . .
O140 W39 O35 92.4(10) . .
O151 W39 O154 103.5(12) . 2_565
O140 W39 O154 154.4(10) . 2_565
O35 W39 O154 85.5(10) . 2_565
O151 W39 O58 97.8(12) . .
O140 W39 O58 87.5(9) . .
O35 W39 O58 161.4(9) . .
O154 W39 O58 86.5(10) 2_565 .
O151 W39 O40 169.6(11) . .
O140 W39 O40 73.8(9) . .
O35 W39 O40 89.4(9) . .
O154 W39 O40 80.6(9) 2_565 .
O58 W39 O40 72.7(8) . .
O89 W40 O128 101.1(11) . .
O89 W40 O53 101.9(11) . .
O128 W40 O53 91.9(11) . .
O89 W40 O80 101.8(11) . .
O128 W40 O80 90.0(11) . .
O53 W40 O80 155.4(10) . .
O89 W40 O41 100.8(11) . .
O128 W40 O41 158.1(10) . .
O53 W40 O41 84.9(9) . .
O80 W40 O41 84.2(9) . .
O89 W40 O115 172.9(11) . .
O128 W40 O115 74.3(9) . .
O53 W40 O115 73.2(9) . .
O80 W40 O115 83.8(9) . .
O41 W40 O115 84.0(8) . .
O147 W41 O41 101.4(12) . .
O147 W41 O102 101.9(11) . .
O41 W41 O102 92.7(9) . .
O147 W41 O140 98.9(11) . .
O41 W41 O140 89.0(9) . .
O102 W41 O140 158.3(10) . .
O147 W41 O366 99.5(12) . .
O41 W41 O366 158.3(9) . .
O102 W41 O366 88.7(10) . .
O140 W41 O366 82.0(10) . .
O147 W41 O40 168.2(12) . .
O41 W41 O40 87.5(9) . .
O102 W41 O40 85.2(9) . .
O140 W41 O40 73.2(9) . .
O366 W41 O40 71.0(8) . .
O162 W42 O117 99.8(12) . .
O162 W42 O84 100.5(12) . .
O117 W42 O84 92.4(10) . .
O162 W42 O80 101.7(11) . .
O117 W42 O80 92.6(11) . .
O84 W42 O80 156.1(11) . .
O162 W42 O102 99.5(11) . .
O117 W42 O102 160.7(10) . .
O84 W42 O102 84.3(9) . .
O80 W42 O102 83.3(9) . .
O162 W42 O107 172.2(11) . .
O117 W42 O107 74.8(9) . .
O84 W42 O107 74.4(10) . .
O80 W42 O107 84.4(9) . .
O102 W42 O107 86.1(9) . .

loop_
_geom_bond_atom_site_label_1
_geom_bond_atom_site_label_2
_geom_bond_distance
_geom_bond_site_symmetry_2
As1 O16 1.79(2) .
As1 O21 1.80(3) .
As1 O20 1.79(3) .
As2 O38 1.80(2) .
As2 O100 1.82(2) .
As2 O60 1.84(2) .
As3 O113 1.77(2) .
As3 O88 1.78(2) .
As3 O123 1.79(2) .
As4 O40 1.77(2) .
As4 O115 1.78(2) .
As4 O107 1.82(2) .
C1 N1 1.37(4) .
C1 C13 1.41(5) .
C1 C6 1.52(5) .
C2 O97 1.25(4) .
C2 O55 1.25(4) .
C2 C4 1.50(4) .
C2 K4 3.15(3) .
C3 C15 1.41(6) .
C3 C14 1.52(6) .
C3 H3 0.9300 .
C4 N2 1.31(4) .
C4 C19 1.40(5) .
C5 N4 1.30(4) .
C5 C12 1.36(5) .
C5 C24 1.50(5) .
C6 O92 1.28(5) 4_565
C6 O93 1.28(5) .
C6 K2 3.17(4) .
C6 K5 3.53(4) 4_565
C7 C20 1.26(5) .
C7 C10 1.46(5) .
C7 H7 0.9300 .
C8 C21 1.37(5) .
C8 N3 1.40(4) .
C8 C11 1.50(5) .
C9 C23 1.34(6) .
C9 C12 1.46(6) .
C9 H9 0.9300 .
C10 N3 1.37(5) .
C10 H10 0.9300 .
C11 O118 1.25(4) .
C11 O104 1.34(4) .
C11 K3 3.20(3) .
C12 H12 0.9300 .
C13 C16 1.37(6) .
C13 H13 0.9300 .
C14 N2 1.36(5) .
C14 H14 0.9300 .
C15 C19 1.39(6) .
C15 H15 0.9300 .
C16 C17 1.24(6) .
C16 H16 0.9300 .
C17 C18 1.47(6) .
C17 H17 0.9300 .
C18 N1 1.33(5) .
C18 H18 0.9300 .
C19 H19 0.9300 .
C20 C21 1.39(6) .
C20 H20 0.9300 .
C21 H21 0.9300 .
C22 N4 1.33(5) .
C22 C23 1.39(6) .
C22 H22 0.9300 .
C23 H23 0.9300 .
C24 O138 1.22(4) .
C24 O87 1.27(4) 4_464
C24 K5 3.16(4) .
Dy1 O45 2.20(2) .
Dy1 O26 2.28(2) .
Dy1 O101 2.31(3) .
Dy1 O156 2.35(3) .
Dy1 O96 2.35(3) .
Dy1 O65 2.36(2) .
Dy1 O50 2.47(2) .
Dy2 O99 2.26(2) .
Dy2 O81 2.31(3) .
Dy2 O119 2.32(2) .
Dy2 O114 2.33(3) .
Dy2 O155 2.36(3) .
Dy2 O106 2.38(3) .
Dy2 O64 2.37(2) .
Dy2 O44 2.51(2) .
Dy3 O56 2.28(2) .
Dy3 O57 2.29(2) .
Dy3 O51 2.32(2) .
Dy3 O43 2.35(2) 2_564
Dy3 O121 2.36(3) .
Dy3 O141 2.37(3) .
Dy3 O83 2.44(3) .
Dy3 O39 2.50(2) .
Dy4 O52 2.26(2) .
Dy4 O146 2.32(2) .
Dy4 O71 2.31(2) 2_564
Dy4 O160 2.36(3) .
Dy4 O161 2.36(3) .
Dy4 O61 2.37(2) 2_564
Dy4 O68 2.37(2) .
Dy4 O69 2.43(3) .
K1 O19 2.33(3) .
K1 O345 2.41(5) .
K1 O343 2.44(5) .
K1 W4 3.979(6) .
K2 O93 2.77(2) .
K2 O167 2.77(4) .
K2 O126 2.81(3) .
K2 O91 2.83(4) .
K2 O118 2.83(3) .
K2 O97 2.87(3) .
K2 O92 2.87(2) 4_565
K2 O166 3.33(7) .
K2 K3 4.269(11) .
K2 K4 4.304(12) .
K2 K5 4.397(11) 4_565
K3 O336 2.75(4) .
K3 O30 2.75(3) .
K3 O132 2.75(3) 4_565
K3 O92 2.79(3) 4_565
K3 O87 2.83(3) .
K3 O104 2.85(2) .
K3 O118 2.86(3) .
K3 O166 3.28(5) .
K3 K4 4.406(12) .
K3 K5 4.486(12) 4_565
K4 O23 2.65(3) .
K4 O55 2.77(2) .
K4 O335 2.80(5) .
K4 O87 2.84(2) .
K4 O97 2.85(2) .
K4 O118 2.84(3) .
K4 O145 2.85(3) .
K4 O157 3.26(3) .
K4 K5 4.250(11) 4_565
K5 O34 2.74(3) .
K5 O136 2.76(3) 4_464
K5 O168 2.80(5) .
K5 O97 2.81(2) 4_464
K5 O92 2.83(2) .
K5 O138 2.84(2) .
K5 O87 2.92(3) 4_464
K5 O157 3.27(4) 4_464
K5 C6 3.53(4) 4_464
K5 K4 4.250(11) 4_464
K5 K2 4.397(11) 4_464
K6 O339 1.93(4) .
K6 O95 2.58(4) .
K6 O338 3.19(6) .
K6 W36 4.077(16) .
K7 O306 2.78(4) .
K7 O325 2.81(4) .
K7 O308 2.84(3) .
K7 O303 2.87(4) .
K7 O328 2.93(4) .
K7 O305 2.95(3) .
K7 O330 2.96(4) .
K7 O349 3.01(5) .
N1 W32 2.14(3) .
N2 W33 2.15(3) .
N3 W10 2.16(3) .
N4 W12 2.18(2) .
O1 W2 1.64(3) .
O2 W3 1.64(3) .
O3 W3 1.86(2) .
O3 W2 1.97(2) .
O4 W2 1.89(3) .
O4 W1 1.93(3) .
O5 W3 1.84(2) .
O5 W1 2.01(2) .
O6 W2 1.88(3) .
O6 W9 2.02(3) .
O7 W1 1.74(3) .
O8 W1 1.82(3) .
O8 W4 2.09(2) .
O9 W1 1.94(2) .
O9 W5 1.96(2) .
O10 W2 1.78(3) .
O10 W8 2.07(3) .
O11 W7 1.88(3) .
O11 W3 1.99(3) .
O12 W7 1.65(3) .
O13 W8 1.91(2) .
O13 W7 1.93(2) .
O14 W8 1.68(3) .
O15 W8 1.93(2) .
O15 W9 2.00(2) .
O16 W9 2.23(2) .
O16 W2 2.39(2) .
O16 W8 2.47(2) .
O17 W9 1.76(2) .
O18 W4 1.91(2) .
O18 W9 1.93(2) .
O19 W4 1.81(3) .
O20 W3 2.29(2) .
O20 W7 2.31(2) .
O20 W6 2.33(2) .
O21 W4 2.26(3) .
O21 W1 2.34(2) .
O21 W5 2.38(3) .
O22 W5 1.95(2) .
O22 W4 1.98(3) .
O23 W5 1.75(3) .
O24 W5 1.79(2) .
O24 W10 2.11(2) .
O25 W6 1.84(2) .
O25 W5 1.98(2) .
O26 W4 1.83(2) .
O27 W9 1.76(2) .
O28 W6 1.82(2) .
O28 W3 2.05(2) .
O29 W6 1.88(3) .
O29 W7 1.93(3) .
O30 W6 1.71(2) .
O31 W10 1.81(2) .
O31 W6 2.06(2) .
O32 W8 1.79(2) .
O32 W11 2.15(2) .
O33 W11 1.85(3) .
O33 W7 1.98(2) .
O34 W18 1.75(2) .
O35 W34 1.90(2) .
O35 W39 1.90(2) .
O36 W19 1.81(2) .
O36 W21 2.05(2) .
O37 W13 1.90(2) .
O37 W14 1.98(2) .
O38 W15 2.25(2) .
O38 W21 2.39(2) .
O38 W14 2.43(2) .
O40 W38 2.27(2) .
O40 W41 2.33(2) .
O40 W39 2.35(2) .
O41 W41 1.87(2) .
O41 W40 1.99(2) .
O42 W18 1.85(2) .
O42 W19 2.03(2) .
O43 W33 1.76(2) .
O43 Dy3 2.35(2) 2_565
O45 W11 1.84(2) .
O46 W21 1.88(2) .
O46 W20 1.91(2) .
O407 W22 1.85(2) .
O407 W23 1.98(2) .
O48 W18 1.90(2) .
O48 W13 1.95(2) .
O49 W34 1.77(2) .
O49 W31 2.17(2) 2_565
O51 W31 1.74(2) .
O52 W31 1.79(2) .
O53 W40 1.87(2) .
O53 W34 2.01(2) .
O54 W32 1.86(2) .
O54 W25 2.02(2) .
O55 W33 2.15(2) .
O56 W28 1.80(2) .
O57 W29 1.81(2) .
O58 W38 1.92(2) .
O58 W39 1.98(2) .
O59 W23 1.73(3) .
O60 W18 2.28(2) .
O60 W19 2.27(2) .
O60 W13 2.29(2) .
O61 W33 1.79(2) .
O61 Dy4 2.37(2) 2_565
O62 W31 1.88(3) .
O62 W26 1.93(3) .
O63 W25 1.82(3) .
O63 W30 1.97(3) .
O64 W12 1.81(2) .
O65 W10 1.82(2) .
O66 W38 1.85(2) .
O66 W37 1.93(2) .
O67 W36 1.91(3) 2_564
O67 W35 1.91(3) .
O68 W35 1.72(2) .
O70 W21 1.86(2) .
O70 W15 2.09(2) .
O71 W36 1.78(2) .
O71 Dy4 2.31(2) 2_565
O72 W14 1.69(3) .
O72 W11 2.22(3) .
O73 W26 1.86(2) .
O73 W22 2.02(3) .
O74 W12 1.85(2) .
O74 W18 2.02(2) .
O75 W13 1.91(2) .
O75 W19 1.99(2) .
O76 W26 1.95(2) .
O76 W25 1.96(2) .
O77 W30 1.84(2) .
O77 W32 2.03(2) .
O78 W26 1.90(2) .
O78 W27 1.94(2) .
O79 W24 1.85(2) .
O79 W30 2.01(2) .
O80 W40 1.89(2) .
O80 W42 1.92(2) .
O82 W37 1.86(2) .
O82 W33 2.01(2) .
O83 W32 1.72(3) .
O84 W42 1.88(3) .
O84 W37 1.99(2) .
O85 W20 1.87(3) .
O85 W17 1.99(3) .
O86 W15 1.79(3) .
O87 C24 1.27(4) 4_565
O87 K5 2.92(3) 4_565
O88 W26 2.29(2) .
O88 W22 2.31(2) .
O88 W25 2.33(2) .
O89 W40 1.69(2) .
O90 W29 1.89(2) .
O90 W28 1.92(2) .
O91 W37 1.61(4) .
O92 C6 1.28(5) 4_464
O92 K3 2.79(3) 4_464
O92 K2 2.87(2) 4_464
O93 W32 2.16(2) .
O94 W23 1.85(2) .
O94 W27 2.00(2) .
O95 W36 1.75(3) .
O97 K5 2.81(2) 4_565
O98 W17 1.84(3) .
O98 W12 2.04(2) .
O99 W11 1.79(2) .
O100 W16 2.28(2) .
O100 W20 2.30(2) .
O100 W17 2.39(2) .
O101 W12 1.79(3) .
O102 W41 1.89(2) .
O102 W42 1.97(2) .
O103 W23 1.91(2) .
O103 W28 2.01(2) .
O104 W10 2.14(2) .
O105 W25 1.85(3) .
O105 W22 2.03(2) .
O106 W10 1.73(3) .
O107 W36 2.26(2) .
O107 W42 2.33(2) .
O107 W37 2.38(2) .
O108 W35 1.78(2) .
O109 W19 1.76(3) .
O109 W20 2.10(3) .
O110 W18 1.89(2) .
O110 W17 1.94(2) .
O111 W29 1.71(3) .
O112 W24 1.83(2) .
O112 W29 2.08(2) .
O113 W28 2.25(2) .
O113 W27 2.40(2) .
O113 W23 2.45(2) .
O114 W15 1.75(3) .
O115 W35 2.29(2) 2_565
O115 W34 2.39(2) .
O115 W40 2.41(2) .
O116 W28 1.77(3) .
O117 W42 1.85(3) .
O117 W36 2.07(2) .
O119 W16 1.79(2) .
O120 W21 1.83(2) .
O120 W14 2.05(3) .
O122 W34 1.93(2) .
O122 W35 1.93(3) 2_565
O123 W29 2.28(2) .
O123 W24 2.32(2) .
O123 W30 2.42(2) .
O124 W21 1.73(4) .
O125 W33 1.86(2) .
O125 W38 2.02(2) .
O126 W25 1.73(3) .
O127 W37 1.91(2) .
O127 W36 1.99(2) .
O128 W40 1.83(3) .
O128 W35 2.06(3) 2_565
O129 W17 1.89(2) .
O129 W16 1.99(2) .
O130 W34 1.71(3) .
O131 W22 1.68(4) .
O132 W17 1.68(3) .
O132 K3 2.75(3) 4_464
O133 W11 1.89(2) .
O133 W13 1.95(2) .
O366 W38 1.84(2) .
O366 W41 2.03(2) .
O135 W27 1.81(3) .
O135 W31 2.12(2) .
O136 W30 1.72(3) .
O136 K5 2.76(3) 4_565
O137 W14 1.72(3) .
O138 W12 2.16(2) .
O139 W20 1.85(2) .
O139 W16 2.07(2) .
O140 W39 1.89(2) .
O140 W41 1.96(2) .
O142 W22 1.80(3) .
O142 W24 2.02(3) .
O143 W15 1.96(3) .
O143 W14 1.96(2) .
O144 W20 1.74(3) .
O145 W38 1.71(3) .
O146 W32 1.76(2) .
O147 W41 1.70(3) .
O148 W24 1.78(3) .
O149 W30 1.91(2) .
O149 W29 1.97(2) .
O150 W27 1.70(3) .
O151 W39 1.74(3) .
O152 W26 1.66(3) .
O153 W16 1.90(3) .
O153 W15 1.92(3) .
O154 W31 1.89(2) .
O154 W39 1.92(2) 2_564
O157 K5 3.27(4) 4_565
O158 W27 1.91(3) .
O158 W28 1.97(3) .
O159 W24 1.90(3) .
O159 W23 1.91(3) .
O162 W42 1.77(2) .
O163 W19 1.76(3) .
O164 W16 1.73(3) .
O165 W13 1.71(2) .
W31 O49 2.17(2) 2_564
W35 O122 1.93(3) 2_564
W35 O128 2.06(3) 2_564
W35 O115 2.29(2) 2_564
W36 O67 1.91(3) 2_565
W39 O154 1.92(2) 2_565

loop_
_geom_torsion_atom_site_label_1
_geom_torsion_atom_site_label_2
_geom_torsion_atom_site_label_3
_geom_torsion_atom_site_label_4
_geom_torsion
_geom_torsion_site_symmetry_1
_geom_torsion_site_symmetry_4
O97 C2 C4 N2 -180(3) . .
O55 C2 C4 N2 2(4) . .
K4 C2 C4 N2 75(8) . .
O97 C2 C4 C19 2(5) . .
O55 C2 C4 C19 -176(3) . .
K4 C2 C4 C19 -103(8) . .
N1 C1 C6 O92 176(3) . 4_565
C13 C1 C6 O92 -2(6) . 4_565
N1 C1 C6 O93 -5(4) . .
C13 C1 C6 O93 176(3) . .
N1 C1 C6 K2 -83(9) . .
C13 C1 C6 K2 99(9) . .
N1 C1 C6 K5 123(2) . 4_565
C13 C1 C6 K5 -55(4) . 4_565
C20 C7 C10 N3 -2(5) . .
C21 C8 C11 O118 -5(5) . .
N3 C8 C11 O118 172(3) . .
C21 C8 C11 O104 173(3) . .
N3 C8 C11 O104 -10(4) . .
C21 C8 C11 K3 95(7) . .
N3 C8 C11 K3 -87(7) . .
N4 C5 C12 C9 6(5) . .
C24 C5 C12 C9 -174(3) . .
C23 C9 C12 C5 -11(6) . .
N1 C1 C13 C16 2(5) . .
C6 C1 C13 C16 180(3) . .
C15 C3 C14 N2 -1(6) . .
C14 C3 C15 C19 -2(5) . .
C1 C13 C16 C17 3(6) . .
C13 C16 C17 C18 -6(6) . .
C16 C17 C18 N1 5(6) . .
C3 C15 C19 C4 3(5) . .
N2 C4 C19 C15 -1(5) . .
C2 C4 C19 C15 177(3) . .
C10 C7 C20 C21 2(6) . .
N3 C8 C21 C20 -1(6) . .
C11 C8 C21 C20 176(3) . .
C7 C20 C21 C8 -1(6) . .
C12 C9 C23 C22 9(6) . .
N4 C22 C23 C9 -1(6) . .
N4 C5 C24 O138 -6(4) . .
C12 C5 C24 O138 174(3) . .
N4 C5 C24 O87 171(3) . 4_464
C12 C5 C24 O87 -9(5) . 4_464
N4 C5 C24 K5 -88(8) . .
C12 C5 C24 K5 92(8) . .
O92 C6 K2 O93 -164(4) 4_565 .
C1 C6 K2 O93 87(9) . .
K5 C6 K2 O93 -117(2) 4_565 .
O92 C6 K2 O167 143(2) 4_565 .
O93 C6 K2 O167 -53(2) . .
C1 C6 K2 O167 34(9) . .
K5 C6 K2 O167 -170.3(12) 4_565 .
O92 C6 K2 O126 -138(2) 4_565 .
O93 C6 K2 O126 26(2) . .
C1 C6 K2 O126 113(9) . .
K5 C6 K2 O126 -91.2(8) 4_565 .
O92 C6 K2 O91 -148(2) 4_565 .
O93 C6 K2 O91 15(4) . .
C1 C6 K2 O91 103(9) . .
K5 C6 K2 O91 -102(2) 4_565 .
O92 C6 K2 O118 26(2) 4_565 .
O93 C6 K2 O118 -169.8(19) . .
C1 C6 K2 O118 -83(9) . .
K5 C6 K2 O118 72.9(8) 4_565 .
O92 C6 K2 O97 -55(2) 4_565 .
O93 C6 K2 O97 109(2) . .
C1 C6 K2 O97 -164(9) . .
K5 C6 K2 O97 -8.3(7) 4_565 .
O93 C6 K2 O92 164(4) . 4_565
C1 C6 K2 O92 -109(10) . 4_565
K5 C6 K2 O92 46.4(18) 4_565 4_565
O92 C6 K2 O166 82(2) 4_565 .
O93 C6 K2 O166 -114(2) . .
C1 C6 K2 O166 -27(9) . .
K5 C6 K2 O166 128.5(11) 4_565 .
O92 C6 K2 K3 30.3(18) 4_565 .
O93 C6 K2 K3 -166(2) . .
C1 C6 K2 K3 -79(9) . .
K5 C6 K2 K3 76.7(7) 4_565 .
O92 C6 K2 K4 -15(2) 4_565 .
O93 C6 K2 K4 148.5(18) . .
C1 C6 K2 K4 -124(9) . .
K5 C6 K2 K4 31.1(7) 4_565 .
O92 C6 K2 K5 -46.4(18) 4_565 4_565
O93 C6 K2 K5 117(2) . 4_565
C1 C6 K2 K5 -156(9) . 4_565
O118 C11 K3 O336 149(2) . .
O104 C11 K3 O336 -50(2) . .
C8 C11 K3 O336 37(7) . .
O118 C11 K3 O30 -135(2) . .
O104 C11 K3 O30 26.1(18) . .
C8 C11 K3 O30 113(7) . .
O118 C11 K3 O132 -139(3) . 4_565
O104 C11 K3 O132 22(4) . 4_565
C8 C11 K3 O132 109(7) . 4_565
O118 C11 K3 O92 29(2) . 4_565
O104 C11 K3 O92 -169.8(18) . 4_565
C8 C11 K3 O92 -83(7) . 4_565
O118 C11 K3 O87 -48(2) . .
O104 C11 K3 O87 113.7(18) . .
C8 C11 K3 O87 -159(7) . .
O118 C11 K3 O104 -161(3) . .
C8 C11 K3 O104 87(7) . .
O104 C11 K3 O118 161(3) . .
C8 C11 K3 O118 -112(7) . .
O118 C11 K3 O166 92(2) . .
O104 C11 K3 O166 -107(2) . .
C8 C11 K3 O166 -20(6) . .
O118 C11 K3 K2 32.5(18) . .
O104 C11 K3 K2 -166(2) . .
C8 C11 K3 K2 -79(7) . .
O118 C11 K3 K4 -39.7(18) . .
O104 C11 K3 K4 121.6(19) . .
C8 C11 K3 K4 -151(7) . .
O118 C11 K3 K5 -9(2) . 4_565
O104 C11 K3 K5 152.1(17) . 4_565
C8 C11 K3 K5 -121(7) . 4_565
O93 K2 K3 O336 82.8(12) . .
O167 K2 K3 O336 1.0(14) . .
O126 K2 K3 O336 115.1(17) . .
O91 K2 K3 O336 -92.6(15) . .
O118 K2 K3 O336 -97.3(14) . .
O97 K2 K3 O336 -178.4(12) . .
O92 K2 K3 O336 106.6(13) 4_565 .
C6 K2 K3 O336 88.4(14) . .
O166 K2 K3 O336 -6.1(15) . .
K4 K2 K3 O336 -143.6(11) . .
K5 K2 K3 O336 149.3(11) 4_565 .
O93 K2 K3 O30 -172.8(13) . .
O167 K2 K3 O30 105.4(15) . .
O126 K2 K3 O30 -140.5(18) . .
O91 K2 K3 O30 11.8(17) . .
O118 K2 K3 O30 7.1(15) . .
O97 K2 K3 O30 -74.0(13) . .
O92 K2 K3 O30 -148.9(15) 4_565 .
C6 K2 K3 O30 -167.2(15) . .
O166 K2 K3 O30 98.3(16) . .
K4 K2 K3 O30 -39.2(12) . .
K5 K2 K3 O30 -106.3(12) 4_565 .
O93 K2 K3 O132 -22.4(10) . 4_565
O167 K2 K3 O132 -104.1(12) . 4_565
O126 K2 K3 O132 10.0(18) . 4_565
O91 K2 K3 O132 162.3(13) . 4_565
O118 K2 K3 O132 157.6(12) . 4_565
O97 K2 K3 O132 76.4(10) . 4_565
O92 K2 K3 O132 1.5(11) 4_565 4_565
C6 K2 K3 O132 -16.8(12) . 4_565
O166 K2 K3 O132 -111.3(14) . 4_565
K4 K2 K3 O132 111.2(9) . 4_565
K5 K2 K3 O132 44.1(9) 4_565 4_565
O93 K2 K3 O92 -23.9(9) . 4_565
O167 K2 K3 O92 -105.6(11) . 4_565
O126 K2 K3 O92 8.5(15) . 4_565
O91 K2 K3 O92 160.8(13) . 4_565
O118 K2 K3 O92 156.1(11) . 4_565
O97 K2 K3 O92 74.9(9) . 4_565
C6 K2 K3 O92 -18.3(11) . 4_565
O166 K2 K3 O92 -112.8(13) . 4_565
K4 K2 K3 O92 109.8(8) . 4_565
K5 K2 K3 O92 42.7(7) 4_565 4_565
O93 K2 K3 O87 -100.5(7) . .
O167 K2 K3 O87 177.7(10) . .
O126 K2 K3 O87 -68.2(15) . .
O91 K2 K3 O87 84.1(12) . .
O118 K2 K3 O87 79.4(10) . .
O97 K2 K3 O87 -1.7(7) . .
O92 K2 K3 O87 -76.7(9) 4_565 .
C6 K2 K3 O87 -94.9(10) . .
O166 K2 K3 O87 170.6(11) . .
K4 K2 K3 O87 33.1(5) . .
K5 K2 K3 O87 -34.0(5) 4_565 .
O93 K2 K3 O104 155.7(7) . .
O167 K2 K3 O104 73.9(10) . .
O126 K2 K3 O104 -172.0(15) . .
O91 K2 K3 O104 -19.7(12) . .
O118 K2 K3 O104 -24.4(10) . .
O97 K2 K3 O104 -105.5(7) . .
O92 K2 K3 O104 179.5(9) 4_565 .
C6 K2 K3 O104 161.3(10) . .
O166 K2 K3 O104 66.8(11) . .
K4 K2 K3 O104 -70.7(5) . .
K5 K2 K3 O104 -137.8(6) 4_565 .
O93 K2 K3 O118 -179.9(10) . .
O167 K2 K3 O118 98.3(12) . .
O126 K2 K3 O118 -147.6(16) . .
O91 K2 K3 O118 4.7(13) . .
O97 K2 K3 O118 -81.1(10) . .
O92 K2 K3 O118 -156.1(11) 4_565 .
C6 K2 K3 O118 -174.3(12) . .
O166 K2 K3 O118 91.1(13) . .
K4 K2 K3 O118 -46.3(8) . .
K5 K2 K3 O118 -113.4(8) 4_565 .
O93 K2 K3 C11 161.5(8) . .
O167 K2 K3 C11 79.7(11) . .
O126 K2 K3 C11 -166.2(15) . .
O91 K2 K3 C11 -13.9(12) . .
O118 K2 K3 C11 -18.6(11) . .
O97 K2 K3 C11 -99.7(8) . .
O92 K2 K3 C11 -174.7(10) 4_565 .
C6 K2 K3 C11 167.1(11) . .
O166 K2 K3 C11 72.6(12) . .
K4 K2 K3 C11 -64.9(7) . .
K5 K2 K3 C11 -132.0(7) 4_565 .
O93 K2 K3 O166 88.9(11) . .
O167 K2 K3 O166 7.2(13) . .
O126 K2 K3 O166 121.3(17) . .
O91 K2 K3 O166 -86.4(15) . .
O118 K2 K3 O166 -91.1(13) . .
O97 K2 K3 O166 -172.3(11) . .
O92 K2 K3 O166 112.8(13) 4_565 .
C6 K2 K3 O166 94.5(13) . .
K4 K2 K3 O166 -137.5(10) . .
K5 K2 K3 O166 155.4(10) 4_565 .
O93 K2 K3 K4 -133.6(5) . .
O167 K2 K3 K4 144.6(9) . .
O126 K2 K3 K4 -101.3(14) . .
O91 K2 K3 K4 51.0(11) . .
O118 K2 K3 K4 46.3(8) . .
O97 K2 K3 K4 -34.8(5) . .
O92 K2 K3 K4 -109.8(8) 4_565 .
C6 K2 K3 K4 -128.0(9) . .
O166 K2 K3 K4 137.5(10) . .
K5 K2 K3 K4 -67.1(2) 4_565 .
O93 K2 K3 K5 -66.5(5) . 4_565
O167 K2 K3 K5 -148.3(9) . 4_565
O126 K2 K3 K5 -34.2(14) . 4_565
O91 K2 K3 K5 118.1(11) . 4_565
O118 K2 K3 K5 113.4(8) . 4_565
O97 K2 K3 K5 32.3(5) . 4_565
O92 K2 K3 K5 -42.7(7) 4_565 4_565
C6 K2 K3 K5 -60.9(8) . 4_565
O166 K2 K3 K5 -155.4(10) . 4_565
K4 K2 K3 K5 67.1(2) . 4_565
O97 C2 K4 O23 142(2) . .
O55 C2 K4 O23 -23(3) . .
C4 C2 K4 O23 -104(8) . .
O97 C2 K4 O55 165(3) . .
C4 C2 K4 O55 -82(8) . .
O97 C2 K4 O335 -148(2) . .
O55 C2 K4 O335 47(2) . .
C4 C2 K4 O335 -35(8) . .
O97 C2 K4 O87 -24.1(19) . .
O55 C2 K4 O87 170.9(17) . .
C4 C2 K4 O87 89(8) . .
O55 C2 K4 O97 -165(3) . .
C4 C2 K4 O97 113(8) . .
O97 C2 K4 O118 54.7(19) . .
O55 C2 K4 O118 -110.3(18) . .
C4 C2 K4 O118 168(8) . .
O97 C2 K4 O145 136.6(18) . .
O55 C2 K4 O145 -28.4(18) . .
C4 C2 K4 O145 -110(8) . .
O97 C2 K4 O157 -81.0(19) . .
O55 C2 K4 O157 114.0(19) . .
C4 C2 K4 O157 32(7) . .
O97 C2 K4 K5 -28.1(16) . 4_565
O55 C2 K4 K5 167(2) . 4_565
C4 C2 K4 K5 85(8) . 4_565
O97 C2 K4 K2 46.4(16) . .
O55 C2 K4 K2 -118.5(19) . .
C4 C2 K4 K2 160(8) . .
O97 C2 K4 K3 16.1(19) . .
O55 C2 K4 K3 -148.9(16) . .
C4 C2 K4 K3 130(7) . .
O93 K2 K4 O23 121.7(11) . .
O167 K2 K4 O23 -30(2) . .
O126 K2 K4 O23 -148.8(12) . .
O91 K2 K4 O23 -89.3(11) . .
O118 K2 K4 O23 15.7(12) . .
O97 K2 K4 O23 -177.3(12) . .
O92 K2 K4 O23 101.1(10) 4_565 .
C6 K2 K4 O23 107.3(12) . .
O166 K2 K4 O23 31.6(13) . .
K3 K2 K4 O23 63.0(9) . .
K5 K2 K4 O23 136.2(9) 4_565 .
O93 K2 K4 O55 -108.6(8) . .
O167 K2 K4 O55 100(2) . .
O126 K2 K4 O55 -19.0(9) . .
O91 K2 K4 O55 40.4(7) . .
O118 K2 K4 O55 145.4(10) . .
O97 K2 K4 O55 -47.6(9) . .
O92 K2 K4 O55 -129.2(7) 4_565 .
C6 K2 K4 O55 -123.0(9) . .
O166 K2 K4 O55 161.3(10) . .
K3 K2 K4 O55 -167.3(5) . .
K5 K2 K4 O55 -94.1(5) 4_565 .
O93 K2 K4 O335 -118(2) . .
O167 K2 K4 O335 91(3) . .
O126 K2 K4 O335 -28(2) . .
O91 K2 K4 O335 31(2) . .
O118 K2 K4 O335 136(2) . .
O97 K2 K4 O335 -57(2) . .
O92 K2 K4 O335 -139(2) 4_565 .
C6 K2 K4 O335 -132(2) . .
O166 K2 K4 O335 152(2) . .
K3 K2 K4 O335 -177(2) . .
K5 K2 K4 O335 -104(2) 4_565 .
O93 K2 K4 O87 25.7(8) . .
O167 K2 K4 O87 -126(2) . .
O126 K2 K4 O87 115.2(9) . .
O91 K2 K4 O87 174.7(8) . .
O118 K2 K4 O87 -80.3(10) . .
O97 K2 K4 O87 86.6(9) . .
O92 K2 K4 O87 5.1(8) 4_565 .
C6 K2 K4 O87 11.3(10) . .
O166 K2 K4 O87 -64.5(10) . .
K3 K2 K4 O87 -33.0(6) . .
K5 K2 K4 O87 40.1(6) 4_565 .
O93 K2 K4 O97 -61.0(9) . .
O167 K2 K4 O97 148(2) . .
O126 K2 K4 O97 28.6(10) . .
O91 K2 K4 O97 88.0(9) . .
O118 K2 K4 O97 -167.0(12) . .
O92 K2 K4 O97 -81.5(9) 4_565 .
C6 K2 K4 O97 -75.4(10) . .
O166 K2 K4 O97 -151.1(11) . .
K3 K2 K4 O97 -119.7(7) . .
K5 K2 K4 O97 -46.5(7) 4_565 .
O93 K2 K4 O118 106.0(11) . .
O167 K2 K4 O118 -45(2) . .
O126 K2 K4 O118 -164.5(12) . .
O91 K2 K4 O118 -105.0(10) . .
O97 K2 K4 O118 167.0(12) . .
O92 K2 K4 O118 85.4(10) 4_565 .
C6 K2 K4 O118 91.6(12) . .
O166 K2 K4 O118 15.8(12) . .
K3 K2 K4 O118 47.3(9) . .
K5 K2 K4 O118 120.4(9) 4_565 .
O93 K2 K4 O145 179.6(9) . .
O167 K2 K4 O145 28(2) . .
O126 K2 K4 O145 -90.9(10) . .
O91 K2 K4 O145 -31.5(9) . .
O118 K2 K4 O145 73.6(11) . .
O97 K2 K4 O145 -119.5(10) . .
O92 K2 K4 O145 159.0(9) 4_565 .
C6 K2 K4 O145 165.1(10) . .
O166 K2 K4 O145 89.4(11) . .
K3 K2 K4 O145 120.8(7) . .
K5 K2 K4 O145 -166.0(7) 4_565 .
O93 K2 K4 C2 -86.7(10) . .
O167 K2 K4 C2 122(2) . .
O126 K2 K4 C2 2.8(10) . .
O91 K2 K4 C2 62.3(9) . .
O118 K2 K4 C2 167.3(12) . .
O97 K2 K4 C2 -25.7(10) . .
O92 K2 K4 C2 -107.3(9) 4_565 .
C6 K2 K4 C2 -101.1(11) . .
O166 K2 K4 C2 -176.8(11) . .
K3 K2 K4 C2 -145.4(8) . .
K5 K2 K4 C2 -72.3(8) 4_565 .
O93 K2 K4 O157 -34.1(10) . .
O167 K2 K4 O157 175(2) . .
O126 K2 K4 O157 55.5(11) . .
O91 K2 K4 O157 114.9(9) . .
O118 K2 K4 O157 -140.1(11) . .
O97 K2 K4 O157 26.9(10) . .
O92 K2 K4 O157 -54.7(9) 4_565 .
C6 K2 K4 O157 -48.5(11) . .
O166 K2 K4 O157 -124.2(11) . .
K3 K2 K4 O157 -92.8(7) . .
K5 K2 K4 O157 -19.6(7) 4_565 .
O93 K2 K4 K5 -14.4(6) . 4_565
O167 K2 K4 K5 -166(2) . 4_565
O126 K2 K4 K5 75.1(8) . 4_565
O91 K2 K4 K5 134.5(6) . 4_565
O118 K2 K4 K5 -120.4(9) . 4_565
O97 K2 K4 K5 46.5(7) . 4_565
O92 K2 K4 K5 -35.0(5) 4_565 4_565
C6 K2 K4 K5 -28.9(8) . 4_565
O166 K2 K4 K5 -104.6(9) . 4_565
K3 K2 K4 K5 -73.2(2) . 4_565
O93 K2 K4 K3 58.7(6) . .
O167 K2 K4 K3 -93(2) . .
O126 K2 K4 K3 148.3(8) . .
O91 K2 K4 K3 -152.3(6) . .
O118 K2 K4 K3 -47.3(9) . .
O97 K2 K4 K3 119.7(7) . .
O92 K2 K4 K3 38.1(5) 4_565 .
C6 K2 K4 K3 44.3(8) . .
O166 K2 K4 K3 -31.4(9) . .
K5 K2 K4 K3 73.2(2) 4_565 .
O336 K3 K4 O23 -44.9(19) . .
O30 K3 K4 O23 29.5(8) . .
O132 K3 K4 O23 97.9(9) 4_565 .
O92 K3 K4 O23 -172.1(7) 4_565 .
O87 K3 K4 O23 107.0(10) . .
O104 K3 K4 O23 -38.1(7) . .
O118 K3 K4 O23 -83.7(10) . .
C11 K3 K4 O23 -60.5(9) . .
O166 K3 K4 O23 -100.6(12) . .
K2 K3 K4 O23 -132.4(6) . .
K5 K3 K4 O23 155.4(6) 4_565 .
O336 K3 K4 O55 101.9(19) . .
O30 K3 K4 O55 176.4(8) . .
O132 K3 K4 O55 -115.2(9) 4_565 .
O92 K3 K4 O55 -25.2(8) 4_565 .
O87 K3 K4 O55 -106.2(11) . .
O104 K3 K4 O55 108.7(8) . .
O118 K3 K4 O55 63.2(10) . .
C11 K3 K4 O55 86.4(10) . .
O166 K3 K4 O55 46.3(12) . .
K2 K3 K4 O55 14.5(6) . .
K5 K3 K4 O55 -57.8(6) 4_565 .
O336 K3 K4 O335 -96(3) . .
O30 K3 K4 O335 -21(2) . .
O132 K3 K4 O335 47(2) 4_565 .
O92 K3 K4 O335 137(2) 4_565 .
O87 K3 K4 O335 56(2) . .
O104 K3 K4 O335 -89(2) . .
O118 K3 K4 O335 -134(2) . .
C11 K3 K4 O335 -111(2) . .
O166 K3 K4 O335 -151(2) . .
K2 K3 K4 O335 177(2) . .
K5 K3 K4 O335 105(2) 4_565 .
O336 K3 K4 O87 -152(2) . .
O30 K3 K4 O87 -77.4(10) . .
O132 K3 K4 O87 -9.1(11) 4_565 .
O92 K3 K4 O87 81.0(10) 4_565 .
O104 K3 K4 O87 -145.1(10) . .
O118 K3 K4 O87 169.3(12) . .
C11 K3 K4 O87 -167.4(12) . .
O166 K3 K4 O87 152.5(13) . .
K2 K3 K4 O87 120.7(9) . .
K5 K3 K4 O87 48.4(9) 4_565 .
O336 K3 K4 O97 122.7(19) . .
O30 K3 K4 O97 -162.8(7) . .
O132 K3 K4 O97 -94.4(9) 4_565 .
O92 K3 K4 O97 -4.4(7) 4_565 .
O87 K3 K4 O97 -85.4(10) . .
O104 K3 K4 O97 129.6(7) . .
O118 K3 K4 O97 84.0(10) . .
C11 K3 K4 O97 107.2(9) . .
O166 K3 K4 O97 67.1(11) . .
K2 K3 K4 O97 35.3(5) . .
K5 K3 K4 O97 -37.0(5) 4_565 .
O336 K3 K4 O118 39(2) . .
O30 K3 K4 O118 113.3(10) . .
O132 K3 K4 O118 -178.4(12) 4_565 .
O92 K3 K4 O118 -88.4(10) 4_565 .
O87 K3 K4 O118 -169.3(12) . .
O104 K3 K4 O118 45.6(10) . .
C11 K3 K4 O118 23.2(11) . .
O166 K3 K4 O118 -16.8(13) . .
K2 K3 K4 O118 -48.7(9) . .
K5 K3 K4 O118 -120.9(9) 4_565 .
O336 K3 K4 O145 12(2) . .
O30 K3 K4 O145 86.5(9) . .
O132 K3 K4 O145 154.9(10) 4_565 .
O92 K3 K4 O145 -115.1(9) 4_565 .
O87 K3 K4 O145 164.0(11) . .
O104 K3 K4 O145 18.9(9) . .
O118 K3 K4 O145 -26.7(11) . .
C11 K3 K4 O145 -3.5(10) . .
O166 K3 K4 O145 -43.6(13) . .
K2 K3 K4 O145 -75.4(7) . .
K5 K3 K4 O145 -147.6(8) 4_565 .
O336 K3 K4 C2 116.4(19) . .
O30 K3 K4 C2 -169.1(8) . .
O132 K3 K4 C2 -100.8(10) 4_565 .
O92 K3 K4 C2 -10.7(8) 4_565 .
O87 K3 K4 C2 -91.7(11) . .
O104 K3 K4 C2 123.2(8) . .
O118 K3 K4 C2 77.6(11) . .
C11 K3 K4 C2 100.9(10) . .
O166 K3 K4 C2 60.8(12) . .
K2 K3 K4 C2 29.0(6) . .
K5 K3 K4 C2 -43.3(6) 4_565 .
O336 K3 K4 O157 -168.7(19) . .
O30 K3 K4 O157 -94.2(8) . .
O132 K3 K4 O157 -25.9(10) 4_565 .
O92 K3 K4 O157 64.2(8) 4_565 .
O87 K3 K4 O157 -16.8(11) . .
O104 K3 K4 O157 -161.9(8) . .
O118 K3 K4 O157 152.5(11) . .
C11 K3 K4 O157 175.7(10) . .
O166 K3 K4 O157 135.7(11) . .
K2 K3 K4 O157 103.8(7) . .
K5 K3 K4 O157 31.6(6) 4_565 .
O336 K3 K4 K5 159.7(18) . 4_565
O30 K3 K4 K5 -125.8(6) . 4_565
O132 K3 K4 K5 -57.5(7) 4_565 4_565
O92 K3 K4 K5 32.6(5) 4_565 4_565
O87 K3 K4 K5 -48.4(9) . 4_565
O104 K3 K4 K5 166.5(5) . 4_565
O118 K3 K4 K5 120.9(9) . 4_565
C11 K3 K4 K5 144.2(8) . 4_565
O166 K3 K4 K5 104.1(10) . 4_565
K2 K3 K4 K5 72.26(19) . 4_565
O336 K3 K4 K2 87.4(18) . .
O30 K3 K4 K2 161.9(6) . .
O132 K3 K4 K2 -129.7(8) 4_565 .
O92 K3 K4 K2 -39.7(5) 4_565 .
O87 K3 K4 K2 -120.7(9) . .
O104 K3 K4 K2 94.3(5) . .
O118 K3 K4 K2 48.7(9) . .
C11 K3 K4 K2 71.9(7) . .
O166 K3 K4 K2 31.8(10) . .
K5 K3 K4 K2 -72.26(19) 4_565 .
O138 C24 K5 O34 26(2) . .
O87 C24 K5 O34 -135(2) 4_464 .
C5 C24 K5 O34 116(8) . .
O138 C24 K5 O136 11(4) . 4_464
O87 C24 K5 O136 -150(2) 4_464 4_464
C5 C24 K5 O136 102(8) . 4_464
O138 C24 K5 O168 -54(2) . .
O87 C24 K5 O168 144(2) 4_464 .
C5 C24 K5 O168 36(8) . .
O138 C24 K5 O97 -166.2(19) . 4_464
O87 C24 K5 O97 32(2) 4_464 4_464
C5 C24 K5 O97 -76(8) . 4_464
O138 C24 K5 O92 115(2) . .
O87 C24 K5 O92 -46(2) 4_464 .
C5 C24 K5 O92 -155(8) . .
O87 C24 K5 O138 -162(3) 4_464 .
C5 C24 K5 O138 90(8) . .
O138 C24 K5 O87 162(3) . 4_464
C5 C24 K5 O87 -108(9) . 4_464
O138 C24 K5 O157 -107(2) . 4_464
O87 C24 K5 O157 92(2) 4_464 4_464
C5 C24 K5 O157 -17(8) . 4_464
O138 C24 K5 C6 106(2) . 4_464
O87 C24 K5 C6 -56(2) 4_464 4_464
C5 C24 K5 C6 -164(8) . 4_464
O138 C24 K5 K4 -164(2) . 4_464
O87 C24 K5 K4 34.0(18) 4_464 4_464
C5 C24 K5 K4 -74(8) . 4_464
O138 C24 K5 K2 153.1(18) . 4_464
O87 C24 K5 K2 -8(2) 4_464 4_464
C5 C24 K5 K2 -117(8) . 4_464
C17 C18 N1 C1 -1(5) . .
C17 C18 N1 W32 178(3) . .
C13 C1 N1 C18 -3(5) . .
C6 C1 N1 C18 179(3) . .
C13 C1 N1 W32 178(3) . .
C6 C1 N1 W32 0(3) . .
C19 C4 N2 C14 -2(5) . .
C2 C4 N2 C14 180(3) . .
C19 C4 N2 W33 -175(3) . .
C2 C4 N2 W33 7(3) . .
C3 C14 N2 C4 3(5) . .
C3 C14 N2 W33 176(3) . .
C7 C10 N3 C8 0(4) . .
C7 C10 N3 W10 -177(2) . .
C21 C8 N3 C10 1(5) . .
C11 C8 N3 C10 -176(3) . .
C21 C8 N3 W10 178(3) . .
C11 C8 N3 W10 1(3) . .
C12 C5 N4 C22 2(5) . .
C24 C5 N4 C22 -178(3) . .
C12 C5 N4 W12 177(3) . .
C24 C5 N4 W12 -3(4) . .
C23 C22 N4 C5 -5(5) . .
C23 C22 N4 W12 -180(3) . .
O21 As1 O16 W9 -76.4(13) . .
O20 As1 O16 W9 -174.1(12) . .
O21 As1 O16 W2 49.6(19) . .
O20 As1 O16 W2 -48.0(19) . .
O21 As1 O16 W8 172.7(12) . .
O20 As1 O16 W8 75.1(12) . .
O345 K1 O19 W4 98(3) . .
O343 K1 O19 W4 151(3) . .
O16 As1 O20 W3 51.1(19) . .
O21 As1 O20 W3 -49(2) . .
O16 As1 O20 W7 -76.8(13) . .
O21 As1 O20 W7 -177.0(13) . .
O16 As1 O20 W6 177.0(12) . .
O21 As1 O20 W6 76.8(13) . .
O16 As1 O21 W4 76.4(14) . .
O20 As1 O21 W4 173.5(13) . .
O16 As1 O21 W1 -48(2) . .
O20 As1 O21 W1 49(2) . .
O16 As1 O21 W5 -174.3(13) . .
O20 As1 O21 W5 -77.2(14) . .
O55 K4 O23 W5 -145(3) . .
O335 K4 O23 W5 152(3) . .
O87 K4 O23 W5 34(3) . .
O97 K4 O23 W5 -60(6) . .
O118 K4 O23 W5 -43(3) . .
O145 K4 O23 W5 -126(3) . .
C2 K4 O23 W5 -133(3) . .
O157 K4 O23 W5 99(3) . .
K5 K4 O23 W5 33(4) 4_565 .
K2 K4 O23 W5 -53(4) . .
K3 K4 O23 W5 -4(3) . .
O45 Dy1 O26 W4 68(4) . .
O101 Dy1 O26 W4 -171(3) . .
O156 Dy1 O26 W4 -72(4) . .
O96 Dy1 O26 W4 -147(4) . .
O65 Dy1 O26 W4 132(4) . .
O50 Dy1 O26 W4 -20(5) . .
O336 K3 O30 W6 94(2) . .
O132 K3 O30 W6 -180(2) 4_565 .
O92 K3 O30 W6 -132(2) 4_565 .
O87 K3 O30 W6 -92(2) . .
O104 K3 O30 W6 13(2) . .
O118 K3 O30 W6 -15(3) . .
C11 K3 O30 W6 2(2) . .
O166 K3 O30 W6 54(3) . .
K2 K3 O30 W6 -20(3) . .
K4 K3 O30 W6 -54(2) . .
K5 K3 O30 W6 -108(2) 4_565 .
O136 K5 O34 W18 174(2) 4_464 .
O168 K5 O34 W18 87(2) . .
O97 K5 O34 W18 -144(2) 4_464 .
O92 K5 O34 W18 -90.6(19) . .
O138 K5 O34 W18 9.6(18) . .
O87 K5 O34 W18 -18(2) 4_464 .
C24 K5 O34 W18 -1(2) . .
O157 K5 O34 W18 54(2) 4_464 .
C6 K5 O34 W18 -107(2) 4_464 .
K4 K5 O34 W18 -21(3) 4_464 .
K2 K5 O34 W18 -110.3(18) 4_464 .
O100 As2 O38 W15 -75.7(13) . .
O60 As2 O38 W15 -173.2(11) . .
O100 As2 O38 W21 47.6(17) . .
O60 As2 O38 W21 -49.9(17) . .
O100 As2 O38 W14 173.0(12) . .
O60 As2 O38 W14 75.5(13) . .
O115 As4 O40 W38 -179.4(12) . .
O107 As4 O40 W38 -76.9(13) . .
O115 As4 O40 W41 -48.4(18) . .
O107 As4 O40 W41 54.1(17) . .
O115 As4 O40 W39 71.5(13) . .
O107 As4 O40 W39 174.0(12) . .
O26 Dy1 O45 W11 124(8) . .
O101 Dy1 O45 W11 -29(8) . .
O156 Dy1 O45 W11 -127(8) . .
O96 Dy1 O45 W11 32(9) . .
O65 Dy1 O45 W11 55(8) . .
O50 Dy1 O45 W11 -97(8) . .
O56 Dy3 O51 W31 -152(12) . .
O57 Dy3 O51 W31 146(12) . .
O43 Dy3 O51 W31 -3(12) 2_564 .
O121 Dy3 O51 W31 -100(12) . .
O141 Dy3 O51 W31 53(13) . .
O83 Dy3 O51 W31 78(12) . .
O39 Dy3 O51 W31 -73(12) . .
O146 Dy4 O52 W31 10(11) . .
O71 Dy4 O52 W31 159(11) 2_564 .
O160 Dy4 O52 W31 -89(11) . .
O161 Dy4 O52 W31 68(12) . .
O61 Dy4 O52 W31 90(11) 2_564 .
O68 Dy4 O52 W31 -138(11) . .
O69 Dy4 O52 W31 -61(11) . .
O97 C2 O55 W33 172(2) . .
C4 C2 O55 W33 -10(4) . .
K4 C2 O55 W33 -172(2) . .
O97 C2 O55 K4 -16(3) . .
C4 C2 O55 K4 161(2) . .
O23 K4 O55 C2 167.7(18) . .
O335 K4 O55 C2 -134(2) . .
O87 K4 O55 C2 -11(2) . .
O97 K4 O55 C2 8.2(17) . .
O118 K4 O55 C2 73.1(19) . .
O145 K4 O55 C2 150.5(19) . .
O157 K4 O55 C2 -61.4(19) . .
K5 K4 O55 C2 -11.5(17) 4_565 .
K2 K4 O55 C2 50.9(17) . .
K3 K4 O55 C2 37.6(19) . .
O23 K4 O55 W33 -24(2) . .
O335 K4 O55 W33 34.4(18) . .
O87 K4 O55 W33 157.0(14) . .
O97 K4 O55 W33 176(2) . .
O118 K4 O55 W33 -118.9(16) . .
O145 K4 O55 W33 -41.4(16) . .
C2 K4 O55 W33 168(3) . .
O157 K4 O55 W33 106.6(17) . .
K5 K4 O55 W33 156.6(15) 4_565 .
K2 K4 O55 W33 -141.1(16) . .
K3 K4 O55 W33 -154.4(12) . .
O57 Dy3 O56 W28 7(4) . .
O51 Dy3 O56 W28 -113(4) . .
O43 Dy3 O56 W28 -176(3) 2_564 .
O121 Dy3 O56 W28 99(4) . .
O141 Dy3 O56 W28 50(4) . .
O83 Dy3 O56 W28 -57(4) . .
O39 Dy3 O56 W28 174(4) . .
O56 Dy3 O57 W29 1(3) . .
O51 Dy3 O57 W29 67(4) . .
O43 Dy3 O57 W29 -177(3) 2_564 .
O121 Dy3 O57 W29 -77(3) . .
O141 Dy3 O57 W29 -148(4) . .
O83 Dy3 O57 W29 128(4) . .
O39 Dy3 O57 W29 -21(4) . .
O38 As2 O60 W18 176.7(11) . .
O100 As2 O60 W18 75.7(12) . .
O38 As2 O60 W19 50.0(17) . .
O100 As2 O60 W19 -51.0(17) . .
O38 As2 O60 W13 -75.3(12) . .
O100 As2 O60 W13 -176.4(11) . .
O99 Dy2 O64 W12 72(6) . .
O81 Dy2 O64 W12 -106(6) . .
O119 Dy2 O64 W12 -45(6) . .
O114 Dy2 O64 W12 14(7) . .
O155 Dy2 O64 W12 -120(6) . .
O106 Dy2 O64 W12 163(6) . .
O44 Dy2 O64 W12 110(6) . .
O45 Dy1 O65 W10 77(6) . .
O26 Dy1 O65 W10 -41(6) . .
O101 Dy1 O65 W10 166(6) . .
O156 Dy1 O65 W10 -100(6) . .
O96 Dy1 O65 W10 -117(6) . .
O50 Dy1 O65 W10 115(6) . .
O52 Dy4 O68 W35 -109(3) . .
O146 Dy4 O68 W35 -172(3) . .
O71 Dy4 O68 W35 9(3) 2_564 .
O160 Dy4 O68 W35 100(4) . .
O161 Dy4 O68 W35 51(4) . .
O61 Dy4 O68 W35 -55(4) 2_564 .
O69 Dy4 O68 W35 176(4) . .
O56 Dy3 O83 W32 16(6) . .
O57 Dy3 O83 W32 -44(6) . .
O51 Dy3 O83 W32 75(6) . .
O43 Dy3 O83 W32 164(6) 2_564 .
O121 Dy3 O83 W32 -107(6) . .
O141 Dy3 O83 W32 -119(6) . .
O39 Dy3 O83 W32 111(6) . .
O336 K3 O87 C24 -43(5) . 4_565
O30 K3 O87 C24 -61(3) . 4_565
O132 K3 O87 C24 8(3) 4_565 4_565
O92 K3 O87 C24 105(3) 4_565 4_565
O104 K3 O87 C24 -131(3) . 4_565
O118 K3 O87 C24 -172(3) . 4_565
C11 K3 O87 C24 -155(3) . 4_565
O166 K3 O87 C24 157(3) . 4_565
K2 K3 O87 C24 147(3) . 4_565
K4 K3 O87 C24 -165(3) . 4_565
K5 K3 O87 C24 97(3) 4_565 4_565
O336 K3 O87 K4 122(4) . .
O30 K3 O87 K4 104.1(9) . .
O132 K3 O87 K4 172.7(9) 4_565 .
O92 K3 O87 K4 -90.2(9) 4_565 .
O104 K3 O87 K4 33.5(9) . .
O118 K3 O87 K4 -6.9(8) . .
C11 K3 O87 K4 10.3(10) . .
O166 K3 O87 K4 -38.3(16) . .
K2 K3 O87 K4 -48.3(7) . .
K5 K3 O87 K4 -98.2(10) 4_565 .
O336 K3 O87 K5 -140(4) . 4_565
O30 K3 O87 K5 -157.8(8) . 4_565
O132 K3 O87 K5 -89.2(8) 4_565 4_565
O92 K3 O87 K5 8.0(7) 4_565 4_565
O104 K3 O87 K5 131.7(7) . 4_565
O118 K3 O87 K5 91.3(8) . 4_565
C11 K3 O87 K5 108.5(8) . 4_565
O166 K3 O87 K5 59.8(14) . 4_565
K2 K3 O87 K5 49.9(6) . 4_565
K4 K3 O87 K5 98.2(10) . 4_565
O23 K4 O87 C24 87(3) . 4_565
O55 K4 O87 C24 -94(3) . 4_565
O335 K4 O87 C24 11(4) . 4_565
O97 K4 O87 C24 -108(3) . 4_565
O118 K4 O87 C24 169(3) . 4_565
O145 K4 O87 C24 129(3) . 4_565
C2 K4 O87 C24 -99(3) . 4_565
O157 K4 O87 C24 -36(3) . 4_565
K5 K4 O87 C24 -93(3) 4_565 4_565
K2 K4 O87 C24 -150(3) . 4_565
K3 K4 O87 C24 162(4) . 4_565
O23 K4 O87 K3 -75.6(9) . .
O55 K4 O87 K3 103.5(10) . .
O335 K4 O87 K3 -151.2(12) . .
O97 K4 O87 K3 89.6(9) . .
O118 K4 O87 K3 6.9(8) . .
O145 K4 O87 K3 -33(2) . .
C2 K4 O87 K3 99.0(9) . .
O157 K4 O87 K3 161.6(11) . .
K5 K4 O87 K3 104.1(10) 4_565 .
K2 K4 O87 K3 47.8(7) . .
O23 K4 O87 K5 -179.7(8) . 4_565
O55 K4 O87 K5 -0.6(12) . 4_565
O335 K4 O87 K5 104.7(13) . 4_565
O97 K4 O87 K5 -14.5(7) . 4_565
O118 K4 O87 K5 -97.2(8) . 4_565
O145 K4 O87 K5 -137.5(17) . 4_565
C2 K4 O87 K5 -5.1(9) . 4_565
O157 K4 O87 K5 57.5(9) . 4_565
K2 K4 O87 K5 -56.3(6) . 4_565
K3 K4 O87 K5 -104.1(10) . 4_565
O113 As3 O88 W26 -73.8(12) . .
O123 As3 O88 W26 -176.2(11) . .
O113 As3 O88 W22 54.0(17) . .
O123 As3 O88 W22 -48.4(17) . .
O113 As3 O88 W25 177.6(11) . .
O123 As3 O88 W25 75.2(12) . .
O93 K2 O91 W37 140(3) . .
O167 K2 O91 W37 -154(3) . .
O126 K2 O91 W37 120(3) . .
O118 K2 O91 W37 -43(3) . .
O97 K2 O91 W37 38(3) . .
O92 K2 O91 W37 53(5) 4_565 .
C6 K2 O91 W37 132(3) . .
O166 K2 O91 W37 -107(3) . .
K3 K2 O91 W37 -46(3) . .
K4 K2 O91 W37 -3(3) . .
K5 K2 O91 W37 48(3) 4_565 .
O34 K5 O92 C6 -58(2) . 4_464
O136 K5 O92 C6 8(2) 4_464 4_464
O168 K5 O92 C6 -69(7) . 4_464
O97 K5 O92 C6 105(2) 4_464 4_464
O138 K5 O92 C6 -132(2) . 4_464
O87 K5 O92 C6 -170(2) 4_464 4_464
C24 K5 O92 C6 -153(2) . 4_464
O157 K5 O92 C6 158(2) 4_464 4_464
K4 K5 O92 C6 148(2) 4_464 4_464
K2 K5 O92 C6 96(2) 4_464 4_464
O34 K5 O92 K3 104.0(8) . 4_464
O136 K5 O92 K3 170.0(8) 4_464 4_464
O168 K5 O92 K3 93(6) . 4_464
O97 K5 O92 K3 -92.4(8) 4_464 4_464
O138 K5 O92 K3 30.2(9) . 4_464
O87 K5 O92 K3 -8.2(7) 4_464 4_464
C24 K5 O92 K3 9.4(9) . 4_464
O157 K5 O92 K3 -39.6(13) 4_464 4_464
C6 K5 O92 K3 162(3) 4_464 4_464
K4 K5 O92 K3 -50.2(6) 4_464 4_464
K2 K5 O92 K3 -101.6(10) 4_464 4_464
O34 K5 O92 K2 -154.4(8) . 4_464
O136 K5 O92 K2 -88.5(8) 4_464 4_464
O168 K5 O92 K2 -166(6) . 4_464
O97 K5 O92 K2 9.2(7) 4_464 4_464
O138 K5 O92 K2 131.8(7) . 4_464
O87 K5 O92 K2 93.4(8) 4_464 4_464
C24 K5 O92 K2 111.0(9) . 4_464
O157 K5 O92 K2 61.9(12) 4_464 4_464
C6 K5 O92 K2 -96(2) 4_464 4_464
K4 K5 O92 K2 51.4(6) 4_464 4_464
O92 C6 O93 W32 -173(3) 4_565 .
C1 C6 O93 W32 8(4) . .
K2 C6 O93 W32 169(2) . .
K5 C6 O93 W32 -122.5(15) 4_565 .
O92 C6 O93 K2 18(4) 4_565 .
C1 C6 O93 K2 -161(3) . .
K5 C6 O93 K2 68.3(16) 4_565 .
O167 K2 O93 C6 128(2) . .
O126 K2 O93 C6 -153(2) . .
O91 K2 O93 C6 -172(2) . .
O118 K2 O93 C6 12(2) . .
O97 K2 O93 C6 -73(2) . .
O92 K2 O93 C6 -9(2) 4_565 .
O166 K2 O93 C6 62(2) . .
K3 K2 O93 C6 12(2) . .
K4 K2 O93 C6 -37(2) . .
K5 K2 O93 C6 -51(2) 4_565 .
O167 K2 O93 W32 -35.9(19) . .
O126 K2 O93 W32 43.2(16) . .
O91 K2 O93 W32 24(2) . .
O118 K2 O93 W32 -151.8(14) . .
O97 K2 O93 W32 123.3(15) . .
O92 K2 O93 W32 -173(2) 4_565 .
C6 K2 O93 W32 -164(3) . .
O166 K2 O93 W32 -102.2(18) . .
K3 K2 O93 W32 -151.8(16) . .
K4 K2 O93 W32 158.7(13) . .
K5 K2 O93 W32 145.3(17) 4_565 .
O339 K6 O95 W36 153(3) . .
O338 K6 O95 W36 -158(3) . .
O55 C2 O97 K5 120(3) . 4_565
C4 C2 O97 K5 -57(4) . 4_565
K4 C2 O97 K5 104(3) . 4_565
O55 C2 O97 K4 16(3) . .
C4 C2 O97 K4 -162(3) . .
O55 C2 O97 K2 -84(3) . .
C4 C2 O97 K2 99(3) . .
K4 C2 O97 K2 -99.5(14) . .
O23 K4 O97 C2 -107(4) . .
O55 K4 O97 C2 -8.1(17) . .
O335 K4 O97 C2 36(2) . .
O87 K4 O97 C2 156.3(19) . .
O118 K4 O97 C2 -124.7(19) . .
O145 K4 O97 C2 -47(2) . .
O157 K4 O97 C2 91(2) . .
K5 K4 O97 C2 141(2) 4_565 .
K2 K4 O97 C2 -116(2) . .
K3 K4 O97 C2 -164.4(18) . .
O23 K4 O97 K5 111(4) . 4_565
O55 K4 O97 K5 -149.4(12) . 4_565
O335 K4 O97 K5 -104.7(13) . 4_565
O87 K4 O97 K5 15.1(8) . 4_565
O118 K4 O97 K5 94.1(9) . 4_565
O145 K4 O97 K5 171.5(8) . 4_565
C2 K4 O97 K5 -141(2) . 4_565
O157 K4 O97 K5 -50.2(9) . 4_565
K2 K4 O97 K5 102.6(9) . 4_565
K3 K4 O97 K5 54.3(6) . 4_565
O23 K4 O97 K2 9(4) . .
O55 K4 O97 K2 108.0(10) . .
O335 K4 O97 K2 152.6(13) . .
O87 K4 O97 K2 -87.5(8) . .
O118 K4 O97 K2 -8.5(8) . .
O145 K4 O97 K2 68.9(10) . .
C2 K4 O97 K2 116.1(19) . .
O157 K4 O97 K2 -152.8(10) . .
K5 K4 O97 K2 -102.6(9) 4_565 .
K3 K4 O97 K2 -48.3(5) . .
O93 K2 O97 C2 -132(2) . .
O167 K2 O97 C2 -32(4) . .
O126 K2 O97 C2 -59(2) . .
O91 K2 O97 C2 3(2) . .
O118 K2 O97 C2 105(2) . .
O92 K2 O97 C2 -174(2) 4_565 .
C6 K2 O97 C2 -154(2) . .
O166 K2 O97 C2 138(2) . .
K3 K2 O97 C2 146(2) . .
K4 K2 O97 C2 96(2) . .
K5 K2 O97 C2 -165(2) 4_565 .
O93 K2 O97 K5 33.0(8) . 4_565
O167 K2 O97 K5 132(2) . 4_565
O126 K2 O97 K5 105.6(9) . 4_565
O91 K2 O97 K5 167.6(8) . 4_565
O118 K2 O97 K5 -90.6(8) . 4_565
O92 K2 O97 K5 -9.1(7) 4_565 4_565
C6 K2 O97 K5 10.5(10) . 4_565
O166 K2 O97 K5 -57.2(15) . 4_565
K3 K2 O97 K5 -49.0(6) . 4_565
K4 K2 O97 K5 -99.1(9) . 4_565
O93 K2 O97 K4 132.1(7) . .
O167 K2 O97 K4 -128(2) . .
O126 K2 O97 K4 -155.3(9) . .
O91 K2 O97 K4 -93.3(8) . .
O118 K2 O97 K4 8.6(8) . .
O92 K2 O97 K4 90.0(8) 4_565 .
C6 K2 O97 K4 109.7(9) . .
O166 K2 O97 K4 41.9(15) . .
K3 K2 O97 K4 50.2(6) . .
K5 K2 O97 K4 99.1(8) 4_565 .
O81 Dy2 O99 W11 -97(10) . .
O119 Dy2 O99 W11 153(10) . .
O114 Dy2 O99 W11 -145(10) . .
O155 Dy2 O99 W11 62(10) . .
O106 Dy2 O99 W11 1(10) . .
O64 Dy2 O99 W11 84(10) . .
O44 Dy2 O99 W11 -68(10) . .
O38 As2 O100 W16 76.7(12) . .
O60 As2 O100 W16 174.7(11) . .
O38 As2 O100 W20 -46.6(17) . .
O60 As2 O100 W20 51.4(17) . .
O38 As2 O100 W17 -174.8(12) . .
O60 As2 O100 W17 -76.8(13) . .
O45 Dy1 O101 W12 6(2) . .
O26 Dy1 O101 W12 -121(2) . .
O156 Dy1 O101 W12 144(2) . .
O96 Dy1 O101 W12 -144(2) . .
O65 Dy1 O101 W12 -65(2) . .
O50 Dy1 O101 W12 79(2) . .
O118 C11 O104 W10 -167(2) . .
C8 C11 O104 W10 15(4) . .
K3 C11 O104 W10 173(2) . .
O118 C11 O104 K3 20(3) . .
C8 C11 O104 K3 -158(2) . .
O336 K3 O104 C11 128(2) . .
O30 K3 O104 C11 -152.5(19) . .
O132 K3 O104 C11 -170.0(17) 4_565 .
O92 K3 O104 C11 12(2) 4_565 .
O87 K3 O104 C11 -69.6(19) . .
O118 K3 O104 C11 -9.8(17) . .
O166 K3 O104 C11 62(2) . .
K2 K3 O104 C11 12.0(17) . .
K4 K3 O104 C11 -47.9(17) . .
K5 K3 O104 C11 -34(2) 4_565 .
O336 K3 O104 W10 -41(2) . .
O30 K3 O104 W10 38.5(19) . .
O132 K3 O104 W10 21(3) 4_565 .
O92 K3 O104 W10 -156.7(17) 4_565 .
O87 K3 O104 W10 121(2) . .
O118 K3 O104 W10 -179(3) . .
C11 K3 O104 W10 -169(3) . .
O166 K3 O104 W10 -107(2) . .
K2 K3 O104 W10 -157(2) . .
K4 K3 O104 W10 143(2) . .
K5 K3 O104 W10 157.1(16) 4_565 .
O99 Dy2 O106 W10 0(2) . .
O81 Dy2 O106 W10 139(2) . .
O119 Dy2 O106 W10 -126(2) . .
O114 Dy2 O106 W10 62(3) . .
O155 Dy2 O106 W10 -149(2) . .
O64 Dy2 O106 W10 -69(2) . .
O44 Dy2 O106 W10 73(2) . .
O40 As4 O107 W36 -175.9(12) . .
O115 As4 O107 W36 -77.0(13) . .
O40 As4 O107 W42 -51.3(16) . .
O115 As4 O107 W42 47.7(17) . .
O40 As4 O107 W37 74.4(14) . .
O115 As4 O107 W37 173.3(12) . .
O88 As3 O113 W28 -171.4(11) . .
O123 As3 O113 W28 -72.1(13) . .
O88 As3 O113 W27 72.5(13) . .
O123 As3 O113 W27 171.8(12) . .
O88 As3 O113 W23 -51.6(16) . .
O123 As3 O113 W23 47.7(16) . .
O99 Dy2 O114 W15 -109(4) . .
O81 Dy2 O114 W15 101(4) . .
O119 Dy2 O114 W15 10(4) . .
O155 Dy2 O114 W15 50(5) . .
O106 Dy2 O114 W15 -175(4) . .
O64 Dy2 O114 W15 -55(5) . .
O44 Dy2 O114 W15 175(5) . .
O40 As4 O115 W35 170.5(12) . 2_565
O107 As4 O115 W35 72.9(13) . 2_565
O40 As4 O115 W34 -76.8(14) . .
O107 As4 O115 W34 -174.4(13) . .
O40 As4 O115 W40 52.4(17) . .
O107 As4 O115 W40 -45.2(17) . .
O104 C11 O118 K2 -124(3) . .
C8 C11 O118 K2 54(5) . .
K3 C11 O118 K2 -104(3) . .
O104 C11 O118 K3 -20(3) . .
C8 C11 O118 K3 158(3) . .
O104 C11 O118 K4 86(4) . .
C8 C11 O118 K4 -96(3) . .
K3 C11 O118 K4 106(2) . .
O93 K2 O118 C11 103(3) . .
O167 K2 O118 C11 1(3) . .
O126 K2 O118 C11 -118(3) . .
O91 K2 O118 C11 -74(3) . .
O97 K2 O118 C11 -163(3) . .
O92 K2 O118 C11 118(3) 4_565 .
C6 K2 O118 C11 108(3) . .
O166 K2 O118 C11 43(3) . .
K3 K2 O118 C11 103(3) . .
K4 K2 O118 C11 -155(4) . .
K5 K2 O118 C11 158(3) 4_565 .
O93 K2 O118 K3 0.1(12) . .
O167 K2 O118 K3 -101.5(11) . .
O126 K2 O118 K3 140(2) . .
O91 K2 O118 K3 -177.1(8) . .
O97 K2 O118 K3 94.0(8) . .
O92 K2 O118 K3 15.5(7) 4_565 .
C6 K2 O118 K3 5.0(10) . .
O166 K2 O118 K3 -59.6(11) . .
K4 K2 O118 K3 102.6(10) . .
K5 K2 O118 K3 54.9(6) 4_565 .
O93 K2 O118 K4 -102.5(9) . .
O167 K2 O118 K4 155.9(10) . .
O126 K2 O118 K4 37(3) . .
O91 K2 O118 K4 80.3(9) . .
O97 K2 O118 K4 -8.6(8) . .
O92 K2 O118 K4 -87.1(8) 4_565 .
C6 K2 O118 K4 -97.6(10) . .
O166 K2 O118 K4 -162.2(14) . .
K3 K2 O118 K4 -102.6(10) . .
K5 K2 O118 K4 -47.7(6) 4_565 .
O336 K3 O118 C11 -34(2) . .
O30 K3 O118 C11 48(2) . .
O132 K3 O118 C11 129(3) 4_565 .
O92 K3 O118 C11 -151(2) 4_565 .
O87 K3 O118 C11 131(2) . .
O104 K3 O118 C11 10.5(18) . .
O166 K3 O118 C11 -75(2) . .
K2 K3 O118 C11 -135(2) . .
K4 K3 O118 C11 124(2) . .
K5 K3 O118 C11 171(2) 4_565 .
O336 K3 O118 K2 101.2(12) . .
O30 K3 O118 K2 -176.3(8) . .
O132 K3 O118 K2 -95(3) 4_565 .
O92 K3 O118 K2 -15.9(8) 4_565 .
O87 K3 O118 K2 -93.5(9) . .
O104 K3 O118 K2 146.0(13) . .
C11 K3 O118 K2 135(2) . .
O166 K3 O118 K2 60.7(14) . .
K4 K3 O118 K2 -100.4(10) . .
K5 K3 O118 K2 -53.6(6) 4_565 .
O336 K3 O118 K4 -158.4(11) . .
O30 K3 O118 K4 -75.9(10) . .
O132 K3 O118 K4 5(4) 4_565 .
O92 K3 O118 K4 84.5(8) 4_565 .
O87 K3 O118 K4 6.8(8) . .
O104 K3 O118 K4 -113.7(12) . .
C11 K3 O118 K4 -124(2) . .
O166 K3 O118 K4 161.1(16) . .
K2 K3 O118 K4 100.4(10) . .
K5 K3 O118 K4 46.7(6) 4_565 .
O23 K4 O118 C11 -8(3) . .
O55 K4 O118 C11 126(3) . .
O335 K4 O118 C11 26(4) . .
O87 K4 O118 C11 -109(3) . .
O97 K4 O118 C11 167(3) . .
O145 K4 O118 C11 54(3) . .
C2 K4 O118 C11 148(3) . .
O157 K4 O118 C11 -142(2) . .
K5 K4 O118 C11 -152(3) 4_565 .
K2 K4 O118 C11 159(3) . .
K3 K4 O118 C11 -102(3) . .
O23 K4 O118 K2 -167.0(10) . .
O55 K4 O118 K2 -32.6(9) . .
O335 K4 O118 K2 -133(2) . .
O87 K4 O118 K2 92.5(9) . .
O97 K4 O118 K2 8.7(8) . .
O145 K4 O118 K2 -104.5(9) . .
C2 K4 O118 K2 -10.4(9) . .
O157 K4 O118 K2 59.7(14) . .
K5 K4 O118 K2 49.7(7) 4_565 .
K3 K4 O118 K2 99.3(10) . .
O23 K4 O118 K3 93.8(10) . .
O55 K4 O118 K3 -131.9(8) . .
O335 K4 O118 K3 128(2) . .
O87 K4 O118 K3 -6.8(8) . .
O97 K4 O118 K3 -90.6(8) . .
O145 K4 O118 K3 156.3(10) . .
C2 K4 O118 K3 -109.7(9) . .
O157 K4 O118 K3 -39.6(15) . .
K5 K4 O118 K3 -49.6(7) 4_565 .
K2 K4 O118 K3 -99.3(10) . .
O99 Dy2 O119 W16 61(4) . .
O81 Dy2 O119 W16 -81(4) . .
O114 Dy2 O119 W16 -4(4) . .
O155 Dy2 O119 W16 -155(4) . .
O106 Dy2 O119 W16 -178(3) . .
O64 Dy2 O119 W16 123(4) . .
O44 Dy2 O119 W16 -28(5) . .
O113 As3 O123 W29 76.0(13) . .
O88 As3 O123 W29 174.8(11) . .
O113 As3 O123 W24 -49.8(18) . .
O88 As3 O123 W24 49.1(17) . .
O113 As3 O123 W30 -175.6(12) . .
O88 As3 O123 W30 -76.7(13) . .
O93 K2 O126 W25 3(2) . .
O167 K2 O126 W25 92(2) . .
O91 K2 O126 W25 168(3) . .
O118 K2 O126 W25 -143(2) . .
O97 K2 O126 W25 -97(2) . .
O92 K2 O126 W25 -24(3) 4_565 .
C6 K2 O126 W25 -7(2) . .
O166 K2 O126 W25 64(3) . .
K3 K2 O126 W25 -30(3) . .
K4 K2 O126 W25 -116(2) . .
K5 K2 O126 W25 -60(2) 4_565 .
O87 C24 O138 W12 -165(3) 4_464 .
C5 C24 O138 W12 12(4) . .
K5 C24 O138 W12 174(2) . .
O87 C24 O138 K5 22(4) 4_464 .
C5 C24 O138 K5 -162(3) . .
O34 K5 O138 C24 -153(2) . .
O136 K5 O138 C24 -174.3(19) 4_464 .
O168 K5 O138 C24 123(2) . .
O97 K5 O138 C24 16(2) 4_464 .
O92 K5 O138 C24 -67(2) . .
O87 K5 O138 C24 -10.2(19) 4_464 .
O157 K5 O138 C24 63(2) 4_464 .
C6 K5 O138 C24 -82(2) 4_464 .
K4 K5 O138 C24 13.5(19) 4_464 .
K2 K5 O138 C24 -32(2) 4_464 .
O34 K5 O138 W12 36.6(18) . .
O136 K5 O138 W12 15(2) 4_464 .
O168 K5 O138 W12 -47(2) . .
O97 K5 O138 W12 -154.1(16) 4_464 .
O92 K5 O138 W12 122.8(18) . .
O87 K5 O138 W12 179(2) 4_464 .
C24 K5 O138 W12 -170(3) . .
O157 K5 O138 W12 -107.6(19) 4_464 .
C6 K5 O138 W12 107.4(18) 4_464 .
K4 K5 O138 W12 -156.9(18) 4_464 .
K2 K5 O138 W12 157.7(15) 4_464 .
O23 K4 O145 W38 -169(3) . .
O55 K4 O145 W38 -3(2) . .
O335 K4 O145 W38 -91(3) . .
O87 K4 O145 W38 142(2) . .
O97 K4 O145 W38 25(3) . .
O118 K4 O145 W38 102(2) . .
C2 K4 O145 W38 8(2) . .
O157 K4 O145 W38 -60(3) . .
K5 K4 O145 W38 37(3) 4_565 .
K2 K4 O145 W38 63(2) . .
K3 K4 O145 W38 119(2) . .
O52 Dy4 O146 W32 0(2) . .
O71 Dy4 O146 W32 -122(2) 2_564 .
O160 Dy4 O146 W32 141(2) . .
O161 Dy4 O146 W32 -151(3) . .
O61 Dy4 O146 W32 -69(2) 2_564 .
O68 Dy4 O146 W32 60(3) . .
O69 Dy4 O146 W32 73(2) . .
O23 K4 O157 K5 -133.1(10) . 4_565
O55 K4 O157 K5 87.2(7) . 4_565
O335 K4 O157 K5 172.8(13) . 4_565
O87 K4 O157 K5 -49.2(7) . 4_565
O97 K4 O157 K5 41.4(7) . 4_565
O118 K4 O157 K5 -13.1(14) . 4_565
O145 K4 O157 K5 141.3(12) . 4_565
C2 K4 O157 K5 66.0(8) . 4_565
K2 K4 O157 K5 22.9(8) . 4_565
K3 K4 O157 K5 -37.6(7) . 4_565
O336 K3 O166 K2 173.7(15) . .
O30 K3 O166 K2 -142.5(10) . .
O132 K3 O166 K2 123.8(12) 4_565 .
O92 K3 O166 K2 39.8(8) 4_565 .
O87 K3 O166 K2 -12.8(16) . .
O104 K3 O166 K2 -100.2(10) . .
O118 K3 O166 K2 -48.2(9) . .
C11 K3 O166 K2 -74.4(11) . .
K4 K3 O166 K2 -36.2(8) . .
K5 K3 O166 K2 22.1(9) 4_565 .
O93 K2 O166 K3 -85.1(8) . .
O167 K2 O166 K3 -172.9(13) . .
O126 K2 O166 K3 -142.2(12) . .
O91 K2 O166 K3 136.6(9) . .
O118 K2 O166 K3 49.1(8) . .
O97 K2 O166 K3 10.9(16) . .
O92 K2 O166 K3 -38.8(7) 4_565 .
C6 K2 O166 K3 -63.6(10) . .
K4 K2 O166 K3 37.3(8) . .
K5 K2 O166 K3 -22.8(9) 4_565 .
W4 O8 W1 O7 -174.0(16) . .
W4 O8 W1 O4 83.9(16) . .
W4 O8 W1 O9 -73.0(17) . .
W4 O8 W1 O5 10(4) . .
W4 O8 W1 O21 0.3(14) . .
W2 O4 W1 O7 127(4) . .
W2 O4 W1 O8 -131(4) . .
W2 O4 W1 O9 -32(5) . .
W2 O4 W1 O5 29(4) . .
W2 O4 W1 O21 -57(4) . .
W5 O9 W1 O7 170.2(16) . .
W5 O9 W1 O8 68.8(16) . .
W5 O9 W1 O4 -30(3) . .
W5 O9 W1 O5 -90.5(15) . .
W5 O9 W1 O21 -4.8(13) . .
W3 O5 W1 O7 -125(3) . .
W3 O5 W1 O8 52(5) . .
W3 O5 W1 O4 -24(3) . .
W3 O5 W1 O9 136(3) . .
W3 O5 W1 O21 61(3) . .
As1 O21 W1 O7 -177(9) . .
W4 O21 W1 O7 52(10) . .
W5 O21 W1 O7 -41(10) . .
As1 O21 W1 O8 131(2) . .
W4 O21 W1 O8 -0.3(11) . .
W5 O21 W1 O8 -93.0(12) . .
As1 O21 W1 O4 38(2) . .
W4 O21 W1 O4 -93.8(10) . .
W5 O21 W1 O4 173.5(11) . .
As1 O21 W1 O9 -132(2) . .
W4 O21 W1 O9 96.1(11) . .
W5 O21 W1 O9 3.4(9) . .
As1 O21 W1 O5 -45.6(19) . .
W4 O21 W1 O5 -177.0(10) . .
W5 O21 W1 O5 90.3(10) . .
W8 O10 W2 O1 -174.3(16) . .
W8 O10 W2 O4 18(4) . .
W8 O10 W2 O6 -70.3(17) . .
W8 O10 W2 O3 86.6(16) . .
W8 O10 W2 O16 1.0(14) . .
W1 O4 W2 O1 -127(4) . .
W1 O4 W2 O10 41(5) . .
W1 O4 W2 O6 129(4) . .
W1 O4 W2 O3 -29(4) . .
W1 O4 W2 O16 57(4) . .
W9 O6 W2 O1 176.9(15) . .
W9 O6 W2 O10 72.8(16) . .
W9 O6 W2 O4 -83.7(16) . .
W9 O6 W2 O3 -12(4) . .
W9 O6 W2 O16 -1.7(13) . .
W3 O3 W2 O1 123(2) . .
W3 O3 W2 O10 -133(2) . .
W3 O3 W2 O4 25(2) . .
W3 O3 W2 O6 -48(4) . .
W3 O3 W2 O16 -58(2) . .
As1 O16 W2 O1 -149(13) . .
W9 O16 W2 O1 -15(14) . .
W8 O16 W2 O1 77(14) . .
As1 O16 W2 O10 133(2) . .
W9 O16 W2 O10 -93.4(11) . .
W8 O16 W2 O10 -0.7(9) . .
As1 O16 W2 O4 -40.3(19) . .
W9 O16 W2 O4 93.3(10) . .
W8 O16 W2 O4 -174.0(9) . .
As1 O16 W2 O6 -132(2) . .
W9 O16 W2 O6 1.3(10) . .
W8 O16 W2 O6 94.1(10) . .
As1 O16 W2 O3 43.9(18) . .
W9 O16 W2 O3 177.5(9) . .
W8 O16 W2 O3 -89.8(8) . .
W1 O5 W3 O2 130(3) . .
W1 O5 W3 O3 27(3) . .
W1 O5 W3 O11 -67(4) . .
W1 O5 W3 O28 -132(3) . .
W1 O5 W3 O20 -59(3) . .
W2 O3 W3 O2 -132(2) . .
W2 O3 W3 O5 -27(2) . .
W2 O3 W3 O11 130(2) . .
W2 O3 W3 O28 66(4) . .
W2 O3 W3 O20 58(2) . .
W7 O11 W3 O2 176.3(16) . .
W7 O11 W3 O5 13(4) . .
W7 O11 W3 O3 -80.9(15) . .
W7 O11 W3 O28 79.5(15) . .
W7 O11 W3 O20 5.2(13) . .
W6 O28 W3 O2 -175.2(15) . .
W6 O28 W3 O5 81.1(14) . .
W6 O28 W3 O3 -13(3) . .
W6 O28 W3 O11 -78.6(14) . .
W6 O28 W3 O20 -4.2(12) . .
As1 O20 W3 O2 179(100) . .
W7 O20 W3 O2 -46(5) . .
W6 O20 W3 O2 46(5) . .
As1 O20 W3 O5 44.7(19) . .
W7 O20 W3 O5 179.5(10) . .
W6 O20 W3 O5 -88.3(10) . .
As1 O20 W3 O3 -47.1(18) . .
W7 O20 W3 O3 87.6(9) . .
W6 O20 W3 O3 179.8(9) . .
As1 O20 W3 O11 -138(2) . .
W7 O20 W3 O11 -3.6(9) . .
W6 O20 W3 O11 88.6(10) . .
As1 O20 W3 O28 136(2) . .
W7 O20 W3 O28 -89.3(10) . .
W6 O20 W3 O28 2.9(8) . .
K1 O19 W4 O26 145(2) . .
K1 O19 W4 O18 -119(2) . .
K1 O19 W4 O22 48(2) . .
K1 O19 W4 O8 -35(3) . .
K1 O19 W4 O21 -4(6) . .
Dy1 O26 W4 O19 103(4) . .
Dy1 O26 W4 O18 1(4) . .
Dy1 O26 W4 O22 -160(4) . .
Dy1 O26 W4 O8 -78(5) . .
Dy1 O26 W4 O21 -85(4) . .
Dy1 O26 W4 K1 115(4) . .
W9 O18 W4 O19 -126(2) . .
W9 O18 W4 O26 -20(2) . .
W9 O18 W4 O22 94(3) . .
W9 O18 W4 O8 140(2) . .
W9 O18 W4 O21 67.7(19) . .
W9 O18 W4 K1 -142.8(17) . .
W5 O22 W4 O19 -175.5(13) . .
W5 O22 W4 O26 78.3(13) . .
W5 O22 W4 O18 -35(3) . .
W5 O22 W4 O8 -80.9(14) . .
W5 O22 W4 O21 -7.7(11) . .
W5 O22 W4 K1 -162.1(11) . .
W1 O8 W4 O19 171.6(16) . .
W1 O8 W4 O26 -8(4) . .
W1 O8 W4 O18 -88.0(17) . .
W1 O8 W4 O22 77.2(17) . .
W1 O8 W4 O21 -0.3(14) . .
W1 O8 W4 K1 161.2(17) . .
As1 O21 W4 O19 -175(3) . .
W1 O21 W4 O19 -32(4) . .
W5 O21 W4 O19 60(4) . .
As1 O21 W4 O26 34.7(15) . .
W1 O21 W4 O26 177.6(11) . .
W5 O21 W4 O26 -90.5(10) . .
As1 O21 W4 O18 -58.5(13) . .
W1 O21 W4 O18 84.3(9) . .
W5 O21 W4 O18 176.3(9) . .
As1 O21 W4 O22 130.8(15) . .
W1 O21 W4 O22 -86.3(9) . .
W5 O21 W4 O22 5.6(8) . .
As1 O21 W4 O8 -142.6(16) . .
W1 O21 W4 O8 0.2(10) . .
W5 O21 W4 O8 92.2(11) . .
As1 O21 W4 K1 -177.4(3) . .
W1 O21 W4 K1 -34.5(16) . .
W5 O21 W4 K1 57.4(14) . .
O345 K1 W4 O19 -94(3) . .
O343 K1 W4 O19 -27(3) . .
O19 K1 W4 O26 -40(3) . .
O345 K1 W4 O26 -134(2) . .
O343 K1 W4 O26 -66.9(16) . .
O19 K1 W4 O18 66(3) . .
O345 K1 W4 O18 -28.2(19) . .
O343 K1 W4 O18 38.5(15) . .
O19 K1 W4 O22 -132(3) . .
O345 K1 W4 O22 134.4(19) . .
O343 K1 W4 O22 -158.9(15) . .
O19 K1 W4 O8 145(3) . .
O345 K1 W4 O8 51(2) . .
O343 K1 W4 O8 117.6(16) . .
O19 K1 W4 O21 178(3) . .
O345 K1 W4 O21 84(2) . .
O343 K1 W4 O21 150.9(18) . .
K4 O23 W5 O24 64(3) . .
K4 O23 W5 O22 157(3) . .
K4 O23 W5 O9 -115(3) . .
K4 O23 W5 O25 -29(3) . .
K4 O23 W5 O21 -134(4) . .
W10 O24 W5 O23 -110(2) . .
W10 O24 W5 O22 147(2) . .
W10 O24 W5 O9 65(5) . .
W10 O24 W5 O25 -7(2) . .
W10 O24 W5 O21 74(2) . .
W4 O22 W5 O23 174.2(12) . .
W4 O22 W5 O24 -84.7(12) . .
W4 O22 W5 O9 80.7(13) . .
W4 O22 W5 O25 7(3) . .
W4 O22 W5 O21 7.4(10) . .
W1 O9 W5 O23 -170.8(17) . .
W1 O9 W5 O24 13(5) . .
W1 O9 W5 O22 -69.0(16) . .
W1 O9 W5 O25 86.6(15) . .
W1 O9 W5 O21 4.8(13) . .
W6 O25 W5 O23 129(3) . .
W6 O25 W5 O24 28(3) . .
W6 O25 W5 O22 -63(4) . .
W6 O25 W5 O9 -138(3) . .
W6 O25 W5 O21 -64(3) . .
As1 O21 W5 O23 160(5) . .
W4 O21 W5 O23 -79(5) . .
W1 O21 W5 O23 16(5) . .
As1 O21 W5 O24 -37.0(15) . .
W4 O21 W5 O24 84.3(10) . .
W1 O21 W5 O24 178.8(10) . .
As1 O21 W5 O22 -127.2(16) . .
W4 O21 W5 O22 -5.8(8) . .
W1 O21 W5 O22 88.7(10) . .
As1 O21 W5 O9 140.8(17) . .
W4 O21 W5 O9 -97.9(11) . .
W1 O21 W5 O9 -3.4(9) . .
As1 O21 W5 O25 52.6(14) . .
W4 O21 W5 O25 173.9(10) . .
W1 O21 W5 O25 -91.6(10) . .
K3 O30 W6 O28 142(2) . .
K3 O30 W6 O25 48(2) . .
K3 O30 W6 O29 -126(2) . .
K3 O30 W6 O31 -38(2) . .
K3 O30 W6 O20 -160(8) . .
W3 O28 W6 O30 178.1(14) . .
W3 O28 W6 O25 -80.3(14) . .
W3 O28 W6 O29 76.5(14) . .
W3 O28 W6 O31 -2(3) . .
W3 O28 W6 O20 4.1(11) . .
W5 O25 W6 O30 -116(3) . .
W5 O25 W6 O28 142(3) . .
W5 O25 W6 O29 49(4) . .
W5 O25 W6 O31 -16(3) . .
W5 O25 W6 O20 67(3) . .
W7 O29 W6 O30 -170.5(15) . .
W7 O29 W6 O28 -69.1(15) . .
W7 O29 W6 O25 24(3) . .
W7 O29 W6 O31 88.9(14) . .
W7 O29 W6 O20 5.6(12) . .
W10 O31 W6 O30 60(3) . .
W10 O31 W6 O28 -120(3) . .
W10 O31 W6 O25 -40(3) . .
W10 O31 W6 O29 161(3) . .
W10 O31 W6 O20 -125(3) . .
As1 O20 W6 O30 151(9) . .
W3 O20 W6 O30 -63(9) . .
W7 O20 W6 O30 31(9) . .
As1 O20 W6 O28 -149.3(15) . .
W3 O20 W6 O28 -3.2(9) . .
W7 O20 W6 O28 90.4(10) . .
As1 O20 W6 O25 -56.4(13) . .
W3 O20 W6 O25 89.7(9) . .
W7 O20 W6 O25 -176.6(10) . .
As1 O20 W6 O29 116.3(14) . .
W3 O20 W6 O29 -97.6(10) . .
W7 O20 W6 O29 -4.0(9) . .
As1 O20 W6 O31 28.5(12) . .
W3 O20 W6 O31 174.6(9) . .
W7 O20 W6 O31 -91.8(9) . .
W3 O11 W7 O12 -176.2(14) . .
W3 O11 W7 O13 83.2(15) . .
W3 O11 W7 O29 -77.4(16) . .
W3 O11 W7 O33 1(3) . .
W3 O11 W7 O20 -5.1(13) . .
W8 O13 W7 O12 118(2) . .
W8 O13 W7 O11 -140(2) . .
W8 O13 W7 O29 -57(4) . .
W8 O13 W7 O33 14(2) . .
W8 O13 W7 O20 -66(2) . .
W6 O29 W7 O12 170.0(15) . .
W6 O29 W7 O11 68.0(15) . .
W6 O29 W7 O13 -15(4) . .
W6 O29 W7 O33 -85.5(16) . .
W6 O29 W7 O20 -5.7(13) . .
W11 O33 W7 O12 -48(4) . .
W11 O33 W7 O11 135(3) . .
W11 O33 W7 O13 52(4) . .
W11 O33 W7 O29 -146(4) . .
W11 O33 W7 O20 141(4) . .
As1 O20 W7 O12 -143(6) . .
W3 O20 W7 O12 70(7) . .
W6 O20 W7 O12 -23(7) . .
As1 O20 W7 O11 150.9(15) . .
W3 O20 W7 O11 3.8(10) . .
W6 O20 W7 O11 -89.0(11) . .
As1 O20 W7 O13 60.7(13) . .
W3 O20 W7 O13 -86.3(9) . .
W6 O20 W7 O13 -179.2(9) . .
As1 O20 W7 O29 -116.2(15) . .
W3 O20 W7 O29 96.7(10) . .
W6 O20 W7 O29 3.9(9) . .
As1 O20 W7 O33 -26.2(13) . .
W3 O20 W7 O33 -173.2(10) . .
W6 O20 W7 O33 93.9(10) . .
W11 O32 W8 O14 136(3) . .
W11 O32 W8 O13 34(3) . .
W11 O32 W8 O15 -121(3) . .
W11 O32 W8 O10 -33(7) . .
W11 O32 W8 O16 -49(4) . .
W7 O13 W8 O14 -134(2) . .
W7 O13 W8 O32 -33(2) . .
W7 O13 W8 O15 71(3) . .
W7 O13 W8 O10 131(2) . .
W7 O13 W8 O16 61(2) . .
W9 O15 W8 O14 -173.3(13) . .
W9 O15 W8 O32 83.8(14) . .
W9 O15 W8 O13 -18(3) . .
W9 O15 W8 O10 -78.1(14) . .
W9 O15 W8 O16 -7.6(11) . .
W2 O10 W8 O14 172.0(17) . .
W2 O10 W8 O32 -18(5) . .
W2 O10 W8 O13 -85.7(16) . .
W2 O10 W8 O15 71.7(17) . .
W2 O10 W8 O16 -1.0(14) . .
As1 O16 W8 O14 -168(3) . .
W9 O16 W8 O14 68(4) . .
W2 O16 W8 O14 -26(4) . .
As1 O16 W8 O32 32.7(15) . .
W9 O16 W8 O32 -90.6(11) . .
W2 O16 W8 O32 175.3(11) . .
As1 O16 W8 O13 -55.3(12) . .
W9 O16 W8 O13 -178.6(9) . .
W2 O16 W8 O13 87.3(8) . .
As1 O16 W8 O15 129.2(14) . .
W9 O16 W8 O15 5.9(8) . .
W2 O16 W8 O15 -88.1(9) . .
As1 O16 W8 O10 -142.0(15) . .
W9 O16 W8 O10 94.7(10) . .
W2 O16 W8 O10 0.6(8) . .
W4 O18 W9 O27 21(2) . .
W4 O18 W9 O17 125.5(19) . .
W4 O18 W9 O15 -93(3) . .
W4 O18 W9 O6 -141(2) . .
W4 O18 W9 O16 -67.1(19) . .
W8 O15 W9 O27 -79.2(14) . .
W8 O15 W9 O17 176.9(13) . .
W8 O15 W9 O18 35(3) . .
W8 O15 W9 O6 83.1(14) . .
W8 O15 W9 O16 8.3(11) . .
W2 O6 W9 O27 3(4) . .
W2 O6 W9 O17 -171.3(16) . .
W2 O6 W9 O18 89.2(16) . .
W2 O6 W9 O15 -75.5(15) . .
W2 O6 W9 O16 1.8(14) . .
As1 O16 W9 O27 -36.9(13) . .
W2 O16 W9 O27 179.1(9) . .
W8 O16 W9 O27 89.2(8) . .
As1 O16 W9 O17 173(4) . .
W2 O16 W9 O17 29(4) . .
W8 O16 W9 O17 -61(4) . .
As1 O16 W9 O18 57.5(13) . .
W2 O16 W9 O18 -86.5(9) . .
W8 O16 W9 O18 -176.4(8) . .
As1 O16 W9 O15 -131.7(14) . .
W2 O16 W9 O15 84.3(9) . .
W8 O16 W9 O15 -5.6(8) . .
As1 O16 W9 O6 142.8(15) . .
W2 O16 W9 O6 -1.2(9) . .
W8 O16 W9 O6 -91.1(10) . .
Dy2 O106 W10 O65 51(2) . .
Dy2 O106 W10 O31 -59(2) . .
Dy2 O106 W10 O24 175(3) . .
Dy2 O106 W10 O104 -145(2) . .
Dy2 O106 W10 N3 142(2) . .
Dy1 O65 W10 O106 -144(6) . .
Dy1 O65 W10 O31 -38(6) . .
Dy1 O65 W10 O24 47(6) . .
Dy1 O65 W10 O104 89(6) . .
Dy1 O65 W10 N3 127(6) . .
W6 O31 W10 O106 -123(2) . .
W6 O31 W10 O65 132(2) . .
W6 O31 W10 O24 46(2) . .
W6 O31 W10 O104 -32(2) . .
W6 O31 W10 N3 -6(4) . .
W5 O24 W10 O106 115(4) . .
W5 O24 W10 O65 -119(2) . .
W5 O24 W10 O31 -12(2) . .
W5 O24 W10 O104 75(2) . .
W5 O24 W10 N3 150(2) . .
C11 O104 W10 O106 -100(2) . .
K3 O104 W10 O106 67(2) . .
C11 O104 W10 O65 29(4) . .
K3 O104 W10 O65 -164(2) . .
C11 O104 W10 O31 159(2) . .
K3 O104 W10 O31 -34(2) . .
C11 O104 W10 O24 72(2) . .
K3 O104 W10 O24 -121(2) . .
C11 O104 W10 N3 -11(2) . .
K3 O104 W10 N3 156(2) . .
C10 N3 W10 O106 -86(3) . .
C8 N3 W10 O106 97(2) . .
C10 N3 W10 O65 15(3) . .
C8 N3 W10 O65 -162(2) . .
C10 N3 W10 O31 156(3) . .
C8 N3 W10 O31 -22(4) . .
C10 N3 W10 O24 102(3) . .
C8 N3 W10 O24 -76(2) . .
C10 N3 W10 O104 -178(3) . .
C8 N3 W10 O104 5(2) . .
Dy2 O99 W11 O45 -46(10) . .
Dy2 O99 W11 O33 56(10) . .
Dy2 O99 W11 O133 -142(10) . .
Dy2 O99 W11 O32 98(13) . .
Dy2 O99 W11 O72 141(10) . .
Dy1 O45 W11 O99 -16(8) . .
Dy1 O45 W11 O33 -115(8) . .
Dy1 O45 W11 O133 86(8) . .
Dy1 O45 W11 O32 168(8) . .
Dy1 O45 W11 O72 116(8) . .
W7 O33 W11 O99 124(4) . .
W7 O33 W11 O45 -135(4) . .
W7 O33 W11 O133 -11(6) . .
W7 O33 W11 O32 -53(3) . .
W7 O33 W11 O72 38(4) . .
W13 O133 W11 O99 -128(2) . .
W13 O133 W11 O45 131(3) . .
W13 O133 W11 O33 6(4) . .
W13 O133 W11 O32 47(3) . .
W13 O133 W11 O72 -45(2) . .
W8 O32 W11 O99 -54(12) . .
W8 O32 W11 O45 90(4) . .
W8 O32 W11 O33 -12(3) . .
W8 O32 W11 O133 -175(4) . .
W8 O32 W11 O72 -97(4) . .
W14 O72 W11 O99 85(3) . .
W14 O72 W11 O45 -47(7) . .
W14 O72 W11 O33 -177(3) . .
W14 O72 W11 O133 -16(3) . .
W14 O72 W11 O32 -99(3) . .
Dy1 O101 W12 O64 48(2) . .
Dy1 O101 W12 O74 -64(2) . .
Dy1 O101 W12 O98 -179(67) . .
Dy1 O101 W12 O138 -150(2) . .
Dy1 O101 W12 N4 139(2) . .
Dy2 O64 W12 O101 -138(6) . .
Dy2 O64 W12 O74 -34(7) . .
Dy2 O64 W12 O98 51(6) . .
Dy2 O64 W12 O138 99(6) . .
Dy2 O64 W12 N4 132(6) . .
W18 O74 W12 O101 -128(3) . .
W18 O74 W12 O64 127(2) . .
W18 O74 W12 O98 41(3) . .
W18 O74 W12 O138 -38(2) . .
W18 O74 W12 N4 -17(4) . .
W17 O98 W12 O101 109(5) . .
W17 O98 W12 O64 -117(3) . .
W17 O98 W12 O74 -8(3) . .
W17 O98 W12 O138 79(3) . .
W17 O98 W12 N4 151(4) . .
C24 O138 W12 O101 -100(3) . .
K5 O138 W12 O101 69.2(19) . .
C24 O138 W12 O64 24(4) . .
K5 O138 W12 O64 -167(2) . .
C24 O138 W12 O74 161(3) . .
K5 O138 W12 O74 -30.2(18) . .
C24 O138 W12 O98 74(3) . .
K5 O138 W12 O98 -117.3(19) . .
C24 O138 W12 N4 -10(2) . .
K5 O138 W12 N4 159(2) . .
C5 N4 W12 O101 97(2) . .
C22 N4 W12 O101 -88(3) . .
C5 N4 W12 O64 -162(3) . .
C22 N4 W12 O64 13(3) . .
C5 N4 W12 O74 -15(4) . .
C22 N4 W12 O74 160(3) . .
C5 N4 W12 O98 -74(3) . .
C22 N4 W12 O98 101(3) . .
C5 N4 W12 O138 6(2) . .
C22 N4 W12 O138 -179(3) . .
W19 O75 W13 O165 -176.4(12) . .
W19 O75 W13 O37 85.6(13) . .
W19 O75 W13 O48 -77.3(13) . .
W19 O75 W13 O133 0(3) . .
W19 O75 W13 O60 -5.7(11) . .
W14 O37 W13 O165 121.2(19) . .
W14 O37 W13 O75 -137.2(19) . .
W14 O37 W13 O48 -57(4) . .
W14 O37 W13 O133 17.4(19) . .
W14 O37 W13 O60 -64.0(18) . .
W18 O48 W13 O165 169.6(14) . .
W18 O48 W13 O75 67.9(14) . .
W18 O48 W13 O37 -12(4) . .
W18 O48 W13 O133 -87.2(14) . .
W18 O48 W13 O60 -4.9(11) . .
W11 O133 W13 O165 -55(3) . .
W11 O133 W13 O75 128(2) . .
W11 O133 W13 O37 43(3) . .
W11 O133 W13 O48 -154(3) . .
W11 O133 W13 O60 134(3) . .
As2 O60 W13 O165 -149(5) . .
W18 O60 W13 O165 -28(6) . .
W19 O60 W13 O165 67(6) . .
As2 O60 W13 O75 148.4(14) . .
W18 O60 W13 O75 -90.7(9) . .
W19 O60 W13 O75 4.3(8) . .
As2 O60 W13 O37 60.5(12) . .
W18 O60 W13 O37 -178.6(8) . .
W19 O60 W13 O37 -83.6(9) . .
As2 O60 W13 O48 -117.4(14) . .
W18 O60 W13 O48 3.5(8) . .
W19 O60 W13 O48 98.5(9) . .
As2 O60 W13 O133 -29.0(12) . .
W18 O60 W13 O133 91.8(9) . .
W19 O60 W13 O133 -173.2(9) . .
W11 O72 W14 O137 140(3) . .
W11 O72 W14 O143 -117(3) . .
W11 O72 W14 O37 38(3) . .
W11 O72 W14 O120 -17(6) . .
W11 O72 W14 O38 -46(3) . .
W15 O143 W14 O72 84.5(16) . .
W15 O143 W14 O137 -173.5(15) . .
W15 O143 W14 O37 -16(3) . .
W15 O143 W14 O120 -78.2(15) . .
W15 O143 W14 O38 -7.0(12) . .
W13 O37 W14 O72 -35.8(19) . .
W13 O37 W14 O137 -135.5(19) . .
W13 O37 W14 O143 67(3) . .
W13 O37 W14 O120 129.8(19) . .
W13 O37 W14 O38 58.6(18) . .
W21 O120 W14 O72 -35(4) . .
W21 O120 W14 O137 167.0(16) . .
W21 O120 W14 O143 66.1(17) . .
W21 O120 W14 O37 -91.0(16) . .
W21 O120 W14 O38 -5.1(14) . .
As2 O38 W14 O72 31.0(14) . .
W15 O38 W14 O72 -91.9(10) . .
W21 O38 W14 O72 174.6(9) . .
As2 O38 W14 O137 -172(3) . .
W15 O38 W14 O137 66(4) . .
W21 O38 W14 O137 -28(4) . .
As2 O38 W14 O143 128.1(15) . .
W15 O38 W14 O143 5.2(9) . .
W21 O38 W14 O143 -88.3(10) . .
As2 O38 W14 O37 -55.7(13) . .
W15 O38 W14 O37 -178.5(9) . .
W21 O38 W14 O37 87.9(8) . .
As2 O38 W14 O120 -140.3(16) . .
W15 O38 W14 O120 96.8(10) . .
W21 O38 W14 O120 3.3(9) . .
Dy2 O114 W15 O86 -117(4) . .
Dy2 O114 W15 O153 -16(4) . .
Dy2 O114 W15 O143 145(4) . .
Dy2 O114 W15 O70 63(6) . .
Dy2 O114 W15 O38 70(4) . .
W16 O153 W15 O114 22(3) . .
W16 O153 W15 O86 124(3) . .
W16 O153 W15 O143 -90(4) . .
W16 O153 W15 O70 -142(3) . .
W16 O153 W15 O38 -68(3) . .
W14 O143 W15 O114 -80.9(16) . .
W14 O143 W15 O86 176.8(16) . .
W14 O143 W15 O153 30(4) . .
W14 O143 W15 O70 82.9(15) . .
W14 O143 W15 O38 7.4(13) . .
W21 O70 W15 O114 7(4) . .
W21 O70 W15 O86 -172.7(14) . .
W21 O70 W15 O153 86.9(15) . .
W21 O70 W15 O143 -76.9(13) . .
W21 O70 W15 O38 -0.2(12) . .
As2 O38 W15 O114 -35.4(13) . .
W21 O38 W15 O114 -177.8(10) . .
W14 O38 W15 O114 91.6(9) . .
As2 O38 W15 O86 177(4) . .
W21 O38 W15 O86 34(5) . .
W14 O38 W15 O86 -56(5) . .
As2 O38 W15 O153 55.6(14) . .
W21 O38 W15 O153 -86.9(10) . .
W14 O38 W15 O153 -177.5(10) . .
As2 O38 W15 O143 -132.1(15) . .
W21 O38 W15 O143 85.5(10) . .
W14 O38 W15 O143 -5.1(9) . .
As2 O38 W15 O70 142.6(14) . .
W21 O38 W15 O70 0.1(8) . .
W14 O38 W15 O70 -90.5(9) . .
Dy2 O119 W16 O164 110(4) . .
Dy2 O119 W16 O153 9(4) . .
Dy2 O119 W16 O129 -150(4) . .
Dy2 O119 W16 O139 -66(6) . .
Dy2 O119 W16 O100 -76(4) . .
W15 O153 W16 O164 -124(3) . .
W15 O153 W16 O119 -21(3) . .
W15 O153 W16 O129 87(4) . .
W15 O153 W16 O139 141(3) . .
W15 O153 W16 O100 69(3) . .
W17 O129 W16 O164 -175.4(15) . .
W17 O129 W16 O119 81.3(15) . .
W17 O129 W16 O153 -26(4) . .
W17 O129 W16 O139 -79.7(14) . .
W17 O129 W16 O100 -6.7(12) . .
W20 O139 W16 O164 173.4(15) . .
W20 O139 W16 O119 -10(4) . .
W20 O139 W16 O153 -86.2(15) . .
W20 O139 W16 O129 76.1(14) . .
W20 O139 W16 O100 0.5(12) . .
As2 O100 W16 O164 -174(5) . .
W20 O100 W16 O164 -32(6) . .
W17 O100 W16 O164 61(5) . .
As2 O100 W16 O119 34.1(13) . .
W20 O100 W16 O119 176.4(10) . .
W17 O100 W16 O119 -91.0(10) . .
As2 O100 W16 O153 -57.5(13) . .
W20 O100 W16 O153 84.8(11) . .
W17 O100 W16 O153 177.4(10) . .
As2 O100 W16 O129 129.7(14) . .
W20 O100 W16 O129 -88.1(10) . .
W17 O100 W16 O129 4.6(8) . .
As2 O100 W16 O139 -142.6(14) . .
W20 O100 W16 O139 -0.3(8) . .
W17 O100 W16 O139 92.3(9) . .
K3 O132 W17 O98 44(4) 4_464 .
K3 O132 W17 O129 139(3) 4_464 .
K3 O132 W17 O110 -46(3) 4_464 .
K3 O132 W17 O85 -131(3) 4_464 .
K3 O132 W17 O100 -146(3) 4_464 .
W12 O98 W17 O132 -112(3) . .
W12 O98 W17 O129 144(3) . .
W12 O98 W17 O110 -11(3) . .
W12 O98 W17 O85 54(6) . .
W12 O98 W17 O100 70(3) . .
W16 O129 W17 O132 171.7(14) . .
W16 O129 W17 O98 -85.0(15) . .
W16 O129 W17 O110 5(3) . .
W16 O129 W17 O85 76.4(14) . .
W16 O129 W17 O100 6.4(11) . .
W18 O110 W17 O132 133(3) . .
W18 O110 W17 O98 30(3) . .
W18 O110 W17 O129 -60(4) . .
W18 O110 W17 O85 -133(3) . .
W18 O110 W17 O100 -62(3) . .
W20 O85 W17 O132 -169.7(17) . .
W20 O85 W17 O98 24(5) . .
W20 O85 W17 O129 -66.6(17) . .
W20 O85 W17 O110 89.1(17) . .
W20 O85 W17 O100 6.3(14) . .
As2 O100 W17 O132 157(4) . .
W16 O100 W17 O132 -83(4) . .
W20 O100 W17 O132 12(4) . .
As2 O100 W17 O98 -33.9(14) . .
W16 O100 W17 O98 86.6(10) . .
W20 O100 W17 O98 -178.9(10) . .
As2 O100 W17 O129 -125.4(15) . .
W16 O100 W17 O129 -4.8(9) . .
W20 O100 W17 O129 89.7(10) . .
As2 O100 W17 O110 53.9(13) . .
W16 O100 W17 O110 174.4(9) . .
W20 O100 W17 O110 -91.0(9) . .
As2 O100 W17 O85 140.6(16) . .
W16 O100 W17 O85 -98.9(11) . .
W20 O100 W17 O85 -4.3(10) . .
K5 O34 W18 O42 146.3(18) . .
K5 O34 W18 O110 51(2) . .
K5 O34 W18 O48 -122.5(19) . .
K5 O34 W18 O74 -37(2) . .
K5 O34 W18 O60 -159(5) . .
W19 O42 W18 O34 177.9(12) . .
W19 O42 W18 O110 -80.2(13) . .
W19 O42 W18 O48 78.4(13) . .
W19 O42 W18 O74 5(3) . .
W19 O42 W18 O60 5.8(11) . .
W17 O110 W18 O34 -120(3) . .
W17 O110 W18 O42 139(3) . .
W17 O110 W18 O48 44(4) . .
W17 O110 W18 O74 -18(3) . .
W17 O110 W18 O60 65(3) . .
W13 O48 W18 O34 -169.4(14) . .
W13 O48 W18 O42 -69.0(14) . .
W13 O48 W18 O110 27(3) . .
W13 O48 W18 O74 89.5(14) . .
W13 O48 W18 O60 4.9(11) . .
W12 O74 W18 O34 66(3) . .
W12 O74 W18 O42 -121(3) . .
W12 O74 W18 O110 -34(3) . .
W12 O74 W18 O48 165(3) . .
W12 O74 W18 O60 -122(3) . .
As2 O60 W18 O34 154(5) . .
W19 O60 W18 O34 -61(6) . .
W13 O60 W18 O34 34(6) . .
As2 O60 W18 O42 -149.4(14) . .
W19 O60 W18 O42 -4.6(8) . .
W13 O60 W18 O42 90.8(9) . .
As2 O60 W18 O110 -55.8(12) . .
W19 O60 W18 O110 89.0(9) . .
W13 O60 W18 O110 -175.7(9) . .
As2 O60 W18 O48 116.3(13) . .
W19 O60 W18 O48 -98.9(10) . .
W13 O60 W18 O48 -3.6(8) . .
As2 O60 W18 O74 30.5(12) . .
W19 O60 W18 O74 175.3(10) . .
W13 O60 W18 O74 -89.4(9) . .
W20 O109 W19 O163 132(3) . .
W20 O109 W19 O36 28(3) . .
W20 O109 W19 O75 -70(4) . .
W20 O109 W19 O42 -131(3) . .
W20 O109 W19 O60 -60(3) . .
W21 O36 W19 O163 -132(2) . .
W21 O36 W19 O109 -29(3) . .
W21 O36 W19 O75 129(2) . .
W21 O36 W19 O42 68(4) . .
W21 O36 W19 O60 57(2) . .
W13 O75 W19 O163 174.8(14) . .
W13 O75 W19 O109 16(4) . .
W13 O75 W19 O36 -82.9(13) . .
W13 O75 W19 O42 79.0(13) . .
W13 O75 W19 O60 5.7(11) . .
W18 O42 W19 O163 -177.8(14) . .
W18 O42 W19 O109 80.9(14) . .
W18 O42 W19 O36 -17(4) . .
W18 O42 W19 O75 -80.1(13) . .
W18 O42 W19 O60 -5.9(11) . .
As2 O60 W19 O163 173(4) . .
W18 O60 W19 O163 40(5) . .
W13 O60 W19 O163 -55(5) . .
As2 O60 W19 O109 47.7(17) . .
W18 O60 W19 O109 -85.9(10) . .
W13 O60 W19 O109 179.5(10) . .
As2 O60 W19 O36 -46.1(17) . .
W18 O60 W19 O36 -179.7(10) . .
W13 O60 W19 O36 85.7(10) . .
As2 O60 W19 O75 -136.0(18) . .
W18 O60 W19 O75 90.3(9) . .
W13 O60 W19 O75 -4.2(8) . .
As2 O60 W19 O42 137.8(18) . .
W18 O60 W19 O42 4.2(8) . .
W13 O60 W19 O42 -90.3(9) . .
W16 O139 W20 O144 -174.5(13) . .
W16 O139 W20 O85 -73.5(15) . .
W16 O139 W20 O46 82.6(13) . .
W16 O139 W20 O109 7(4) . .
W16 O139 W20 O100 -0.4(11) . .
W17 O85 W20 O144 171.1(17) . .
W17 O85 W20 O139 67.6(17) . .
W17 O85 W20 O46 -32(4) . .
W17 O85 W20 O109 -92.7(17) . .
W17 O85 W20 O100 -6.4(14) . .
W21 O46 W20 O144 119(4) . .
W21 O46 W20 O139 -137(4) . .
W21 O46 W20 O85 -38(5) . .
W21 O46 W20 O109 23(4) . .
W21 O46 W20 O100 -63(4) . .
W19 O109 W20 O144 -125(3) . .
W19 O109 W20 O139 53(5) . .
W19 O109 W20 O85 135(3) . .
W19 O109 W20 O46 -24(3) . .
W19 O109 W20 O100 61(3) . .
As2 O100 W20 O144 -157(9) . .
W16 O100 W20 O144 72(10) . .
W17 O100 W20 O144 -20(10) . .
As2 O100 W20 O139 130.8(18) . .
W16 O100 W20 O139 0.4(9) . .
W17 O100 W20 O139 -91.9(10) . .
As2 O100 W20 O85 -132.8(19) . .
W16 O100 W20 O85 96.7(11) . .
W17 O100 W20 O85 4.5(10) . .
As2 O100 W20 O46 36.8(16) . .
W16 O100 W20 O46 -93.6(9) . .
W17 O100 W20 O46 174.1(9) . .
As2 O100 W20 O109 -46.6(16) . .
W16 O100 W20 O109 -177.0(9) . .
W17 O100 W20 O109 90.7(9) . .
W14 O120 W21 O124 -168.7(15) . .
W14 O120 W21 O70 -68.4(17) . .
W14 O120 W21 O46 27(3) . .
W14 O120 W21 O36 91.3(16) . .
W14 O120 W21 O38 5.1(13) . .
W15 O70 W21 O124 178.3(15) . .
W15 O70 W21 O120 74.0(14) . .
W15 O70 W21 O46 -80.7(13) . .
W15 O70 W21 O36 -10(4) . .
W15 O70 W21 O38 0.2(11) . .
W20 O46 W21 O124 -123(4) . .
W20 O46 W21 O120 41(5) . .
W20 O46 W21 O70 137(4) . .
W20 O46 W21 O36 -24(4) . .
W20 O46 W21 O38 63(4) . .
W19 O36 W21 O124 125(3) . .
W19 O36 W21 O120 -132(3) . .
W19 O36 W21 O70 -47(4) . .
W19 O36 W21 O46 25(2) . .
W19 O36 W21 O38 -57(2) . .
As2 O38 W21 O124 -149(10) . .
W15 O38 W21 O124 -18(11) . .
W14 O38 W21 O124 76(11) . .
As2 O38 W21 O120 132.2(18) . .
W15 O38 W21 O120 -96.8(11) . .
W14 O38 W21 O120 -3.6(9) . .
As2 O38 W21 O70 -131.2(18) . .
W15 O38 W21 O70 -0.1(9) . .
W14 O38 W21 O70 93.1(10) . .
As2 O38 W21 O46 -38.6(16) . .
W15 O38 W21 O46 92.4(9) . .
W14 O38 W21 O46 -174.3(9) . .
As2 O38 W21 O36 45.3(16) . .
W15 O38 W21 O36 176.4(9) . .
W14 O38 W21 O36 -90.4(8) . .
W24 O142 W22 O131 133(3) . .
W24 O142 W22 O407 31(3) . .
W24 O142 W22 O73 -60(5) . .
W24 O142 W22 O105 -129(3) . .
W24 O142 W22 O88 -56(3) . .
W23 O407 W22 O131 -135(2) . .
W23 O407 W22 O142 -30(2) . .
W23 O407 W22 O73 127(2) . .
W23 O407 W22 O105 59(4) . .
W23 O407 W22 O88 55(2) . .
W26 O73 W22 O131 176.2(16) . .
W26 O73 W22 O142 9(4) . .
W26 O73 W22 O407 -81.0(15) . .
W26 O73 W22 O105 80.0(15) . .
W26 O73 W22 O88 5.0(12) . .
W25 O105 W22 O131 -174.5(13) . .
W25 O105 W22 O142 80.8(14) . .
W25 O105 W22 O407 -8(3) . .
W25 O105 W22 O73 -78.0(13) . .
W25 O105 W22 O88 -4.6(11) . .
As3 O88 W22 O131 -178(4) . .
W26 O88 W22 O131 -43(5) . .
W25 O88 W22 O131 50(5) . .
As3 O88 W22 O142 42.7(18) . .
W26 O88 W22 O142 177.9(11) . .
W25 O88 W22 O142 -88.8(11) . .
As3 O88 W22 O407 -46.5(17) . .
W26 O88 W22 O407 88.7(9) . .
W25 O88 W22 O407 -178.1(9) . .
As3 O88 W22 O73 -138.8(18) . .
W26 O88 W22 O73 -3.6(8) . .
W25 O88 W22 O73 89.7(9) . .
As3 O88 W22 O105 134.8(18) . .
W26 O88 W22 O105 -90.0(9) . .
W25 O88 W22 O105 3.2(7) . .
W27 O94 W23 O59 -170.7(15) . .
W27 O94 W23 O159 28(3) . .
W27 O94 W23 O103 -67.6(15) . .
W27 O94 W23 O407 90.9(15) . .
W27 O94 W23 O113 4.5(12) . .
W24 O159 W23 O59 -132(5) . .
W24 O159 W23 O94 29(7) . .
W24 O159 W23 O103 125(5) . .
W24 O159 W23 O407 -35(5) . .
W24 O159 W23 O113 52(5) . .
W28 O103 W23 O59 178.1(14) . .
W28 O103 W23 O94 73.0(14) . .
W28 O103 W23 O159 -82.1(14) . .
W28 O103 W23 O407 -10(3) . .
W28 O103 W23 O113 1.1(11) . .
W22 O407 W23 O59 127(2) . .
W22 O407 W23 O94 -129(2) . .
W22 O407 W23 O159 28(2) . .
W22 O407 W23 O103 -45(4) . .
W22 O407 W23 O113 -56(2) . .
As3 O113 W23 O59 -165(11) . .
W28 O113 W23 O59 -35(12) . .
W27 O113 W23 O59 59(12) . .
As3 O113 W23 O94 133.2(17) . .
W28 O113 W23 O94 -97.2(10) . .
W27 O113 W23 O94 -3.1(8) . .
As3 O113 W23 O159 -37.1(16) . .
W28 O113 W23 O159 92.5(10) . .
W27 O113 W23 O159 -173.4(10) . .
As3 O113 W23 O103 -130.5(17) . .
W28 O113 W23 O103 -0.9(9) . .
W27 O113 W23 O103 93.2(10) . .
As3 O113 W23 O407 45.3(15) . .
W28 O113 W23 O407 174.9(9) . .
W27 O113 W23 O407 -90.9(8) . .
W29 O112 W24 O148 -175.5(13) . .
W29 O112 W24 O79 -73.5(14) . .
W29 O112 W24 O159 84.2(14) . .
W29 O112 W24 O142 12(4) . .
W29 O112 W24 O123 0.3(11) . .
W30 O79 W24 O148 167.0(17) . .
W30 O79 W24 O112 65.9(17) . .
W30 O79 W24 O159 -39(4) . .
W30 O79 W24 O142 -94.0(17) . .
W30 O79 W24 O123 -7.9(14) . .
W23 O159 W24 O148 132(5) . .
W23 O159 W24 O112 -127(5) . .
W23 O159 W24 O79 -21(7) . .
W23 O159 W24 O142 34(5) . .
W23 O159 W24 O123 -52(5) . .
W22 O142 W24 O148 -127(3) . .
W22 O142 W24 O112 46(5) . .
W22 O142 W24 O79 132(3) . .
W22 O142 W24 O159 -29(3) . .
W22 O142 W24 O123 57(3) . .
As3 O123 W24 O148 176(9) . .
W29 O123 W24 O148 43(10) . .
W30 O123 W24 O148 -49(10) . .
As3 O123 W24 O112 132.9(18) . .
W29 O123 W24 O112 -0.3(9) . .
W30 O123 W24 O112 -91.7(10) . .
As3 O123 W24 O79 -129.9(19) . .
W29 O123 W24 O79 96.9(11) . .
W30 O123 W24 O79 5.5(10) . .
As3 O123 W24 O159 38.2(17) . .
W29 O123 W24 O159 -94.9(10) . .
W30 O123 W24 O159 173.7(10) . .
As3 O123 W24 O142 -43.1(17) . .
W29 O123 W24 O142 -176.2(10) . .
W30 O123 W24 O142 92.4(9) . .
K2 O126 W25 O63 54(2) . .
K2 O126 W25 O105 151(2) . .
K2 O126 W25 O76 -118(2) . .
K2 O126 W25 O54 -31(2) . .
K2 O126 W25 O88 -135(6) . .
W30 O63 W25 O126 -116(4) . .
W30 O63 W25 O105 141(4) . .
W30 O63 W25 O76 44(6) . .
W30 O63 W25 O54 -16(4) . .
W30 O63 W25 O88 66(4) . .
W22 O105 W25 O126 176.1(14) . .
W22 O105 W25 O63 -79.8(13) . .
W22 O105 W25 O76 77.9(12) . .
W22 O105 W25 O54 2(3) . .
W22 O105 W25 O88 4.5(10) . .
W26 O76 W25 O126 -172.7(16) . .
W26 O76 W25 O63 27(4) . .
W26 O76 W25 O105 -70.9(16) . .
W26 O76 W25 O54 86.9(16) . .
W26 O76 W25 O88 4.7(13) . .
W32 O54 W25 O126 64(3) . .
W32 O54 W25 O63 -38(2) . .
W32 O54 W25 O105 -121(3) . .
W32 O54 W25 O76 161(3) . .
W32 O54 W25 O88 -124(3) . .
As3 O88 W25 O126 137(7) . .
W26 O88 W25 O126 14(7) . .
W22 O88 W25 O126 -79(7) . .
As3 O88 W25 O63 -52.8(13) . .
W26 O88 W25 O63 -175.2(10) . .
W22 O88 W25 O63 91.2(10) . .
As3 O88 W25 O105 -147.5(13) . .
W26 O88 W25 O105 90.0(9) . .
W22 O88 W25 O105 -3.5(8) . .
As3 O88 W25 O76 118.9(14) . .
W26 O88 W25 O76 -3.5(10) . .
W22 O88 W25 O76 -97.0(11) . .
As3 O88 W25 O54 31.3(12) . .
W26 O88 W25 O54 -91.1(9) . .
W22 O88 W25 O54 175.3(9) . .
W22 O73 W26 O152 -177.1(15) . .
W22 O73 W26 O78 82.3(14) . .
W22 O73 W26 O62 1(3) . .
W22 O73 W26 O76 -79.7(14) . .
W22 O73 W26 O88 -5.0(12) . .
W27 O78 W26 O152 118(2) . .
W27 O78 W26 O73 -142(2) . .
W27 O78 W26 O62 15(2) . .
W27 O78 W26 O76 -58(5) . .
W27 O78 W26 O88 -66(2) . .
W31 O62 W26 O152 -53(4) . .
W31 O62 W26 O73 129(3) . .
W31 O62 W26 O78 47(3) . .
W31 O62 W26 O76 -150(3) . .
W31 O62 W26 O88 135(3) . .
W25 O76 W26 O152 170.1(16) . .
W25 O76 W26 O73 70.4(16) . .
W25 O76 W26 O78 -13(5) . .
W25 O76 W26 O62 -86.0(16) . .
W25 O76 W26 O88 -4.7(13) . .
As3 O88 W26 O152 -152(6) . .
W22 O88 W26 O152 62(7) . .
W25 O88 W26 O152 -31(7) . .
As3 O88 W26 O73 149.9(14) . .
W22 O88 W26 O73 3.8(9) . .
W25 O88 W26 O73 -88.6(10) . .
As3 O88 W26 O78 59.3(13) . .
W22 O88 W26 O78 -86.8(9) . .
W25 O88 W26 O78 -179.2(9) . .
As3 O88 W26 O62 -27.5(12) . .
W22 O88 W26 O62 -173.6(9) . .
W25 O88 W26 O62 94.0(9) . .
As3 O88 W26 O76 -118.0(14) . .
W22 O88 W26 O76 95.9(11) . .
W25 O88 W26 O76 3.5(10) . .
W31 O135 W27 O150 133(4) . .
W31 O135 W27 O158 -122(4) . .
W31 O135 W27 O78 30(4) . .
W31 O135 W27 O94 -26(7) . .
W31 O135 W27 O113 -52(4) . .
W28 O158 W27 O150 -172.7(14) . .
W28 O158 W27 O135 81.4(16) . .
W28 O158 W27 O78 -18(3) . .
W28 O158 W27 O94 -79.9(15) . .
W28 O158 W27 O113 -7.0(12) . .
W26 O78 W27 O150 -134(2) . .
W26 O78 W27 O135 -31(2) . .
W26 O78 W27 O158 72(3) . .
W26 O78 W27 O94 134(2) . .
W26 O78 W27 O113 61(2) . .
W23 O94 W27 O150 168.1(15) . .
W23 O94 W27 O135 -32(4) . .
W23 O94 W27 O158 66.7(15) . .
W23 O94 W27 O78 -88.7(15) . .
W23 O94 W27 O113 -4.6(13) . .
As3 O113 W27 O150 -166(3) . .
W28 O113 W27 O150 67(4) . .
W23 O113 W27 O150 -25(4) . .
As3 O113 W27 O135 33.3(15) . .
W28 O113 W27 O135 -93.7(11) . .
W23 O113 W27 O135 174.4(10) . .
As3 O113 W27 O158 132.2(16) . .
W28 O113 W27 O158 5.2(9) . .
W23 O113 W27 O158 -86.7(9) . .
As3 O113 W27 O78 -52.9(14) . .
W28 O113 W27 O78 -179.9(10) . .
W23 O113 W27 O78 88.1(9) . .
As3 O113 W27 O94 -138.2(15) . .
W28 O113 W27 O94 94.8(9) . .
W23 O113 W27 O94 2.9(8) . .
Dy3 O56 W28 O116 -114(4) . .
Dy3 O56 W28 O90 -13(4) . .
Dy3 O56 W28 O158 145(4) . .
Dy3 O56 W28 O103 67(6) . .
Dy3 O56 W28 O113 73(4) . .
W29 O90 W28 O116 126(2) . .
W29 O90 W28 O56 20(2) . .
W29 O90 W28 O158 -89(3) . .
W29 O90 W28 O103 -143(2) . .
W29 O90 W28 O113 -67(2) . .
W27 O158 W28 O116 175.7(15) . .
W27 O158 W28 O56 -77.8(15) . .
W27 O158 W28 O90 30(3) . .
W27 O158 W28 O103 85.7(15) . .
W27 O158 W28 O113 7.4(12) . .
W23 O103 W28 O116 -174.1(15) . .
W23 O103 W28 O56 5(4) . .
W23 O103 W28 O90 86.0(14) . .
W23 O103 W28 O158 -75.5(14) . .
W23 O103 W28 O113 -1.2(12) . .
As3 O113 W28 O116 170(4) . .
W27 O113 W28 O116 -59(4) . .
W23 O113 W28 O116 31(4) . .
As3 O113 W28 O56 -38.5(13) . .
W27 O113 W28 O56 92.7(9) . .
W23 O113 W28 O56 -177.3(9) . .
As3 O113 W28 O90 52.4(13) . .
W27 O113 W28 O90 -176.3(9) . .
W23 O113 W28 O90 -86.4(9) . .
As3 O113 W28 O158 -136.2(14) . .
W27 O113 W28 O158 -5.0(8) . .
W23 O113 W28 O158 85.0(9) . .
As3 O113 W28 O103 139.6(14) . .
W27 O113 W28 O103 -89.1(9) . .
W23 O113 W28 O103 0.8(8) . .
Dy3 O57 W29 O111 107(3) . .
Dy3 O57 W29 O90 4(3) . .
Dy3 O57 W29 O149 -155(3) . .
Dy3 O57 W29 O112 -72(5) . .
Dy3 O57 W29 O123 -80(3) . .
W28 O90 W29 O111 -124(2) . .
W28 O90 W29 O57 -18(2) . .
W28 O90 W29 O149 90(3) . .
W28 O90 W29 O112 141(2) . .
W28 O90 W29 O123 69(2) . .
W30 O149 W29 O111 -175.6(16) . .
W30 O149 W29 O57 78.4(16) . .
W30 O149 W29 O90 -30(4) . .
W30 O149 W29 O112 -81.0(15) . .
W30 O149 W29 O123 -7.6(13) . .
W24 O112 W29 O111 172.7(13) . .
W24 O112 W29 O57 -8(3) . .
W24 O112 W29 O90 -85.8(14) . .
W24 O112 W29 O149 76.6(14) . .
W24 O112 W29 O123 -0.3(11) . .
As3 O123 W29 O111 -173(4) . .
W24 O123 W29 O111 -29(4) . .
W30 O123 W29 O111 62(4) . .
As3 O123 W29 O57 33.6(13) . .
W24 O123 W29 O57 177.5(9) . .
W30 O123 W29 O57 -91.3(9) . .
As3 O123 W29 O90 -58.1(13) . .
W24 O123 W29 O90 85.8(9) . .
W30 O123 W29 O90 177.0(9) . .
As3 O123 W29 O149 130.1(14) . .
W24 O123 W29 O149 -86.0(10) . .
W30 O123 W29 O149 5.2(9) . .
As3 O123 W29 O112 -143.6(14) . .
W24 O123 W29 O112 0.2(8) . .
W30 O123 W29 O112 91.4(9) . .
K5 O136 W30 O77 42(3) 4_565 .
K5 O136 W30 O149 139(3) 4_565 .
K5 O136 W30 O63 -46(3) 4_565 .
K5 O136 W30 O79 -132(3) 4_565 .
K5 O136 W30 O123 -148(3) 4_565 .
W32 O77 W30 O136 -114(3) . .
W32 O77 W30 O149 142(3) . .
W32 O77 W30 O63 -10(3) . .
W32 O77 W30 O79 47(5) . .
W32 O77 W30 O123 69(3) . .
W29 O149 W30 O136 173.0(15) . .
W29 O149 W30 O77 -83.1(17) . .
W29 O149 W30 O63 3(3) . .
W29 O149 W30 O79 77.3(16) . .
W29 O149 W30 O123 7.3(13) . .
W25 O63 W30 O136 131(4) . .
W25 O63 W30 O77 29(4) . .
W25 O63 W30 O149 -59(5) . .
W25 O63 W30 O79 -134(4) . .
W25 O63 W30 O123 -64(4) . .
W24 O79 W30 O136 -168.0(17) . .
W24 O79 W30 O77 31(4) . .
W24 O79 W30 O149 -64.6(17) . .
W24 O79 W30 O63 88.6(17) . .
W24 O79 W30 O123 7.8(14) . .
As3 O123 W30 O136 156(4) . .
W29 O123 W30 O136 -82(4) . .
W24 O123 W30 O136 12(5) . .
As3 O123 W30 O77 -33.7(14) . .
W29 O123 W30 O77 88.0(10) . .
W24 O123 W30 O77 -177.7(10) . .
As3 O123 W30 O149 -127.1(15) . .
W29 O123 W30 O149 -5.4(9) . .
W24 O123 W30 O149 88.9(10) . .
As3 O123 W30 O63 50.7(13) . .
W29 O123 W30 O63 172.4(10) . .
W24 O123 W30 O63 -93.3(10) . .
As3 O123 W30 O79 138.8(16) . .
W29 O123 W30 O79 -99.5(10) . .
W24 O123 W30 O79 -5.2(9) . .
Dy3 O51 W31 O52 -39(12) . .
Dy3 O51 W31 O62 -138(12) . .
Dy3 O51 W31 O154 63(12) . .
Dy3 O51 W31 O135 146(12) . .
Dy3 O51 W31 O49 79(15) . 2_564
Dy4 O52 W31 O51 -53(11) . .
Dy4 O52 W31 O62 50(11) . .
Dy4 O52 W31 O154 -150(11) . .
Dy4 O52 W31 O135 64(17) . .
Dy4 O52 W31 O49 133(11) . 2_564
W26 O62 W31 O51 -130(3) . .
W26 O62 W31 O52 130(3) . .
W26 O62 W31 O154 -2(5) . .
W26 O62 W31 O135 -48(3) . .
W26 O62 W31 O49 46(3) . 2_564
W39 O154 W31 O51 134(3) 2_564 .
W39 O154 W31 O52 -126(3) 2_564 .
W39 O154 W31 O62 6(5) 2_564 .
W39 O154 W31 O135 50(3) 2_564 .
W39 O154 W31 O49 -44(3) 2_564 2_564
W27 O135 W31 O51 92(4) . .
W27 O135 W31 O52 -26(12) . .
W27 O135 W31 O62 -11(4) . .
W27 O135 W31 O154 -172(4) . .
W27 O135 W31 O49 -94(4) . 2_564
Dy3 O83 W32 O146 -138(6) . .
Dy3 O83 W32 O54 -35(6) . .
Dy3 O83 W32 O77 50(6) . .
Dy3 O83 W32 N1 130(6) . .
Dy3 O83 W32 O93 102(6) . .
Dy4 O146 W32 O83 51(3) . .
Dy4 O146 W32 O54 -60(2) . .
Dy4 O146 W32 O77 -169(4) . .
Dy4 O146 W32 N1 140(2) . .
Dy4 O146 W32 O93 -147(2) . .
W25 O54 W32 O83 130(2) . .
W25 O54 W32 O146 -125(2) . .
W25 O54 W32 O77 43(2) . .
W25 O54 W32 N1 -6(4) . .
W25 O54 W32 O93 -36(2) . .
W30 O77 W32 O83 -115(3) . .
W30 O77 W32 O146 104(6) . .
W30 O77 W32 O54 -7(3) . .
W30 O77 W32 N1 156(3) . .
W30 O77 W32 O93 81(3) . .
C18 N1 W32 O83 14(3) . .
C1 N1 W32 O83 -167(2) . .
C18 N1 W32 O146 -87(3) . .
C1 N1 W32 O146 92(2) . .
C18 N1 W32 O54 152(3) . .
C1 N1 W32 O54 -28(4) . .
C18 N1 W32 O77 103(3) . .
C1 N1 W32 O77 -78(2) . .
C18 N1 W32 O93 -176(3) . .
C1 N1 W32 O93 3(2) . .
C6 O93 W32 O83 23(4) . .
K2 O93 W32 O83 -175(2) . .
C6 O93 W32 O146 -99(3) . .
K2 O93 W32 O146 63.1(17) . .
C6 O93 W32 O54 162(3) . .
K2 O93 W32 O54 -35.9(16) . .
C6 O93 W32 O77 77(3) . .
K2 O93 W32 O77 -121.6(17) . .
C6 O93 W32 N1 -6(2) . .
K2 O93 W32 N1 155.6(18) . .
Dy3 O43 W33 O61 -49(2) 2_565 .
Dy3 O43 W33 O125 63(2) 2_565 .
Dy3 O43 W33 O82 170(3) 2_565 .
Dy3 O43 W33 N2 -138(2) 2_565 .
Dy3 O43 W33 O55 151(2) 2_565 .
Dy4 O61 W33 O43 139(5) 2_565 .
Dy4 O61 W33 O125 36(6) 2_565 .
Dy4 O61 W33 O82 -49(6) 2_565 .
Dy4 O61 W33 N2 -130(6) 2_565 .
Dy4 O61 W33 O55 -102(6) 2_565 .
W38 O125 W33 O43 127(2) . .
W38 O125 W33 O61 -127(2) . .
W38 O125 W33 O82 -40(3) . .
W38 O125 W33 N2 14(5) . .
W38 O125 W33 O55 38(2) . .
W37 O82 W33 O43 -102(5) . .
W37 O82 W33 O61 116(3) . .
W37 O82 W33 O125 7(3) . .
W37 O82 W33 N2 -155(3) . .
W37 O82 W33 O55 -82(3) . .
C4 N2 W33 O43 -97(3) . .
C14 N2 W33 O43 90(3) . .
C4 N2 W33 O61 160(3) . .
C14 N2 W33 O61 -12(3) . .
C4 N2 W33 O125 17(4) . .
C14 N2 W33 O125 -156(3) . .
C4 N2 W33 O82 72(2) . .
C14 N2 W33 O82 -101(3) . .
C4 N2 W33 O55 -9(2) . .
C14 N2 W33 O55 178(3) . .
C2 O55 W33 O43 102(2) . .
K4 O55 W33 O43 -64.5(16) . .
C2 O55 W33 O61 -19(4) . .
K4 O55 W33 O61 174.4(18) . .
C2 O55 W33 O125 -160(2) . .
K4 O55 W33 O125 33.5(16) . .
C2 O55 W33 O82 -74(2) . .
K4 O55 W33 O82 120.1(17) . .
C2 O55 W33 N2 10(2) . .
K4 O55 W33 N2 -155.9(18) . .
W31 O49 W34 O130 -133(3) 2_565 .
W31 O49 W34 O35 -29(3) 2_565 .
W31 O49 W34 O122 123(3) 2_565 .
W31 O49 W34 O53 28(5) 2_565 .
W31 O49 W34 O115 52(3) 2_565 .
W39 O35 W34 O130 137(2) . .
W39 O35 W34 O49 35(2) . .
W39 O35 W34 O122 -60(4) . .
W39 O35 W34 O53 -130(3) . .
W39 O35 W34 O115 -58(2) . .
W35 O122 W34 O130 170.4(14) 2_565 .
W35 O122 W34 O49 -84.9(14) 2_565 .
W35 O122 W34 O35 7(3) 2_565 .
W35 O122 W34 O53 77.3(13) 2_565 .
W35 O122 W34 O115 5.2(11) 2_565 .
W40 O53 W34 O130 -168.1(15) . .
W40 O53 W34 O49 31(4) . .
W40 O53 W34 O35 88.5(14) . .
W40 O53 W34 O122 -65.3(14) . .
W40 O53 W34 O115 5.5(12) . .
As4 O115 W34 O130 166(4) . .
W35 O115 W34 O130 -71(4) 2_565 .
W40 O115 W34 O130 21(4) . .
As4 O115 W34 O49 -31.0(14) . .
W35 O115 W34 O49 92.2(9) 2_565 .
W40 O115 W34 O49 -175.9(9) . .
As4 O115 W34 O35 54.1(14) . .
W35 O115 W34 O35 177.3(9) 2_565 .
W40 O115 W34 O35 -90.8(9) . .
As4 O115 W34 O122 -126.8(15) . .
W35 O115 W34 O122 -3.7(8) 2_565 .
W40 O115 W34 O122 88.3(9) . .
As4 O115 W34 O53 141.4(15) . .
W35 O115 W34 O53 -95.5(9) 2_565 .
W40 O115 W34 O53 -3.5(8) . .
Dy4 O68 W35 O108 -117(3) . .
Dy4 O68 W35 O67 -18(3) . .
Dy4 O68 W35 O122 143(3) . 2_564
Dy4 O68 W35 O128 63(6) . 2_564
Dy4 O68 W35 O115 70(3) . 2_564
W36 O67 W35 O68 24(3) 2_564 .
W36 O67 W35 O108 128(3) 2_564 .
W36 O67 W35 O122 -83(4) 2_564 2_564
W36 O67 W35 O128 -139(3) 2_564 2_564
W36 O67 W35 O115 -65(3) 2_564 2_564
K6 O95 W36 O71 -151(2) . .
K6 O95 W36 O67 114(2) . 2_565
K6 O95 W36 O127 -54(2) . .
K6 O95 W36 O117 29(2) . .
K6 O95 W36 O107 -5(7) . .
Dy4 O71 W36 O95 -105(4) 2_565 .
Dy4 O71 W36 O67 -3(4) 2_565 2_565
Dy4 O71 W36 O127 157(3) 2_565 .
Dy4 O71 W36 O117 77(5) 2_565 .
Dy4 O71 W36 O107 83(3) 2_565 .
Dy4 O71 W36 K6 -119(3) 2_565 .
W37 O127 W36 O95 178.3(14) . .
W37 O127 W36 O71 -77.1(13) . .
W37 O127 W36 O67 32(3) . 2_565
W37 O127 W36 O117 82.5(13) . .
W37 O127 W36 O107 8.5(11) . .
W37 O127 W36 K6 158.9(12) . .
W42 O117 W36 O95 -172.5(16) . .
W42 O117 W36 O71 6(4) . .
W42 O117 W36 O67 86.9(16) . 2_565
W42 O117 W36 O127 -76.4(15) . .
W42 O117 W36 O107 0.0(13) . .
W42 O117 W36 K6 -160.8(15) . .
As4 O107 W36 O95 178(4) . .
W42 O107 W36 O95 35(5) . .
W37 O107 W36 O95 -57(5) . .
As4 O107 W36 O71 -35.1(13) . .
W42 O107 W36 O71 -177.9(10) . .
W37 O107 W36 O71 90.0(9) . .
As4 O107 W36 O67 57.2(14) . 2_565
W42 O107 W36 O67 -85.6(10) . 2_565
W37 O107 W36 O67 -177.6(10) . 2_565
As4 O107 W36 O127 -131.2(14) . .
W42 O107 W36 O127 86.0(9) . .
W37 O107 W36 O127 -6.0(8) . .
As4 O107 W36 O117 142.8(15) . .
W42 O107 W36 O117 0.0(9) . .
W37 O107 W36 O117 -92.1(10) . .
As4 O107 W36 K6 174.6(6) . .
W42 O107 W36 K6 31.8(14) . .
W37 O107 W36 K6 -60.3(12) . .
O339 K6 W36 O95 -25(3) . .
O338 K6 W36 O95 19(3) . .
O339 K6 W36 O71 10.5(17) . .
O95 K6 W36 O71 35(3) . .
O338 K6 W36 O71 54.0(15) . .
O339 K6 W36 O67 -96.7(16) . 2_565
O95 K6 W36 O67 -72(3) . 2_565
O338 K6 W36 O67 -53.2(15) . 2_565
O339 K6 W36 O127 101.5(15) . .
O95 K6 W36 O127 126(2) . .
O338 K6 W36 O127 145.0(13) . .
O339 K6 W36 O117 -175.1(16) . .
O95 K6 W36 O117 -150(2) . .
O338 K6 W36 O117 -131.6(14) . .
O339 K6 W36 O107 153.7(16) . .
O95 K6 W36 O107 178(3) . .
O338 K6 W36 O107 -162.8(15) . .
K2 O91 W37 O82 -52(3) . .
K2 O91 W37 O127 -149(3) . .
K2 O91 W37 O66 37(3) . .
K2 O91 W37 O84 124(3) . .
K2 O91 W37 O107 145(3) . .
W33 O82 W37 O91 114(3) . .
W33 O82 W37 O127 -143(3) . .
W33 O82 W37 O66 10(3) . .
W33 O82 W37 O84 -50(5) . .
W33 O82 W37 O107 -70(3) . .
W36 O127 W37 O91 -173.1(14) . .
W36 O127 W37 O82 83.0(13) . .
W36 O127 W37 O66 -7(3) . .
W36 O127 W37 O84 -79.7(14) . .
W36 O127 W37 O107 -8.2(11) . .
W38 O66 W37 O91 -128(3) . .
W38 O66 W37 O82 -26(3) . .
W38 O66 W37 O127 66(4) . .
W38 O66 W37 O84 139(3) . .
W38 O66 W37 O107 67(3) . .
W42 O84 W37 O91 168.2(15) . .
W42 O84 W37 O82 -27(4) . .
W42 O84 W37 O127 67.6(14) . .
W42 O84 W37 O66 -86.7(14) . .
W42 O84 W37 O107 -5.9(12) . .
As4 O107 W37 O91 -162(4) . .
W36 O107 W37 O91 76(4) . .
W42 O107 W37 O91 -18(4) . .
As4 O107 W37 O82 34.4(15) . .
W36 O107 W37 O82 -87.7(9) . .
W42 O107 W37 O82 177.8(9) . .
As4 O107 W37 O127 128.4(15) . .
W36 O107 W37 O127 6.3(8) . .
W42 O107 W37 O127 -88.1(9) . .
As4 O107 W37 O66 -51.0(14) . .
W36 O107 W37 O66 -173.1(10) . .
W42 O107 W37 O66 92.5(9) . .
As4 O107 W37 O84 -139.4(15) . .
W36 O107 W37 O84 98.5(9) . .
W42 O107 W37 O84 4.0(8) . .
K4 O145 W38 O366 -150(2) . .
K4 O145 W38 O66 -55(2) . .
K4 O145 W38 O58 118(2) . .
K4 O145 W38 O125 31(2) . .
K4 O145 W38 O40 149(10) . .
W41 O366 W38 O145 -176.4(15) . .
W41 O366 W38 O66 80.7(15) . .
W41 O366 W38 O58 -76.8(14) . .
W41 O366 W38 O125 3(4) . .
W41 O366 W38 O40 -1.6(12) . .
W37 O66 W38 O145 113(3) . .
W37 O66 W38 O366 -145(3) . .
W37 O66 W38 O58 -50(4) . .
W37 O66 W38 O125 13(3) . .
W37 O66 W38 O40 -69(3) . .
W39 O58 W38 O145 171.8(13) . .
W39 O58 W38 O366 70.0(13) . .
W39 O58 W38 O66 -25(3) . .
W39 O58 W38 O125 -88.1(13) . .
W39 O58 W38 O40 -5.2(11) . .
W33 O125 W38 O145 -65(3) . .
W33 O125 W38 O366 116(3) . .
W33 O125 W38 O66 36(3) . .
W33 O125 W38 O58 -164(3) . .
W33 O125 W38 O40 120(3) . .
As4 O40 W38 O145 -148(11) . .
W41 O40 W38 O145 64(11) . .
W39 O40 W38 O145 -28(11) . .
As4 O40 W38 O366 148.7(15) . .
W41 O40 W38 O366 1.2(9) . .
W39 O40 W38 O366 -90.4(10) . .
As4 O40 W38 O66 55.5(13) . .
W41 O40 W38 O66 -92.1(9) . .
W39 O40 W38 O66 176.3(10) . .
As4 O40 W38 O58 -116.9(14) . .
W41 O40 W38 O58 95.5(9) . .
W39 O40 W38 O58 3.9(8) . .
As4 O40 W38 O125 -29.7(13) . .
W41 O40 W38 O125 -177.2(10) . .
W39 O40 W38 O125 91.1(9) . .
W41 O140 W39 O151 177.0(15) . .
W41 O140 W39 O35 -81.8(14) . .
W41 O140 W39 O154 3(3) . 2_565
W41 O140 W39 O58 79.6(14) . .
W41 O140 W39 O40 6.9(12) . .
W34 O35 W39 O151 -122(3) . .
W34 O35 W39 O140 135(2) . .
W34 O35 W39 O154 -19(2) . 2_565
W34 O35 W39 O58 46(5) . .
W34 O35 W39 O40 61(2) . .
W38 O58 W39 O151 -170.5(14) . .
W38 O58 W39 O140 -68.7(13) . .
W38 O58 W39 O35 21(4) . .
W38 O58 W39 O154 86.3(13) . 2_565
W38 O58 W39 O40 5.1(10) . .
As4 O40 W39 O151 145(6) . .
W38 O40 W39 O151 21(7) . .
W41 O40 W39 O151 -73(6) . .
As4 O40 W39 O140 -146.9(14) . .
W38 O40 W39 O140 88.6(10) . .
W41 O40 W39 O140 -4.9(9) . .
As4 O40 W39 O35 -54.2(13) . .
W38 O40 W39 O35 -178.7(9) . .
W41 O40 W39 O35 87.8(9) . .
As4 O40 W39 O154 31.4(13) . 2_565
W38 O40 W39 O154 -93.1(10) . 2_565
W41 O40 W39 O154 173.4(10) . 2_565
As4 O40 W39 O58 120.7(14) . .
W38 O40 W39 O58 -3.8(8) . .
W41 O40 W39 O58 -97.3(9) . .
W35 O128 W40 O89 -174.6(16) 2_565 .
W35 O128 W40 O53 -72.1(17) 2_565 .
W35 O128 W40 O80 83.4(17) 2_565 .
W35 O128 W40 O41 9(4) 2_565 .
W35 O128 W40 O115 -0.1(14) 2_565 .
W34 O53 W40 O89 169.3(14) . .
W34 O53 W40 O128 67.6(14) . .
W34 O53 W40 O80 -27(3) . .
W34 O53 W40 O41 -90.7(14) . .
W34 O53 W40 O115 -5.4(12) . .
W42 O80 W40 O89 130(4) . .
W42 O80 W40 O128 -129(4) . .
W42 O80 W40 O53 -34(5) . .
W42 O80 W40 O41 30(4) . .
W42 O80 W40 O115 -55(4) . .
W41 O41 W40 O89 -124(2) . .
W41 O41 W40 O128 53(4) . .
W41 O41 W40 O53 135(2) . .
W41 O41 W40 O80 -23(2) . .
W41 O41 W40 O115 62(2) . .
As4 O115 W40 O89 177(74) . .
W35 O115 W40 O89 50(8) 2_565 .
W34 O115 W40 O89 -43(8) . .
As4 O115 W40 O128 127.0(19) . .
W35 O115 W40 O128 0.1(11) 2_565 .
W34 O115 W40 O128 -93.2(11) . .
As4 O115 W40 O53 -136.0(18) . .
W35 O115 W40 O53 97.1(10) 2_565 .
W34 O115 W40 O53 3.8(8) . .
As4 O115 W40 O80 35.2(16) . .
W35 O115 W40 O80 -91.7(9) 2_565 .
W34 O115 W40 O80 175.0(9) . .
As4 O115 W40 O41 -49.6(16) . .
W35 O115 W40 O41 -176.4(9) 2_565 .
W34 O115 W40 O41 90.3(8) . .
W40 O41 W41 O147 128(2) . .
W40 O41 W41 O102 26(2) . .
W40 O41 W41 O140 -133(2) . .
W40 O41 W41 O366 -68(4) . .
W40 O41 W41 O40 -60(2) . .
W42 O102 W41 O147 -131(2) . .
W42 O102 W41 O41 -28(2) . .
W42 O102 W41 O140 66(4) . .
W42 O102 W41 O366 130(2) . .
W42 O102 W41 O40 59(2) . .
W39 O140 W41 O147 -177.9(15) . .
W39 O140 W41 O41 80.7(14) . .
W39 O140 W41 O102 -14(3) . .
W39 O140 W41 O366 -79.5(14) . .
W39 O140 W41 O40 -6.9(12) . .
W38 O366 W41 O147 174.3(15) . .
W38 O366 W41 O41 10(4) . .
W38 O366 W41 O102 -83.8(15) . .
W38 O366 W41 O140 76.5(15) . .
W38 O366 W41 O40 1.6(12) . .
As4 O40 W41 O147 -178(4) . .
W38 O40 W41 O147 -39(5) . .
W39 O40 W41 O147 54(5) . .
As4 O40 W41 O41 43.2(17) . .
W38 O40 W41 O41 -178.0(9) . .
W39 O40 W41 O41 -84.9(9) . .
As4 O40 W41 O102 -49.7(17) . .
W38 O40 W41 O102 89.1(9) . .
W39 O40 W41 O102 -177.8(9) . .
As4 O40 W41 O140 132.9(19) . .
W38 O40 W41 O140 -88.3(9) . .
W39 O40 W41 O140 4.8(8) . .
As4 O40 W41 O366 -140.0(19) . .
W38 O40 W41 O366 -1.1(9) . .
W39 O40 W41 O366 92.0(10) . .
W36 O117 W42 O162 174.2(14) . .
W36 O117 W42 O84 73.1(15) . .
W36 O117 W42 O80 -83.5(14) . .
W36 O117 W42 O102 -6(4) . .
W36 O117 W42 O107 0.0(12) . .
W37 O84 W42 O162 -168.0(14) . .
W37 O84 W42 O117 -67.6(14) . .
W37 O84 W42 O80 34(3) . .
W37 O84 W42 O102 93.4(14) . .
W37 O84 W42 O107 5.9(12) . .
W40 O80 W42 O162 -129(4) . .
W40 O80 W42 O117 130(4) . .
W40 O80 W42 O84 28(5) . .
W40 O80 W42 O102 -31(4) . .
W40 O80 W42 O107 56(4) . .
W41 O102 W42 O162 127(2) . .
W41 O102 W42 O117 -53(4) . .
W41 O102 W42 O84 -133(2) . .
W41 O102 W42 O80 26(2) . .
W41 O102 W42 O107 -59(2) . .
As4 O107 W42 O162 -179(100) . .
W36 O107 W42 O162 -47(8) . .
W37 O107 W42 O162 46(8) . .
As4 O107 W42 O117 -132.1(18) . .
W36 O107 W42 O117 0.0(10) . .
W37 O107 W42 O117 92.8(10) . .
As4 O107 W42 O84 131.0(17) . .
W36 O107 W42 O84 -96.9(10) . .
W37 O107 W42 O84 -4.2(8) . .
As4 O107 W42 O80 -37.8(16) . .
W36 O107 W42 O80 94.3(9) . .
W37 O107 W42 O80 -172.9(9) . .
As4 O107 W42 O102 45.8(16) . .
W36 O107 W42 O102 178.0(9) . .
W37 O107 W42 O102 -89.3(9) . .
